data_1575639
loop_
_publ_author_name
'Tsunekawa, Eisuke'
'Nakama, Takahiro'
'Fujita, Makoto'
'Sawada, Tomohisa'

_publ_section_title
;
 Engineering &#x3b2;-sheet morphologies <i>via</i> metal cross-linking and
 side chain modifications.
;
_journal_issue 40
_journal_name_full 'Chemical science'
_journal_page_first 18832
_journal_page_last 18837
_journal_paper_doi 10.1039/d5sc05237h
_journal_volume 16
_journal_year 2025
_chemical_absolute_configuration rmad
_chemical_formula_sum 'C34.67 H49 Ag F5 N7.83 O12.33 S1.67'
_chemical_formula_weight 1029.12
_chemical_name_systematic 'metal--peptide helical \b-sheet tape (Abu, Val)'
_chemical_properties_physical Hygroscopic
_space_group_crystal_system orthorhombic
_space_group_IT_number 19
_space_group_name_Hall 'P 2ac 2ab'
_space_group_name_H-M_alt 'P 21 21 21'
_atom_sites_solution_hydrogens geom
_audit_creation_method SHELXL-2018/3
_audit_update_record
;
2025-01-29 deposited with the CCDC.	2025-09-09 downloaded from the CCDC.
;
_cell_angle_alpha 90
_cell_angle_beta 90
_cell_angle_gamma 90
_cell_formula_units_Z 48
_cell_length_a 23.51(7)
_cell_length_b 42.59(10)
_cell_length_c 104.3(3)
_cell_measurement_reflns_used 47547
_cell_measurement_temperature 100(2)
_cell_measurement_theta_max 15.6185
_cell_measurement_theta_min 0.4011
_cell_volume 104435(5)
_computing_structure_refinement 'SHELXL-2018/3 (Sheldrick, 2018)'
_diffrn_ambient_temperature 100(2)
_diffrn_measured_fraction_theta_full 0.998
_diffrn_measured_fraction_theta_max 0.998
_diffrn_measurement_device_type 'EIGER16M (DECTRIS)'
_diffrn_measurement_method 'Phi Scan'
_diffrn_radiation_type synchrotron
_diffrn_radiation_wavelength 0.700
_diffrn_reflns_av_R_equivalents 0.1349
_diffrn_reflns_av_unetI/netI 0.0678
_diffrn_reflns_Laue_measured_fraction_full 0.998
_diffrn_reflns_Laue_measured_fraction_max 0.998
_diffrn_reflns_limit_h_max 18
_diffrn_reflns_limit_h_min -18
_diffrn_reflns_limit_k_max 32
_diffrn_reflns_limit_k_min -32
_diffrn_reflns_limit_l_max 80
_diffrn_reflns_limit_l_min -80
_diffrn_reflns_number 353640
_diffrn_reflns_point_group_measured_fraction_full 0.999
_diffrn_reflns_point_group_measured_fraction_max 0.999
_diffrn_reflns_theta_full 15.706
_diffrn_reflns_theta_max 15.706
_diffrn_reflns_theta_min 0.745
_diffrn_source 'SPring-8 BL41XU'
_exptl_absorpt_coefficient_mu 0.300
_exptl_crystal_colour colorless
_exptl_crystal_density_diffrn 0.786
_exptl_crystal_description plate
_exptl_crystal_F_000 25400
_exptl_crystal_recrystallization_method 'Re-crystallisation from solvent: chloroform, ethyl acetate'
_exptl_crystal_size_max 0.100
_exptl_crystal_size_mid 0.100
_exptl_crystal_size_min 0.010
_refine_diff_density_max 0.569
_refine_diff_density_min -0.591
_refine_diff_density_rms 0.132
_refine_ls_abs_structure_details
;
 Flack x determined using 6942 quotients [(I+)-(I-)]/[(I+)+(I-)]
 (Parsons, Flack and Wagner, Acta Cryst. B69 (2013) 249-259).
;
_refine_ls_abs_structure_Flack 0.098(11)
_refine_ls_extinction_method none
_refine_ls_goodness_of_fit_ref 1.288
_refine_ls_hydrogen_treatment constr
_refine_ls_matrix_type full
_refine_ls_number_parameters 5941
_refine_ls_number_reflns 50527
_refine_ls_number_restraints 11460
_refine_ls_restrained_S_all 1.212
_refine_ls_R_factor_all 0.2237
_refine_ls_R_factor_gt 0.1581
_refine_ls_shift/su_max 0.021
_refine_ls_shift/su_mean 0.000
_refine_ls_structure_factor_coef Fsqd
_refine_ls_weighting_details 'w=1/[\s^2^(Fo^2^)+(0.2000P)^2^] where P=(Fo^2^+2Fc^2^)/3'
_refine_ls_weighting_scheme calc
_refine_ls_wR_factor_gt 0.3613
_refine_ls_wR_factor_ref 0.4099
_reflns_Friedel_coverage 0.866
_reflns_Friedel_fraction_full 0.999
_reflns_Friedel_fraction_max 0.999
_reflns_number_gt 22232
_reflns_number_total 50527
_reflns_threshold_expression 'I > 2\s(I)'
_cod_data_source_file d5sc05237h2.cif
_cod_data_source_block p212121_m3-coot-39
_cod_depositor_comments 'Adding full bibliography for 1575639--1575646.cif.'
_cod_original_cell_volume 104419(468)
_cod_database_code 1575639
_shelx_shelxl_version_number 2018/3
_shelx_space_group_comment
;
The symmetry employed for this shelxl refinement is uniquely defined
by the following loop, which should always be used as a source of
symmetry information in preference to the above space-group names.
They are only intended as comments.
;
_shelx_estimated_absorpt_t_min 0.971
_shelx_estimated_absorpt_t_max 0.997

loop_
_space_group_symop_operation_xyz
'x, y, z'
'x+1/2, -y+1/2, -z'
'-x, y+1/2, -z+1/2'
'-x+1/2, -y, z+1/2'

loop_
_atom_site_label
_atom_site_type_symbol
_atom_site_fract_x
_atom_site_fract_y
_atom_site_fract_z
_atom_site_U_iso_or_equiv
_atom_site_adp_type
_atom_site_occupancy
_atom_site_site_symmetry_order
_atom_site_calc_flag
_atom_site_refinement_flags_posn
_atom_site_refinement_flags_adp
_atom_site_refinement_flags_occupancy
_atom_site_disorder_assembly
_atom_site_disorder_group
O1_A:1 O -0.209(2) 0.1815(15) 0.7705(5) 0.47(3) Uani 1 1 d D U . . .
C_A:1 C -0.225(2) 0.1945(10) 0.7803(5) 0.43(2) Uani 1 1 d D U . . .
O2_A:1 O -0.277(2) 0.1965(13) 0.7848(4) 0.45(2) Uani 1 1 d D U . . .
CT_A:1 C -0.330(2) 0.1868(14) 0.7795(5) 0.49(3) Uani 1 1 d D U . . .
C1_A:1 C -0.376(3) 0.202(2) 0.7877(7) 0.58(4) Uani 1 1 d D U . . .
H1A_A:1 H -0.413358 0.196003 0.784456 0.864 Uiso 1 1 calc R U . . .
H1B_A:1 H -0.371723 0.194563 0.796582 0.864 Uiso 1 1 calc R U . . .
H1C_A:1 H -0.371542 0.224739 0.787440 0.864 Uiso 1 1 calc R U . . .
C2_A:1 C -0.334(3) 0.198(2) 0.7657(6) 0.54(4) Uani 1 1 d D U . . .
H2A_A:1 H -0.369906 0.191623 0.761968 0.809 Uiso 1 1 calc R U . . .
H2B_A:1 H -0.330666 0.221070 0.765520 0.809 Uiso 1 1 calc R U . . .
H2C_A:1 H -0.302199 0.188975 0.760778 0.809 Uiso 1 1 calc R U . . .
C3_A:1 C -0.335(4) 0.1515(14) 0.7804(9) 0.61(4) Uani 1 1 d D U . . .
H3A_A:1 H -0.371239 0.144664 0.776703 0.918 Uiso 1 1 calc R U . . .
H3B_A:1 H -0.303542 0.141801 0.775568 0.918 Uiso 1 1 calc R U . . .
H3C_A:1 H -0.332777 0.145004 0.789363 0.918 Uiso 1 1 calc R U . . .
N_A:2 N -0.1895(16) 0.2102(10) 0.7880(4) 0.369(17) Uani 1 1 d D U . . .
H0_A:2 H -0.203669 0.221817 0.794201 0.443 Uiso 1 1 calc R U . . .
CA_A:2 C -0.1269(17) 0.2083(10) 0.7864(3) 0.353(17) Uani 1 1 d D U . . .
HA_A:2 H -0.118512 0.194190 0.778917 0.423 Uiso 1 1 calc R U . . .
C_A:2 C -0.1011(14) 0.1936(7) 0.7985(3) 0.312(16) Uani 1 1 d D U . . .
O_A:2 O -0.1225(15) 0.1991(7) 0.8089(3) 0.284(14) Uani 1 1 d D U . . .
CB_A:2 C -0.101(2) 0.2404(12) 0.7837(5) 0.38(2) Uani 1 1 d D U . . .
HB1_A:2 H -0.059788 0.239321 0.785926 0.459 Uiso 1 1 calc R U . . .
HB2_A:2 H -0.103215 0.244379 0.774375 0.459 Uiso 1 1 calc R U . . .
CG_A:2 C -0.125(4) 0.2676(12) 0.7904(8) 0.47(4) Uani 1 1 d D U . . .
HG1_A:2 H -0.104725 0.286646 0.787857 0.701 Uiso 1 1 calc R U . . .
HG2_A:2 H -0.165445 0.269659 0.788063 0.701 Uiso 1 1 calc R U . . .
HG3_A:2 H -0.121836 0.264579 0.799662 0.701 Uiso 1 1 calc R U . . .
O_A:3 O -0.0063(17) 0.1214(6) 0.7883(2) 0.299(16) Uani 1 1 d D U . . .
C_A:3 C -0.0154(14) 0.1246(7) 0.7995(3) 0.288(14) Uani 1 1 d D U . . .
CA_A:3 C -0.0316(16) 0.1565(7) 0.8053(3) 0.266(12) Uani 1 1 d D U . . .
HA_A:3 H -0.058726 0.153516 0.812546 0.319 Uiso 1 1 calc R U . . .
N_A:3 N -0.0572(15) 0.1766(8) 0.7954(3) 0.276(12) Uani 1 1 d D U . . .
H0_A:3 H -0.043166 0.177210 0.787570 0.331 Uiso 1 1 calc R U . . .
CB_A:3 C 0.0228(16) 0.1721(6) 0.8100(3) 0.262(13) Uani 1 1 d D U . . .
HB1_A:3 H 0.040024 0.158637 0.816694 0.314 Uiso 1 1 calc R U . . .
HB2_A:3 H 0.050024 0.173342 0.802776 0.314 Uiso 1 1 calc R U . . .
C3_A:3 C 0.0140(13) 0.2045(5) 0.8154(2) 0.259(13) Uani 1 1 d D U . . .
C7_A:3 C 0.0251(16) 0.2311(6) 0.8082(2) 0.282(16) Uani 1 1 d D U . . .
H7_A:3 H 0.039063 0.229181 0.799682 0.339 Uiso 1 1 calc R U . . .
C6_A:3 C 0.0157(18) 0.2607(6) 0.8134(3) 0.292(16) Uani 1 1 d D U . . .
H6_A:3 H 0.023266 0.279193 0.808574 0.351 Uiso 1 1 calc R U . . .
C5_A:3 C -0.0050(17) 0.2625(7) 0.8258(3) 0.289(15) Uani 1 1 d D U . . .
H5_A:3 H -0.011541 0.282512 0.829504 0.347 Uiso 1 1 calc R U . . .
N1_A:3 N -0.0160(14) 0.2369(8) 0.8326(2) 0.260(13) Uani 1 1 d D U . . .
C4_A:3 C -0.0067(15) 0.2087(7) 0.8277(2) 0.266(14) Uani 1 1 d D U . . .
H4_A:3 H -0.014483 0.190761 0.832809 0.319 Uiso 1 1 calc R U . . .
N_A:4 N -0.0113(18) 0.1016(8) 0.8084(3) 0.271(13) Uani 1 1 d D U . . .
H0_A:4 H -0.020950 0.104841 0.816432 0.325 Uiso 1 1 calc R U . . .
CA_A:4 C 0.010(2) 0.0715(9) 0.8042(3) 0.282(15) Uani 1 1 d D U . . .
HA1_A:4 H 0.044652 0.074288 0.799067 0.339 Uiso 1 1 calc R U . . .
HA2_A:4 H -0.019274 0.061065 0.798745 0.339 Uiso 1 1 calc R U . . .
C_A:4 C 0.0222(14) 0.0512(8) 0.8160(3) 0.287(15) Uani 1 1 d D U . . .
O_A:4 O 0.0205(16) 0.0615(6) 0.8268(2) 0.285(15) Uani 1 1 d D U . . .
N_A:5 N 0.0341(18) 0.0219(8) 0.8121(3) 0.296(13) Uani 1 1 d D U . . .
H0_A:5 H 0.031884 0.016650 0.803957 0.356 Uiso 1 1 calc R U . . .
CA_A:5 C 0.0509(16) -0.0014(8) 0.8219(3) 0.324(14) Uani 1 1 d D U . . .
HA_A:5 H 0.066068 0.008979 0.829785 0.388 Uiso 1 1 calc R U . . .
C_A:5 C 0.0941(15) -0.0237(8) 0.8160(4) 0.349(17) Uani 1 1 d D U . . .
O_A:5 O 0.096(2) -0.0300(8) 0.8046(3) 0.37(2) Uani 1 1 d D U . . .
CB_A:5 C -0.0004(16) -0.0225(8) 0.8249(4) 0.329(15) Uani 1 1 d D U . . .
HB1_A:5 H -0.017602 -0.029715 0.816761 0.395 Uiso 1 1 calc R U . . .
HB2_A:5 H 0.013015 -0.041318 0.829609 0.395 Uiso 1 1 calc R U . . .
C6_A:5 C -0.0455(14) -0.0063(8) 0.8328(3) 0.347(16) Uani 1 1 d D U . . .
C7_A:5 C -0.0476(18) -0.0087(9) 0.8460(3) 0.355(17) Uani 1 1 d D U . . .
H7_A:5 H -0.019742 -0.021096 0.850279 0.426 Uiso 1 1 calc R U . . .
N8_A:5 N -0.087(2) 0.0057(10) 0.8530(3) 0.384(17) Uani 1 1 d D U . . .
C9_A:5 C -0.1252(19) 0.0241(10) 0.8474(4) 0.390(18) Uani 1 1 d D U . . .
H9_A:5 H -0.152445 0.034632 0.852551 0.468 Uiso 1 1 calc R U . . .
C10_A:5 C -0.1265(17) 0.0285(10) 0.8342(4) 0.395(19) Uani 1 1 d D U . . .
H10_A:5 H -0.153867 0.041881 0.830339 0.474 Uiso 1 1 calc R U . . .
C11_A:5 C -0.0864(16) 0.0126(10) 0.8270(3) 0.365(19) Uani 1 1 d D U . . .
H11_A:5 H -0.086709 0.014700 0.817941 0.438 Uiso 1 1 calc R U . . .
N_A:6 N 0.125(2) -0.0329(10) 0.8257(3) 0.398(18) Uani 1 1 d D U . . .
H0_A:6 H 0.116377 -0.028504 0.833648 0.477 Uiso 1 1 calc R U . . .
CA_A:6 C 0.175(2) -0.0509(11) 0.8224(5) 0.46(2) Uani 1 1 d D U . . .
HA_A:6 H 0.164882 -0.062649 0.814414 0.558 Uiso 1 1 calc R U . . .
CB_A:6 C 0.233(2) -0.0357(14) 0.8193(5) 0.49(2) Uani 1 1 d D U . . .
HB_A:6 H 0.256319 -0.054740 0.817534 0.583 Uiso 1 1 calc R U . . .
CG1_A:6 C 0.237(4) -0.0187(18) 0.8069(6) 0.54(4) Uani 1 1 d D U . . .
HG1A_A:6 H 0.214801 -0.029624 0.800382 0.812 Uiso 1 1 calc R U . . .
HG1B_A:6 H 0.223093 0.002759 0.807936 0.812 Uiso 1 1 calc R U . . .
HG1C_A:6 H 0.277304 -0.018076 0.804225 0.812 Uiso 1 1 calc R U . . .
CG2_A:6 C 0.265(3) -0.0215(19) 0.8300(6) 0.54(4) Uani 1 1 d D U . . .
HG2A_A:6 H 0.259577 -0.034116 0.837807 0.812 Uiso 1 1 calc R U . . .
HG2B_A:6 H 0.305488 -0.020957 0.827832 0.812 Uiso 1 1 calc R U . . .
HG2C_A:6 H 0.251278 -0.000122 0.831544 0.812 Uiso 1 1 calc R U . . .
C_A:6 C 0.179(2) -0.0752(11) 0.8325(5) 0.51(2) Uani 1 1 d D U . . .
O_A:6 O 0.167(3) -0.0756(13) 0.8438(5) 0.54(3) Uani 1 1 d D U . . .
O1_A:7 O 0.202(4) -0.1027(14) 0.8281(5) 0.55(3) Uani 1 1 d D U . . .
C1_A:7 C 0.214(6) -0.120(2) 0.8399(7) 0.67(5) Uani 1 1 d D U . . .
H1A_A:7 H 0.230946 -0.140707 0.837637 1.002 Uiso 1 1 calc R U . . .
H1B_A:7 H 0.240510 -0.108513 0.845249 1.002 Uiso 1 1 calc R U . . .
H1C_A:7 H 0.178395 -0.123793 0.844526 1.002 Uiso 1 1 calc R U . . .
O1_B:1 O 0.007(2) -0.0592(9) 0.8679(4) 0.43(2) Uani 1 1 d D U . . .
C_B:1 C 0.052(2) -0.0700(10) 0.8644(4) 0.46(2) Uani 1 1 d D U . . .
O2_B:1 O 0.061(2) -0.0958(11) 0.8569(5) 0.50(2) Uani 1 1 d D U . . .
CT_B:1 C 0.014(2) -0.1164(12) 0.8533(5) 0.53(3) Uani 1 1 d D U . . .
C1_B:1 C 0.040(3) -0.1406(16) 0.8445(7) 0.57(4) Uani 1 1 d D U . . .
H1A_B:1 H 0.010278 -0.155304 0.841739 0.858 Uiso 1 1 calc R U . . .
H1B_B:1 H 0.056207 -0.130093 0.837018 0.858 Uiso 1 1 calc R U . . .
H1C_B:1 H 0.069752 -0.152053 0.849088 0.858 Uiso 1 1 calc R U . . .
C2_B:1 C -0.007(4) -0.1307(14) 0.8658(5) 0.54(4) Uani 1 1 d D U . . .
H2A_B:1 H -0.039340 -0.144786 0.863906 0.815 Uiso 1 1 calc R U . . .
H2B_B:1 H 0.023326 -0.142575 0.869835 0.815 Uiso 1 1 calc R U . . .
H2C_B:1 H -0.020133 -0.113952 0.871532 0.815 Uiso 1 1 calc R U . . .
C3_B:1 C -0.033(3) -0.0989(16) 0.8466(7) 0.57(4) Uani 1 1 d D U . . .
H3A_B:1 H -0.063985 -0.113570 0.844458 0.861 Uiso 1 1 calc R U . . .
H3B_B:1 H -0.048307 -0.082512 0.852338 0.861 Uiso 1 1 calc R U . . .
H3C_B:1 H -0.018709 -0.089181 0.838791 0.861 Uiso 1 1 calc R U . . .
N_B:2 N 0.101(2) -0.0576(7) 0.8679(5) 0.419(19) Uani 1 1 d D U . . .
H0_B:2 H 0.132273 -0.069231 0.867584 0.503 Uiso 1 1 calc R U . . .
CA_B:2 C 0.1051(19) -0.0244(8) 0.8722(3) 0.371(17) Uani 1 1 d D U . . .
HA_B:2 H 0.077445 -0.021130 0.879341 0.445 Uiso 1 1 calc R U . . .
C_B:2 C 0.0887(15) -0.0028(7) 0.8610(3) 0.321(16) Uani 1 1 d D U . . .
O_B:2 O 0.0953(19) -0.0121(8) 0.8497(3) 0.340(18) Uani 1 1 d D U . . .
CB_B:2 C 0.165(2) -0.0169(10) 0.8771(4) 0.39(2) Uani 1 1 d D U . . .
HB1_B:2 H 0.166830 0.005483 0.879591 0.471 Uiso 1 1 calc R U . . .
HB2_B:2 H 0.192723 -0.020227 0.870043 0.471 Uiso 1 1 calc R U . . .
CG_B:2 C 0.182(3) -0.0375(16) 0.8887(5) 0.49(4) Uani 1 1 d D U . . .
HG1_B:2 H 0.220641 -0.031862 0.891444 0.735 Uiso 1 1 calc R U . . .
HG2_B:2 H 0.155358 -0.033942 0.895715 0.735 Uiso 1 1 calc R U . . .
HG3_B:2 H 0.181250 -0.059651 0.886167 0.735 Uiso 1 1 calc R U . . .
O_B:3 O -0.0040(12) 0.0694(6) 0.8713(2) 0.245(11) Uani 1 1 d D U . . .
C_B:3 C 0.0056(12) 0.0686(7) 0.8598(3) 0.248(13) Uani 1 1 d D U . . .
CA_B:3 C 0.0534(14) 0.0478(7) 0.8548(3) 0.266(12) Uani 1 1 d D U . . .
HA_B:3 H 0.038019 0.036164 0.847209 0.319 Uiso 1 1 calc R U . . .
N_B:3 N 0.0686(16) 0.0245(7) 0.8645(3) 0.275(12) Uani 1 1 d D U . . .
H0_B:3 H 0.064174 0.028820 0.872692 0.330 Uiso 1 1 calc R U . . .
CB_B:3 C 0.1051(14) 0.0661(9) 0.8502(3) 0.286(13) Uani 1 1 d D U . . .
HB1_B:3 H 0.125056 0.053064 0.843773 0.343 Uiso 1 1 calc R U . . .
HB2_B:3 H 0.091343 0.085134 0.845750 0.343 Uiso 1 1 calc R U . . .
C3_B:3 C 0.1484(12) 0.0763(7) 0.8600(3) 0.285(13) Uani 1 1 d D U . . .
C7_B:3 C 0.2044(13) 0.0663(8) 0.8594(3) 0.317(17) Uani 1 1 d D U . . .
H7_B:3 H 0.215475 0.051605 0.853049 0.380 Uiso 1 1 calc R U . . .
C6_B:3 C 0.2444(13) 0.0776(10) 0.8680(4) 0.340(18) Uani 1 1 d D U . . .
H6_B:3 H 0.283040 0.071133 0.867614 0.408 Uiso 1 1 calc R U . . .
C5_B:3 C 0.2258(16) 0.0988(10) 0.8772(3) 0.318(17) Uani 1 1 d D U . . .
H5_B:3 H 0.252594 0.106533 0.883256 0.382 Uiso 1 1 calc R U . . .
N1_B:3 N 0.1724(17) 0.1086(7) 0.8780(2) 0.279(14) Uani 1 1 d D U . . .
C4_B:3 C 0.1345(13) 0.0974(7) 0.8697(3) 0.264(14) Uani 1 1 d D U . . .
H4_B:3 H 0.096123 0.104220 0.870366 0.317 Uiso 1 1 calc R U . . .
N_B:4 N -0.0214(15) 0.0856(8) 0.8508(3) 0.238(11) Uani 1 1 d D U . . .
H0_B:4 H -0.013685 0.082772 0.842613 0.285 Uiso 1 1 calc R U . . .
CA_B:4 C -0.0626(18) 0.1082(9) 0.8546(3) 0.230(13) Uani 1 1 d D U . . .
HA1_B:4 H -0.045389 0.122883 0.860868 0.276 Uiso 1 1 calc R U . . .
HA2_B:4 H -0.094839 0.097448 0.858875 0.276 Uiso 1 1 calc R U . . .
C_B:4 C -0.0845(13) 0.1266(7) 0.8431(3) 0.235(13) Uani 1 1 d D U . . .
O_B:4 O -0.0641(13) 0.1202(7) 0.8328(2) 0.260(13) Uani 1 1 d D U . . .
N_B:5 N -0.1223(14) 0.1481(7) 0.8456(3) 0.239(11) Uani 1 1 d D U . . .
H0_B:5 H -0.133729 0.151549 0.853541 0.287 Uiso 1 1 calc R U . . .
CA_B:5 C -0.1452(14) 0.1664(8) 0.8348(3) 0.247(11) Uani 1 1 d D U . . .
HA_B:5 H -0.112855 0.174284 0.829492 0.296 Uiso 1 1 calc R U . . .
C_B:5 C -0.1757(13) 0.1940(7) 0.8406(3) 0.252(13) Uani 1 1 d D U . . .
O_B:5 O -0.1926(12) 0.1941(7) 0.8514(2) 0.240(11) Uani 1 1 d D U . . .
CB_B:5 C -0.1847(14) 0.1463(10) 0.8264(3) 0.310(14) Uani 1 1 d D U . . .
HB1_B:5 H -0.180473 0.153260 0.817403 0.372 Uiso 1 1 calc R U . . .
HB2_B:5 H -0.171593 0.124224 0.826868 0.372 Uiso 1 1 calc R U . . .
C6_B:5 C -0.2467(13) 0.1472(8) 0.8298(3) 0.357(16) Uani 1 1 d D U . . .
C7_B:5 C -0.2657(17) 0.1350(10) 0.8414(3) 0.377(19) Uani 1 1 d D U . . .
H7_B:5 H -0.239112 0.124226 0.846619 0.452 Uiso 1 1 calc R U . . .
N8_B:5 N -0.3189(19) 0.1375(11) 0.8456(3) 0.41(2) Uani 1 1 d D U . . .
C9_B:5 C -0.3562(16) 0.1520(12) 0.8380(4) 0.43(2) Uani 1 1 d D U . . .
H9_B:5 H -0.394557 0.153444 0.840876 0.519 Uiso 1 1 calc R U . . .
C10_B:5 C -0.3425(16) 0.1651(11) 0.8263(4) 0.42(2) Uani 1 1 d D U . . .
H10_B:5 H -0.370358 0.175583 0.821273 0.503 Uiso 1 1 calc R U . . .
C11_B:5 C -0.2863(17) 0.1624(10) 0.8221(3) 0.39(2) Uani 1 1 d D U . . .
H11_B:5 H -0.275232 0.170902 0.814099 0.472 Uiso 1 1 calc R U . . .
N_B:6 N -0.1811(17) 0.2163(8) 0.8315(3) 0.292(13) Uani 1 1 d D U . . .
H0_B:6 H -0.164574 0.214089 0.823972 0.350 Uiso 1 1 calc R U . . .
CA_B:6 C -0.2149(18) 0.2443(8) 0.8344(4) 0.313(14) Uani 1 1 d D U . . .
HA_B:6 H -0.236919 0.239951 0.842430 0.375 Uiso 1 1 calc R U . . .
CB_B:6 C -0.177(2) 0.2733(9) 0.8368(4) 0.350(19) Uani 1 1 d D U . . .
HB_B:6 H -0.147989 0.267095 0.843326 0.419 Uiso 1 1 calc R U . . .
CG1_B:6 C -0.146(2) 0.2829(10) 0.8248(5) 0.37(3) Uani 1 1 d D U . . .
HG1A_B:6 H -0.124675 0.264929 0.821437 0.557 Uiso 1 1 calc R U . . .
HG1B_B:6 H -0.173439 0.290039 0.818354 0.557 Uiso 1 1 calc R U . . .
HG1C_B:6 H -0.119557 0.300018 0.826802 0.557 Uiso 1 1 calc R U . . .
CG2_B:6 C -0.210(3) 0.2996(10) 0.8424(5) 0.37(3) Uani 1 1 d D U . . .
HG2A_B:6 H -0.230071 0.292447 0.850163 0.561 Uiso 1 1 calc R U . . .
HG2B_B:6 H -0.184689 0.316892 0.844580 0.561 Uiso 1 1 calc R U . . .
HG2C_B:6 H -0.238571 0.306913 0.836132 0.561 Uiso 1 1 calc R U . . .
C_B:6 C -0.2564(19) 0.2484(9) 0.8238(4) 0.380(19) Uani 1 1 d D U . . .
O_B:6 O -0.248(2) 0.2411(12) 0.8125(4) 0.43(3) Uani 1 1 d D U . . .
O1_B:7 O -0.302(2) 0.2608(14) 0.8287(4) 0.42(2) Uani 1 1 d D U . . .
C1_B:7 C -0.353(3) 0.260(3) 0.8209(8) 0.50(4) Uani 1 1 d D U . . .
H1A_B:7 H -0.384145 0.270193 0.825568 0.756 Uiso 1 1 calc R U . . .
H1B_B:7 H -0.345665 0.271856 0.812928 0.756 Uiso 1 1 calc R U . . .
H1C_B:7 H -0.362735 0.238520 0.818870 0.756 Uiso 1 1 calc R U . . .
O1_C:1 O -0.3873(19) 0.2050(16) 0.8504(4) 0.52(3) Uani 1 1 d D U . . .
C_C:1 C -0.4035(18) 0.2069(10) 0.8611(5) 0.43(2) Uani 1 1 d D U . . .
O2_C:1 O -0.4559(18) 0.2077(16) 0.8660(4) 0.49(2) Uani 1 1 d D U . . .
CT_C:1 C -0.5042(18) 0.2066(16) 0.8575(5) 0.53(3) Uani 1 1 d D U . . .
C1_C:1 C -0.559(2) 0.214(2) 0.8647(7) 0.59(4) Uani 1 1 d D U . . .
H1A_C:1 H -0.590902 0.212855 0.858736 0.888 Uiso 1 1 calc R U . . .
H1B_C:1 H -0.563981 0.198250 0.871505 0.888 Uiso 1 1 calc R U . . .
H1C_C:1 H -0.556170 0.234803 0.868422 0.888 Uiso 1 1 calc R U . . .
C2_C:1 C -0.493(2) 0.230(2) 0.8470(7) 0.59(4) Uani 1 1 d D U . . .
H2A_C:1 H -0.524376 0.230647 0.840960 0.883 Uiso 1 1 calc R U . . .
H2B_C:1 H -0.488565 0.251350 0.850901 0.883 Uiso 1 1 calc R U . . .
H2C_C:1 H -0.457452 0.224934 0.842540 0.883 Uiso 1 1 calc R U . . .
C3_C:1 C -0.505(3) 0.1736(17) 0.8521(9) 0.66(4) Uani 1 1 d D U . . .
H3A_C:1 H -0.537446 0.171443 0.846164 0.997 Uiso 1 1 calc R U . . .
H3B_C:1 H -0.469689 0.169525 0.847441 0.997 Uiso 1 1 calc R U . . .
H3C_C:1 H -0.509239 0.158467 0.859085 0.997 Uiso 1 1 calc R U . . .
N_C:2 N -0.3681(13) 0.2089(11) 0.8704(3) 0.339(15) Uani 1 1 d D U . . .
H0_C:2 H -0.381993 0.209307 0.878258 0.407 Uiso 1 1 calc R U . . .
CA_C:2 C -0.3055(14) 0.2106(9) 0.8690(3) 0.303(15) Uani 1 1 d D U . . .
HA_C:2 H -0.294568 0.198458 0.861140 0.363 Uiso 1 1 calc R U . . .
C_C:2 C -0.2768(13) 0.1955(7) 0.8806(3) 0.269(14) Uani 1 1 d D U . . .
O_C:2 O -0.2997(13) 0.1959(8) 0.8912(3) 0.285(14) Uani 1 1 d D U . . .
CB_C:2 C -0.287(2) 0.2446(10) 0.8670(4) 0.339(19) Uani 1 1 d D U . . .
HB1_C:2 H -0.245594 0.244514 0.865685 0.407 Uiso 1 1 calc R U . . .
HB2_C:2 H -0.304698 0.251875 0.858923 0.407 Uiso 1 1 calc R U . . .
CG_C:2 C -0.299(3) 0.2686(11) 0.8768(5) 0.37(3) Uani 1 1 d D U . . .
HG1_C:2 H -0.284594 0.288957 0.873898 0.556 Uiso 1 1 calc R U . . .
HG2_C:2 H -0.340606 0.270203 0.878072 0.556 Uiso 1 1 calc R U . . .
HG3_C:2 H -0.281091 0.262791 0.884881 0.556 Uiso 1 1 calc R U . . .
O_C:3 O -0.1329(11) 0.1517(6) 0.8721(2) 0.228(10) Uani 1 1 d D U . . .
C_C:3 C -0.1418(13) 0.1542(6) 0.8833(3) 0.238(13) Uani 1 1 d D U . . .
CA_C:3 C -0.1876(13) 0.1752(7) 0.8887(3) 0.237(10) Uani 1 1 d D U . . .
HA_C:3 H -0.209902 0.162706 0.895129 0.284 Uiso 1 1 calc R U . . .
N_C:3 N -0.2262(13) 0.1840(8) 0.8783(2) 0.237(10) Uani 1 1 d D U . . .
H0_C:3 H -0.215141 0.181398 0.870265 0.284 Uiso 1 1 calc R U . . .
CB_C:3 C -0.1628(15) 0.2041(6) 0.8957(2) 0.232(11) Uani 1 1 d D U . . .
HB1_C:3 H -0.191848 0.211951 0.901809 0.278 Uiso 1 1 calc R U . . .
HB2_C:3 H -0.129717 0.197091 0.900853 0.278 Uiso 1 1 calc R U . . .
C3_C:3 C -0.1441(12) 0.2311(6) 0.8874(2) 0.233(11) Uani 1 1 d D U . . .
C7_C:3 C -0.1597(14) 0.2618(6) 0.8899(3) 0.264(15) Uani 1 1 d D U . . .
H7_C:3 H -0.181599 0.266505 0.897355 0.317 Uiso 1 1 calc R U . . .
C6_C:3 C -0.1437(16) 0.2859(6) 0.8818(3) 0.272(15) Uani 1 1 d D U . . .
H6_C:3 H -0.155242 0.306888 0.883332 0.326 Uiso 1 1 calc R U . . .
C5_C:3 C -0.1107(16) 0.2786(7) 0.8713(3) 0.277(15) Uani 1 1 d D U . . .
H5_C:3 H -0.099465 0.294886 0.865600 0.332 Uiso 1 1 calc R U . . .
N1_C:3 N -0.0944(13) 0.2497(8) 0.8690(2) 0.267(13) Uani 1 1 d D U . . .
C4_C:3 C -0.1109(13) 0.2264(6) 0.8766(3) 0.252(14) Uani 1 1 d D U . . .
H4_C:3 H -0.099417 0.205646 0.874540 0.303 Uiso 1 1 calc R U . . .
N_C:4 N -0.1140(15) 0.1389(8) 0.8920(2) 0.233(11) Uani 1 1 d D U . . .
H0_C:4 H -0.123415 0.140375 0.900126 0.279 Uiso 1 1 calc R U . . .
CA_C:4 C -0.0661(17) 0.1189(10) 0.8879(3) 0.234(13) Uani 1 1 d D U . . .
HA1_C:4 H -0.040805 0.130640 0.882042 0.281 Uiso 1 1 calc R U . . .
HA2_C:4 H -0.080400 0.100079 0.883406 0.281 Uiso 1 1 calc R U . . .
C_C:4 C -0.0334(13) 0.1092(7) 0.8999(3) 0.233(13) Uani 1 1 d D U . . .
O_C:4 O -0.0435(11) 0.1199(6) 0.9106(2) 0.224(10) Uani 1 1 d D U . . .
N_C:5 N 0.0038(14) 0.0881(8) 0.8975(2) 0.248(11) Uani 1 1 d D U . . .
H0_C:5 H 0.010039 0.081929 0.889563 0.297 Uiso 1 1 calc R U . . .
CA_C:5 C 0.0361(15) 0.0743(7) 0.9083(3) 0.263(12) Uani 1 1 d D U . . .
HA_C:5 H 0.047618 0.091611 0.914256 0.316 Uiso 1 1 calc R U . . .
C_C:5 C 0.0900(14) 0.0571(7) 0.9039(3) 0.270(14) Uani 1 1 d D U . . .
O_C:5 O 0.0942(13) 0.0470(7) 0.8930(3) 0.257(12) Uani 1 1 d D U . . .
CB_C:5 C -0.0017(17) 0.0512(7) 0.9158(3) 0.284(13) Uani 1 1 d D U . . .
HB1_C:5 H 0.015641 0.047184 0.924289 0.340 Uiso 1 1 calc R U . . .
HB2_C:5 H -0.039369 0.060930 0.917224 0.340 Uiso 1 1 calc R U . . .
C6_C:5 C -0.0099(14) 0.0202(7) 0.9090(3) 0.308(14) Uani 1 1 d D U . . .
C7_C:5 C -0.0401(16) 0.0168(9) 0.8977(3) 0.328(16) Uani 1 1 d D U . . .
H7_C:5 H -0.058889 0.034729 0.894347 0.394 Uiso 1 1 calc R U . . .
N8_C:5 N -0.0446(17) -0.0100(11) 0.8914(3) 0.364(17) Uani 1 1 d D U . . .
C9_C:5 C -0.018(2) -0.0352(9) 0.8959(4) 0.395(18) Uani 1 1 d D U . . .
H9_C:5 H -0.021357 -0.054405 0.891323 0.474 Uiso 1 1 calc R U . . .
C10_C:5 C 0.013(2) -0.0348(8) 0.9071(4) 0.381(19) Uani 1 1 d D U . . .
H10_C:5 H 0.031763 -0.053090 0.910139 0.457 Uiso 1 1 calc R U . . .
C11_C:5 C 0.0166(17) -0.0065(8) 0.9137(3) 0.341(18) Uani 1 1 d D U . . .
H11_C:5 H 0.037236 -0.005533 0.921555 0.409 Uiso 1 1 calc R U . . .
N_C:6 N 0.1273(17) 0.0549(9) 0.9130(3) 0.295(13) Uani 1 1 d D U . . .
H0_C:6 H 0.121439 0.062943 0.920629 0.354 Uiso 1 1 calc R U . . .
CA_C:6 C 0.1801(17) 0.0384(10) 0.9097(4) 0.352(16) Uani 1 1 d D U . . .
HA_C:6 H 0.175431 0.026755 0.901431 0.422 Uiso 1 1 calc R U . . .
CB_C:6 C 0.2323(19) 0.0601(12) 0.9090(5) 0.38(2) Uani 1 1 d D U . . .
HB_C:6 H 0.222335 0.076246 0.902412 0.452 Uiso 1 1 calc R U . . .
CG1_C:6 C 0.285(2) 0.0446(17) 0.9040(6) 0.45(3) Uani 1 1 d D U . . .
HG1A_C:6 H 0.276882 0.033300 0.896099 0.680 Uiso 1 1 calc R U . . .
HG1B_C:6 H 0.314358 0.060709 0.902328 0.680 Uiso 1 1 calc R U . . .
HG1C_C:6 H 0.299922 0.029873 0.910469 0.680 Uiso 1 1 calc R U . . .
CG2_C:6 C 0.241(3) 0.0784(17) 0.9214(6) 0.45(3) Uani 1 1 d D U . . .
HG2A_C:6 H 0.205128 0.087822 0.924077 0.672 Uiso 1 1 calc R U . . .
HG2B_C:6 H 0.254952 0.064174 0.928086 0.672 Uiso 1 1 calc R U . . .
HG2C_C:6 H 0.269388 0.095010 0.919945 0.672 Uiso 1 1 calc R U . . .
C_C:6 C 0.1841(19) 0.0154(11) 0.9208(4) 0.42(2) Uani 1 1 d D U . . .
O_C:6 O 0.164(2) 0.0185(13) 0.9313(4) 0.47(3) Uani 1 1 d D U . . .
O1_C:7 O 0.215(3) -0.0095(13) 0.9171(5) 0.50(3) Uani 1 1 d D U . . .
C1_C:7 C 0.192(4) -0.0402(15) 0.9201(7) 0.64(5) Uani 1 1 d D U . . .
H1A_C:7 H 0.217401 -0.056549 0.917000 0.953 Uiso 1 1 calc R U . . .
H1B_C:7 H 0.187339 -0.042202 0.929458 0.953 Uiso 1 1 calc R U . . .
H1C_C:7 H 0.154329 -0.042599 0.916039 0.953 Uiso 1 1 calc R U . . .
O1_D:1 O 0.128(3) 0.0455(16) 0.9749(4) 0.57(4) Uani 1 1 d D U . . .
C_D:1 C 0.154(2) 0.0406(10) 0.9648(5) 0.47(2) Uani 1 1 d D U . . .
O2_D:1 O 0.197(2) 0.0225(14) 0.9634(4) 0.51(2) Uani 1 1 d D U . . .
CT_D:1 C 0.217(3) 0.0021(13) 0.9738(5) 0.52(3) Uani 1 1 d D U . . .
C1_D:1 C 0.170(3) -0.0201(18) 0.9777(6) 0.56(4) Uani 1 1 d D U . . .
H1A_D:1 H 0.182841 -0.033824 0.984653 0.835 Uiso 1 1 calc R U . . .
H1B_D:1 H 0.136835 -0.007933 0.980635 0.835 Uiso 1 1 calc R U . . .
H1C_D:1 H 0.158655 -0.032991 0.970314 0.835 Uiso 1 1 calc R U . . .
C2_D:1 C 0.267(3) -0.017(2) 0.9686(8) 0.62(4) Uani 1 1 d D U . . .
H2A_D:1 H 0.281496 -0.030634 0.975248 0.929 Uiso 1 1 calc R U . . .
H2B_D:1 H 0.253900 -0.029167 0.961234 0.929 Uiso 1 1 calc R U . . .
H2C_D:1 H 0.296929 -0.002282 0.965799 0.929 Uiso 1 1 calc R U . . .
C3_D:1 C 0.237(4) 0.0204(15) 0.9854(6) 0.55(4) Uani 1 1 d D U . . .
H3A_D:1 H 0.250344 0.005833 0.992055 0.822 Uiso 1 1 calc R U . . .
H3B_D:1 H 0.268933 0.034202 0.982908 0.822 Uiso 1 1 calc R U . . .
H3C_D:1 H 0.205972 0.033142 0.988730 0.822 Uiso 1 1 calc R U . . .
N_D:2 N 0.131(2) 0.0558(9) 0.9555(4) 0.398(18) Uani 1 1 d D U . . .
H0_D:2 H 0.127925 0.047054 0.947846 0.478 Uiso 1 1 calc R U . . .
CA_D:2 C 0.1100(16) 0.0881(10) 0.9576(3) 0.335(17) Uani 1 1 d D U . . .
HA_D:2 H 0.085000 0.088145 0.965408 0.402 Uiso 1 1 calc R U . . .
C_D:2 C 0.0747(13) 0.0984(8) 0.9460(3) 0.304(16) Uani 1 1 d D U . . .
O_D:2 O 0.0879(15) 0.0884(9) 0.9352(3) 0.308(16) Uani 1 1 d D U . . .
CB_D:2 C 0.159(2) 0.1110(12) 0.9598(4) 0.37(2) Uani 1 1 d D U . . .
HB1_D:2 H 0.142680 0.131139 0.962809 0.450 Uiso 1 1 calc R U . . .
HB2_D:2 H 0.182920 0.102652 0.966831 0.450 Uiso 1 1 calc R U . . .
CG_D:2 C 0.197(3) 0.1177(19) 0.9485(6) 0.45(3) Uani 1 1 d D U . . .
HG1_D:2 H 0.226360 0.132603 0.951071 0.671 Uiso 1 1 calc R U . . .
HG2_D:2 H 0.214350 0.098121 0.945610 0.671 Uiso 1 1 calc R U . . .
HG3_D:2 H 0.173965 0.126709 0.941574 0.671 Uiso 1 1 calc R U . . .
O_D:3 O -0.0732(12) 0.1300(8) 0.9552(2) 0.260(12) Uani 1 1 d D U . . .
C_D:3 C -0.0631(12) 0.1305(7) 0.9441(3) 0.239(12) Uani 1 1 d D U . . .
CA_D:3 C -0.0027(12) 0.1325(8) 0.9389(3) 0.240(11) Uani 1 1 d D U . . .
HA_D:3 H -0.000403 0.119961 0.930784 0.287 Uiso 1 1 calc R U . . .
N_D:3 N 0.0343(13) 0.1176(8) 0.9487(2) 0.248(11) Uani 1 1 d D U . . .
H0_D:3 H 0.028171 0.122204 0.956816 0.298 Uiso 1 1 calc R U . . .
CB_D:3 C 0.0127(12) 0.1666(8) 0.9359(3) 0.267(13) Uani 1 1 d D U . . .
HB1_D:3 H -0.016592 0.175406 0.930077 0.320 Uiso 1 1 calc R U . . .
HB2_D:3 H 0.011772 0.178816 0.943934 0.320 Uiso 1 1 calc R U . . .
C3_D:3 C 0.0706(11) 0.1705(7) 0.9297(3) 0.270(13) Uani 1 1 d D U . . .
C7_D:3 C 0.1146(13) 0.1859(8) 0.9358(3) 0.297(16) Uani 1 1 d D U . . .
H7_D:3 H 0.108328 0.195067 0.944014 0.356 Uiso 1 1 calc R U . . .
C6_D:3 C 0.1680(12) 0.1880(10) 0.9302(3) 0.301(16) Uani 1 1 d D U . . .
H6_D:3 H 0.198499 0.198741 0.934269 0.362 Uiso 1 1 calc R U . . .
C5_D:3 C 0.1748(13) 0.1738(9) 0.9183(3) 0.294(16) Uani 1 1 d D U . . .
H5_D:3 H 0.211171 0.174550 0.914360 0.352 Uiso 1 1 calc R U . . .
N1_D:3 N 0.1326(15) 0.1590(8) 0.9123(2) 0.267(14) Uani 1 1 d D U . . .
C4_D:3 C 0.0818(14) 0.1578(8) 0.9177(3) 0.273(14) Uani 1 1 d D U . . .
H4_D:3 H 0.051657 0.147750 0.913260 0.328 Uiso 1 1 calc R U . . .
N_D:4 N -0.1007(15) 0.1310(9) 0.9346(3) 0.256(12) Uani 1 1 d D U . . .
H0_D:4 H -0.090322 0.129726 0.926536 0.307 Uiso 1 1 calc R U . . .
CA_D:4 C -0.1606(16) 0.1340(13) 0.9384(3) 0.271(14) Uani 1 1 d D U . . .
HA1_D:4 H -0.164340 0.150175 0.945134 0.326 Uiso 1 1 calc R U . . .
HA2_D:4 H -0.174100 0.113758 0.941955 0.326 Uiso 1 1 calc R U . . .
C_D:4 C -0.1974(14) 0.1430(8) 0.9269(3) 0.263(14) Uani 1 1 d D U . . .
O_D:4 O -0.1777(13) 0.1433(9) 0.9161(2) 0.288(15) Uani 1 1 d D U . . .
N_D:5 N -0.2501(13) 0.1489(9) 0.9297(3) 0.260(12) Uani 1 1 d D U . . .
H0_D:5 H -0.259946 0.150677 0.937782 0.312 Uiso 1 1 calc R U . . .
CA_D:5 C -0.2931(13) 0.1527(9) 0.9199(3) 0.259(12) Uani 1 1 d D U . . .
HA_D:5 H -0.274854 0.160244 0.911762 0.311 Uiso 1 1 calc R U . . .
C_D:5 C -0.3352(13) 0.1777(8) 0.9247(3) 0.262(13) Uani 1 1 d D U . . .
O_D:5 O -0.3566(13) 0.1741(7) 0.9352(2) 0.264(12) Uani 1 1 d D U . . .
CB_D:5 C -0.3252(15) 0.1220(8) 0.9172(3) 0.282(14) Uani 1 1 d D U . . .
HB1_D:5 H -0.297203 0.105063 0.915543 0.339 Uiso 1 1 calc R U . . .
HB2_D:5 H -0.347054 0.116049 0.924974 0.339 Uiso 1 1 calc R U . . .
C6_D:5 C -0.3654(13) 0.1244(7) 0.9060(3) 0.286(14) Uani 1 1 d D U . . .
C7_D:5 C -0.3469(13) 0.1237(10) 0.8933(3) 0.301(15) Uani 1 1 d D U . . .
H7_D:5 H -0.307534 0.120794 0.891650 0.361 Uiso 1 1 calc R U . . .
N8_D:5 N -0.3826(18) 0.1270(9) 0.8835(2) 0.316(15) Uani 1 1 d D U . . .
C9_D:5 C -0.4377(17) 0.1302(10) 0.8856(3) 0.329(16) Uani 1 1 d D U . . .
H9_D:5 H -0.462371 0.132580 0.878423 0.395 Uiso 1 1 calc R U . . .
C10_D:5 C -0.4606(12) 0.1301(11) 0.8977(4) 0.335(16) Uani 1 1 d D U . . .
H10_D:5 H -0.500523 0.131929 0.898963 0.402 Uiso 1 1 calc R U . . .
C11_D:5 C -0.4235(13) 0.1274(10) 0.9080(3) 0.293(16) Uani 1 1 d D U . . .
H11_D:5 H -0.438045 0.127664 0.916505 0.351 Uiso 1 1 calc R U . . .
N_D:6 N -0.3393(16) 0.2004(9) 0.9162(3) 0.285(13) Uani 1 1 d D U . . .
H0_D:6 H -0.317689 0.200401 0.909302 0.342 Uiso 1 1 calc R U . . .
CA_D:6 C -0.3801(18) 0.2254(9) 0.9184(4) 0.332(15) Uani 1 1 d D U . . .
HA_D:6 H -0.404660 0.218803 0.925781 0.398 Uiso 1 1 calc R U . . .
CB_D:6 C -0.355(2) 0.2578(10) 0.9218(5) 0.37(2) Uani 1 1 d D U . . .
HB_D:6 H -0.384272 0.274443 0.920892 0.439 Uiso 1 1 calc R U . . .
CG1_D:6 C -0.333(3) 0.2569(17) 0.9355(4) 0.44(3) Uani 1 1 d D U . . .
HG1A_D:6 H -0.316323 0.277379 0.937710 0.663 Uiso 1 1 calc R U . . .
HG1B_D:6 H -0.364042 0.252098 0.941342 0.663 Uiso 1 1 calc R U . . .
HG1C_D:6 H -0.303227 0.240679 0.936259 0.663 Uiso 1 1 calc R U . . .
CG2_D:6 C -0.305(3) 0.2638(17) 0.9122(5) 0.45(3) Uani 1 1 d D U . . .
HG2A_D:6 H -0.320578 0.264210 0.903470 0.670 Uiso 1 1 calc R U . . .
HG2B_D:6 H -0.287427 0.283936 0.914181 0.670 Uiso 1 1 calc R U . . .
HG2C_D:6 H -0.277258 0.246903 0.912966 0.670 Uiso 1 1 calc R U . . .
C_D:6 C -0.4183(17) 0.2289(10) 0.9068(4) 0.37(2) Uani 1 1 d D U . . .
O_D:6 O -0.410(2) 0.2492(12) 0.8989(4) 0.43(2) Uani 1 1 d D U . . .
O1_D:7 O -0.462(2) 0.2076(11) 0.9069(4) 0.41(2) Uani 1 1 d D U . . .
C1_D:7 C -0.498(3) 0.2090(17) 0.8955(6) 0.51(4) Uani 1 1 d D U . . .
H1A_D:7 H -0.527940 0.193138 0.896212 0.770 Uiso 1 1 calc R U . . .
H1B_D:7 H -0.515004 0.229877 0.894853 0.770 Uiso 1 1 calc R U . . .
H1C_D:7 H -0.474827 0.204808 0.887879 0.770 Uiso 1 1 calc R U . . .
O1_E:1 O -0.4817(19) 0.0983(11) 0.9359(4) 0.373(19) Uani 1 1 d D U . . .
C_E:1 C -0.5070(18) 0.1002(10) 0.9460(4) 0.37(2) Uani 1 1 d D U . . .
O2_E:1 O -0.5453(19) 0.0803(11) 0.9505(4) 0.411(18) Uani 1 1 d D U . . .
CT_E:1 C -0.558(2) 0.0528(11) 0.9425(5) 0.46(3) Uani 1 1 d D U . . .
C1_E:1 C -0.580(3) 0.0626(18) 0.9294(6) 0.54(4) Uani 1 1 d D U . . .
H1A_E:1 H -0.588070 0.043849 0.924281 0.816 Uiso 1 1 calc R U . . .
H1B_E:1 H -0.614332 0.075186 0.930334 0.816 Uiso 1 1 calc R U . . .
H1C_E:1 H -0.550419 0.075097 0.925047 0.816 Uiso 1 1 calc R U . . .
C2_E:1 C -0.505(3) 0.0331(16) 0.9413(7) 0.50(3) Uani 1 1 d D U . . .
H2A_E:1 H -0.513156 0.014626 0.935981 0.748 Uiso 1 1 calc R U . . .
H2B_E:1 H -0.474938 0.045569 0.937232 0.748 Uiso 1 1 calc R U . . .
H2C_E:1 H -0.492551 0.026336 0.949801 0.748 Uiso 1 1 calc R U . . .
C3_E:1 C -0.603(3) 0.0360(17) 0.9504(7) 0.54(4) Uani 1 1 d D U . . .
H3A_E:1 H -0.614846 0.016860 0.945945 0.811 Uiso 1 1 calc R U . . .
H3B_E:1 H -0.586689 0.030338 0.958786 0.811 Uiso 1 1 calc R U . . .
H3C_E:1 H -0.635734 0.049746 0.951684 0.811 Uiso 1 1 calc R U . . .
N_E:2 N -0.5040(16) 0.1221(9) 0.9544(3) 0.329(15) Uani 1 1 d D U . . .
H0_E:2 H -0.526532 0.122236 0.961147 0.395 Uiso 1 1 calc R U . . .
CA_E:2 C -0.4614(14) 0.1473(9) 0.9523(3) 0.296(15) Uani 1 1 d D U . . .
HA_E:2 H -0.435951 0.141308 0.945039 0.356 Uiso 1 1 calc R U . . .
C_E:2 C -0.4256(12) 0.1507(7) 0.9646(3) 0.265(14) Uani 1 1 d D U . . .
O_E:2 O -0.4489(11) 0.1467(8) 0.9749(2) 0.268(13) Uani 1 1 d D U . . .
CB_E:2 C -0.491(2) 0.1785(9) 0.9492(4) 0.34(2) Uani 1 1 d D U . . .
HB1_E:2 H -0.461001 0.194585 0.947585 0.411 Uiso 1 1 calc R U . . .
HB2_E:2 H -0.513051 0.176019 0.941280 0.411 Uiso 1 1 calc R U . . .
CG_E:2 C -0.529(3) 0.1901(18) 0.9596(6) 0.49(4) Uani 1 1 d D U . . .
HG1_E:2 H -0.545985 0.210107 0.956974 0.734 Uiso 1 1 calc R U . . .
HG2_E:2 H -0.558939 0.174672 0.961160 0.734 Uiso 1 1 calc R U . . .
HG3_E:2 H -0.506823 0.193262 0.967472 0.734 Uiso 1 1 calc R U . . .
O_E:3 O -0.2641(11) 0.1528(8) 0.9558(2) 0.270(13) Uani 1 1 d D U . . .
C_E:3 C -0.2730(12) 0.1512(7) 0.9674(3) 0.250(13) Uani 1 1 d D U . . .
CA_E:3 C -0.3296(12) 0.1608(9) 0.9733(3) 0.266(12) Uani 1 1 d D U . . .
HA_E:3 H -0.340040 0.146365 0.980465 0.319 Uiso 1 1 calc R U . . .
N_E:3 N -0.3713(12) 0.1582(8) 0.9626(3) 0.260(12) Uani 1 1 d D U . . .
H0_E:3 H -0.359726 0.161695 0.954677 0.311 Uiso 1 1 calc R U . . .
CB_E:3 C -0.3248(12) 0.1946(8) 0.9781(3) 0.253(12) Uani 1 1 d D U . . .
HB1_E:3 H -0.293313 0.195637 0.984381 0.304 Uiso 1 1 calc R U . . .
HB2_E:3 H -0.314318 0.208163 0.970755 0.304 Uiso 1 1 calc R U . . .
C3_E:3 C -0.3776(11) 0.2078(7) 0.9843(2) 0.260(13) Uani 1 1 d D U . . .
C7_E:3 C -0.4120(13) 0.2296(8) 0.9782(3) 0.273(15) Uani 1 1 d D U . . .
H7_E:3 H -0.400691 0.237918 0.970118 0.328 Uiso 1 1 calc R U . . .
C6_E:3 C -0.4626(13) 0.2394(8) 0.9837(3) 0.268(15) Uani 1 1 d D U . . .
H6_E:3 H -0.486467 0.254176 0.979445 0.322 Uiso 1 1 calc R U . . .
C5_E:3 C -0.4774(13) 0.2271(9) 0.9956(3) 0.271(15) Uani 1 1 d D U . . .
H5_E:3 H -0.512233 0.233188 0.999468 0.325 Uiso 1 1 calc R U . . .
N1_E:3 N -0.4439(14) 0.2070(8) 1.0016(2) 0.262(13) Uani 1 1 d D U . . .
C4_E:3 C -0.3954(13) 0.1975(8) 0.9962(2) 0.264(14) Uani 1 1 d D U . . .
H4_E:3 H -0.372104 0.183142 1.000760 0.317 Uiso 1 1 calc R U . . .
N_E:4 N -0.2409(13) 0.1406(9) 0.9764(2) 0.251(12) Uani 1 1 d D U . . .
H0_E:4 H -0.253412 0.139023 0.984339 0.301 Uiso 1 1 calc R U . . .
CA_E:4 C -0.1825(16) 0.1311(13) 0.9730(3) 0.264(15) Uani 1 1 d D U . . .
HA1_E:4 H -0.163731 0.148378 0.968236 0.317 Uiso 1 1 calc R U . . .
HA2_E:4 H -0.183939 0.112526 0.967277 0.317 Uiso 1 1 calc R U . . .
C_E:4 C -0.1479(14) 0.1232(8) 0.9849(3) 0.260(14) Uani 1 1 d D U . . .
O_E:4 O -0.1669(12) 0.1217(9) 0.9953(2) 0.280(14) Uani 1 1 d D U . . .
N_E:5 N -0.0943(13) 0.1196(9) 0.9822(3) 0.268(12) Uani 1 1 d D U . . .
H0_E:5 H -0.082879 0.124196 0.974382 0.322 Uiso 1 1 calc R U . . .
CA_E:5 C -0.0523(13) 0.1082(9) 0.9913(3) 0.266(12) Uani 1 1 d D U . . .
HA_E:5 H -0.061290 0.117012 0.999997 0.319 Uiso 1 1 calc R U . . .
C_E:5 C 0.0080(13) 0.1194(7) 0.9873(3) 0.264(13) Uani 1 1 d D U . . .
O_E:5 O 0.0247(12) 0.1196(9) 0.9764(2) 0.291(15) Uani 1 1 d D U . . .
CB_E:5 C -0.0524(15) 0.0721(9) 0.9922(3) 0.295(14) Uani 1 1 d D U . . .
HB1_E:5 H -0.091377 0.064752 0.994172 0.354 Uiso 1 1 calc R U . . .
HB2_E:5 H -0.041296 0.063253 0.983779 0.354 Uiso 1 1 calc R U . . .
C6_E:5 C -0.0119(14) 0.0605(8) 1.0024(3) 0.311(15) Uani 1 1 d D U . . .
C7_E:5 C -0.0277(14) 0.0595(10) 1.0151(3) 0.303(16) Uani 1 1 d D U . . .
H7_E:5 H -0.065727 0.064646 1.017356 0.364 Uiso 1 1 calc R U . . .
N8_E:5 N 0.0083(18) 0.0515(10) 1.0245(3) 0.329(16) Uani 1 1 d D U . . .
C9_E:5 C 0.0614(17) 0.0436(11) 1.0215(4) 0.365(18) Uani 1 1 d D U . . .
H9_E:5 H 0.086808 0.037885 1.028227 0.439 Uiso 1 1 calc R U . . .
C10_E:5 C 0.0810(14) 0.0436(12) 1.0091(4) 0.367(19) Uani 1 1 d D U . . .
H10_E:5 H 0.119205 0.037936 1.007153 0.440 Uiso 1 1 calc R U . . .
C11_E:5 C 0.0433(15) 0.0520(10) 0.9994(3) 0.353(18) Uani 1 1 d D U . . .
H11_E:5 H 0.055480 0.051824 0.990683 0.423 Uiso 1 1 calc R U . . .
N_E:6 N 0.0402(14) 0.1291(10) 0.9967(3) 0.277(13) Uani 1 1 d D U . . .
H0_E:6 H 0.025120 0.131492 1.004345 0.333 Uiso 1 1 calc R U . . .
CA_E:6 C 0.1005(15) 0.1361(10) 0.9949(4) 0.307(14) Uani 1 1 d D U . . .
HA_E:6 H 0.111156 0.123829 0.987074 0.368 Uiso 1 1 calc R U . . .
CB_E:6 C 0.119(2) 0.1694(11) 0.9918(5) 0.37(2) Uani 1 1 d D U . . .
HB_E:6 H 0.099128 0.175243 0.983678 0.441 Uiso 1 1 calc R U . . .
CG1_E:6 C 0.103(3) 0.1937(14) 1.0015(8) 0.46(4) Uani 1 1 d D U . . .
HG1A_E:6 H 0.116399 0.214376 0.998711 0.693 Uiso 1 1 calc R U . . .
HG1B_E:6 H 0.061029 0.194266 1.002212 0.693 Uiso 1 1 calc R U . . .
HG1C_E:6 H 0.119267 0.188444 1.009796 0.693 Uiso 1 1 calc R U . . .
CG2_E:6 C 0.183(2) 0.1714(15) 0.9886(7) 0.45(3) Uani 1 1 d D U . . .
HG2A_E:6 H 0.192580 0.155328 0.982260 0.670 Uiso 1 1 calc R U . . .
HG2B_E:6 H 0.191536 0.192248 0.985100 0.670 Uiso 1 1 calc R U . . .
HG2C_E:6 H 0.205142 0.168023 0.996421 0.670 Uiso 1 1 calc R U . . .
C_E:6 C 0.1335(18) 0.1203(9) 1.0056(4) 0.342(17) Uani 1 1 d D U . . .
O_E:6 O 0.1156(15) 0.1160(13) 1.0166(3) 0.38(2) Uani 1 1 d D U . . .
O1_E:7 O 0.1841(18) 0.1102(13) 1.0035(3) 0.381(18) Uani 1 1 d D U . . .
C1_E:7 C 0.214(3) 0.0923(19) 1.0132(6) 0.43(3) Uani 1 1 d D U . . .
H1A_E:7 H 0.252060 0.086602 1.009934 0.639 Uiso 1 1 calc R U . . .
H1B_E:7 H 0.218401 0.104971 1.020962 0.639 Uiso 1 1 calc R U . . .
H1C_E:7 H 0.192887 0.073153 1.015171 0.639 Uiso 1 1 calc R U . . .
O1_F:1 O 0.0711(16) 0.1286(12) 1.0632(3) 0.39(2) Uani 1 1 d D U . . .
C_F:1 C 0.0844(17) 0.1237(9) 1.0523(4) 0.350(18) Uani 1 1 d D U . . .
O2_F:1 O 0.1376(16) 0.1155(12) 1.0486(3) 0.391(17) Uani 1 1 d D U . . .
CT_F:1 C 0.1839(17) 0.1167(13) 1.0578(4) 0.41(2) Uani 1 1 d D U . . .
C1_F:1 C 0.193(3) 0.1504(13) 1.0616(7) 0.49(3) Uani 1 1 d D U . . .
H1A_F:1 H 0.224604 0.151624 1.067811 0.736 Uiso 1 1 calc R U . . .
H1B_F:1 H 0.203376 0.162720 1.053954 0.736 Uiso 1 1 calc R U . . .
H1C_F:1 H 0.158666 0.158923 1.065422 0.736 Uiso 1 1 calc R U . . .
C2_F:1 C 0.171(2) 0.0970(16) 1.0695(5) 0.45(3) Uani 1 1 d D U . . .
H2A_F:1 H 0.202771 0.098286 1.075527 0.675 Uiso 1 1 calc R U . . .
H2B_F:1 H 0.136285 0.104898 1.073626 0.675 Uiso 1 1 calc R U . . .
H2C_F:1 H 0.165216 0.075146 1.066896 0.675 Uiso 1 1 calc R U . . .
C3_F:1 C 0.231(2) 0.1034(17) 1.0496(5) 0.45(3) Uani 1 1 d D U . . .
H3A_F:1 H 0.266152 0.102602 1.054558 0.675 Uiso 1 1 calc R U . . .
H3B_F:1 H 0.220439 0.082193 1.046823 0.675 Uiso 1 1 calc R U . . .
H3C_F:1 H 0.236228 0.116832 1.042060 0.675 Uiso 1 1 calc R U . . .
N_F:2 N 0.0504(14) 0.1264(10) 1.0422(3) 0.321(15) Uani 1 1 d D U . . .
H0_F:2 H 0.059700 0.118580 1.034703 0.385 Uiso 1 1 calc R U . . .
CA_F:2 C -0.0043(14) 0.1432(9) 1.0442(3) 0.298(15) Uani 1 1 d D U . . .
HA_F:2 H -0.023504 0.133798 1.051888 0.357 Uiso 1 1 calc R U . . .
C_F:2 C -0.0431(12) 0.1382(7) 1.0326(3) 0.280(14) Uani 1 1 d D U . . .
O_F:2 O -0.0196(11) 0.1345(9) 1.0220(2) 0.283(14) Uani 1 1 d D U . . .
CB_F:2 C 0.006(2) 0.1780(9) 1.0470(4) 0.34(2) Uani 1 1 d D U . . .
HB1_F:2 H -0.029628 0.186748 1.050734 0.404 Uiso 1 1 calc R U . . .
HB2_F:2 H 0.035657 0.179592 1.053659 0.404 Uiso 1 1 calc R U . . .
CG_F:2 C 0.023(3) 0.1984(12) 1.0360(6) 0.36(3) Uani 1 1 d D U . . .
HG1_F:2 H 0.027961 0.220027 1.038957 0.545 Uiso 1 1 calc R U . . .
HG2_F:2 H 0.058605 0.190666 1.032325 0.545 Uiso 1 1 calc R U . . .
HG3_F:2 H -0.006938 0.197851 1.029388 0.545 Uiso 1 1 calc R U . . .
O_F:3 O -0.2053(10) 0.1273(7) 1.0395(2) 0.230(11) Uani 1 1 d D U . . .
C_F:3 C -0.1959(12) 0.1301(6) 1.0282(3) 0.242(13) Uani 1 1 d D U . . .
CA_F:3 C -0.1373(12) 0.1408(8) 1.0236(3) 0.245(11) Uani 1 1 d D U . . .
HA_F:3 H -0.124560 0.125243 1.016987 0.294 Uiso 1 1 calc R U . . .
N_F:3 N -0.0971(12) 0.1387(8) 1.0342(3) 0.250(11) Uani 1 1 d D U . . .
H0_F:3 H -0.110589 0.137713 1.042053 0.300 Uiso 1 1 calc R U . . .
CB_F:3 C -0.1373(15) 0.1729(7) 1.0170(3) 0.257(12) Uani 1 1 d D U . . .
HB1_F:3 H -0.103275 0.174249 1.011464 0.308 Uiso 1 1 calc R U . . .
HB2_F:3 H -0.171194 0.174234 1.011438 0.308 Uiso 1 1 calc R U . . .
C3_F:3 C -0.1374(12) 0.2007(6) 1.0259(3) 0.280(13) Uani 1 1 d D U . . .
C7_F:3 C -0.1112(14) 0.2287(7) 1.0227(3) 0.297(16) Uani 1 1 d D U . . .
H7_F:3 H -0.090623 0.230221 1.014857 0.357 Uiso 1 1 calc R U . . .
C6_F:3 C -0.1148(16) 0.2544(7) 1.0308(3) 0.315(16) Uani 1 1 d D U . . .
H6_F:3 H -0.097514 0.273741 1.028486 0.378 Uiso 1 1 calc R U . . .
C5_F:3 C -0.1442(17) 0.2513(8) 1.0423(3) 0.313(17) Uani 1 1 d D U . . .
H5_F:3 H -0.146515 0.268821 1.047912 0.375 Uiso 1 1 calc R U . . .
N1_F:3 N -0.1691(13) 0.2246(9) 1.0455(3) 0.299(15) Uani 1 1 d D U . . .
C4_F:3 C -0.1655(14) 0.2000(7) 1.0376(3) 0.292(15) Uani 1 1 d D U . . .
H4_F:3 H -0.183335 0.181001 1.040132 0.350 Uiso 1 1 calc R U . . .
N_F:4 N -0.2312(13) 0.1259(8) 1.0183(2) 0.229(11) Uani 1 1 d D U . . .
H0_F:4 H -0.220276 0.128671 1.010267 0.275 Uiso 1 1 calc R U . . .
CA_F:4 C -0.2892(15) 0.1164(11) 1.0215(3) 0.232(13) Uani 1 1 d D U . . .
HA1_F:4 H -0.304274 0.129941 1.028421 0.278 Uiso 1 1 calc R U . . .
HA2_F:4 H -0.289362 0.094376 1.024581 0.278 Uiso 1 1 calc R U . . .
C_F:4 C -0.3261(14) 0.1194(7) 1.0095(3) 0.229(13) Uani 1 1 d D U . . .
O_F:4 O -0.3069(11) 0.1294(8) 0.9996(2) 0.261(13) Uani 1 1 d D U . . .
N_F:5 N -0.3790(13) 0.1101(8) 1.0113(3) 0.239(11) Uani 1 1 d D U . . .
H0_F:5 H -0.391238 0.102847 1.018673 0.287 Uiso 1 1 calc R U . . .
CA_F:5 C -0.4168(13) 0.1127(8) 0.9999(3) 0.262(12) Uani 1 1 d D U . . .
HA_F:5 H -0.410007 0.133192 0.995444 0.315 Uiso 1 1 calc R U . . .
C_F:5 C -0.4783(13) 0.1109(7) 1.0044(3) 0.250(13) Uani 1 1 d D U . . .
O_F:5 O -0.4901(12) 0.0997(7) 1.0152(2) 0.241(11) Uani 1 1 d D U . . .
CB_F:5 C -0.4041(16) 0.0856(8) 0.9907(3) 0.286(13) Uani 1 1 d D U . . .
HB1_F:5 H -0.420771 0.090431 0.982234 0.343 Uiso 1 1 calc R U . . .
HB2_F:5 H -0.362390 0.083800 0.989629 0.343 Uiso 1 1 calc R U . . .
C6_F:5 C -0.4271(15) 0.0545(7) 0.9953(3) 0.306(14) Uani 1 1 d D U . . .
C7_F:5 C -0.4043(16) 0.0383(9) 1.0056(3) 0.329(17) Uani 1 1 d D U . . .
H7_F:5 H -0.371088 0.046500 1.009616 0.395 Uiso 1 1 calc R U . . .
N8_F:5 N -0.426(2) 0.0120(9) 1.0103(3) 0.360(17) Uani 1 1 d D U . . .
C9_F:5 C -0.474(2) 0.0004(9) 1.0050(4) 0.374(19) Uani 1 1 d D U . . .
H9_F:5 H -0.489936 -0.018078 1.008595 0.449 Uiso 1 1 calc R U . . .
C10_F:5 C -0.4992(16) 0.0144(10) 0.9946(4) 0.368(19) Uani 1 1 d D U . . .
H10_F:5 H -0.532522 0.005657 0.990874 0.442 Uiso 1 1 calc R U . . .
C11_F:5 C -0.4753(16) 0.0417(9) 0.9896(3) 0.333(18) Uani 1 1 d D U . . .
H11_F:5 H -0.491851 0.051491 0.982350 0.400 Uiso 1 1 calc R U . . .
N_F:6 N -0.5128(14) 0.1230(9) 0.9959(3) 0.262(12) Uani 1 1 d D U . . .
H0_F:6 H -0.498789 0.130949 0.988765 0.315 Uiso 1 1 calc R U . . .
CA_F:6 C -0.5737(14) 0.1233(10) 0.9980(4) 0.298(14) Uani 1 1 d D U . . .
HA_F:6 H -0.582220 0.109944 1.005585 0.358 Uiso 1 1 calc R U . . .
CB_F:6 C -0.5986(17) 0.1564(10) 1.0004(4) 0.333(18) Uani 1 1 d D U . . .
HB_F:6 H -0.576326 0.167183 1.007300 0.400 Uiso 1 1 calc R U . . .
CG1_F:6 C -0.598(2) 0.1762(12) 0.9882(5) 0.36(2) Uani 1 1 d D U . . .
HG1A_F:6 H -0.558247 0.178318 0.985162 0.535 Uiso 1 1 calc R U . . .
HG1B_F:6 H -0.620547 0.166000 0.981558 0.535 Uiso 1 1 calc R U . . .
HG1C_F:6 H -0.613156 0.197112 0.989998 0.535 Uiso 1 1 calc R U . . .
CG2_F:6 C -0.6619(18) 0.1547(13) 1.0043(5) 0.36(3) Uani 1 1 d D U . . .
HG2A_F:6 H -0.665700 0.142169 1.012163 0.547 Uiso 1 1 calc R U . . .
HG2B_F:6 H -0.676452 0.175900 1.005853 0.547 Uiso 1 1 calc R U . . .
HG2C_F:6 H -0.683843 0.144788 0.997413 0.547 Uiso 1 1 calc R U . . .
C_F:6 C -0.6019(18) 0.1086(9) 0.9863(4) 0.376(19) Uani 1 1 d D U . . .
O_F:6 O -0.5792(16) 0.1072(13) 0.9761(3) 0.39(2) Uani 1 1 d D U . . .
O1_F:7 O -0.6547(19) 0.0976(16) 0.9885(4) 0.46(2) Uani 1 1 d D U . . .
C1_F:7 C -0.694(3) 0.091(3) 0.9780(6) 0.52(4) Uani 1 1 d D U . . .
H1A_F:7 H -0.729876 0.083379 0.981516 0.778 Uiso 1 1 calc R U . . .
H1B_F:7 H -0.700606 0.110402 0.973141 0.778 Uiso 1 1 calc R U . . .
H1C_F:7 H -0.677267 0.075155 0.972374 0.778 Uiso 1 1 calc R U . . .
O1_G:1 O -0.5105(17) -0.0194(8) 1.0334(4) 0.326(16) Uani 1 1 d D U . . .
C_G:1 C -0.562(2) -0.0217(10) 1.0348(3) 0.340(19) Uani 1 1 d D U . . .
O2_G:1 O -0.5943(17) -0.0460(9) 1.0374(5) 0.409(18) Uani 1 1 d D U . . .
CT_G:1 C -0.577(2) -0.0781(10) 1.0397(6) 0.45(3) Uani 1 1 d D U . . .
C1_G:1 C -0.550(3) -0.0851(14) 1.0269(6) 0.50(3) Uani 1 1 d D U . . .
H1A_G:1 H -0.535027 -0.106632 1.026834 0.755 Uiso 1 1 calc R U . . .
H1B_G:1 H -0.578231 -0.082761 1.020081 0.755 Uiso 1 1 calc R U . . .
H1C_G:1 H -0.518328 -0.070390 1.025339 0.755 Uiso 1 1 calc R U . . .
C2_G:1 C -0.536(3) -0.0820(15) 1.0508(6) 0.46(3) Uani 1 1 d D U . . .
H2A_G:1 H -0.526320 -0.104265 1.051776 0.691 Uiso 1 1 calc R U . . .
H2B_G:1 H -0.501573 -0.069825 1.049221 0.691 Uiso 1 1 calc R U . . .
H2C_G:1 H -0.554425 -0.074538 1.058700 0.691 Uiso 1 1 calc R U . . .
C3_G:1 C -0.628(2) -0.0985(16) 1.0418(8) 0.55(4) Uani 1 1 d D U . . .
H3A_G:1 H -0.616348 -0.120190 1.043397 0.822 Uiso 1 1 calc R U . . .
H3B_G:1 H -0.649744 -0.090720 1.049224 0.822 Uiso 1 1 calc R U . . .
H3C_G:1 H -0.652620 -0.097817 1.034171 0.822 Uiso 1 1 calc R U . . .
N_G:2 N -0.5927(15) 0.0039(8) 1.0333(3) 0.280(13) Uani 1 1 d D U . . .
H0_G:2 H -0.630133 0.003026 1.033420 0.336 Uiso 1 1 calc R U . . .
CA_G:2 C -0.5630(16) 0.0344(8) 1.0313(3) 0.293(14) Uani 1 1 d D U . . .
HA_G:2 H -0.532857 0.031295 1.024667 0.352 Uiso 1 1 calc R U . . .
C_G:2 C -0.5344(13) 0.0446(7) 1.0438(3) 0.285(16) Uani 1 1 d D U . . .
O_G:2 O -0.5506(14) 0.0332(7) 1.0543(3) 0.273(13) Uani 1 1 d D U . . .
CB_G:2 C -0.604(2) 0.0597(10) 1.0266(4) 0.35(2) Uani 1 1 d D U . . .
HB1_G:2 H -0.580737 0.077964 1.023819 0.415 Uiso 1 1 calc R U . . .
HB2_G:2 H -0.623723 0.051567 1.018961 0.415 Uiso 1 1 calc R U . . .
CG_G:2 C -0.647(3) 0.0711(16) 1.0359(6) 0.39(3) Uani 1 1 d D U . . .
HG1_G:2 H -0.670666 0.087280 1.031746 0.580 Uiso 1 1 calc R U . . .
HG2_G:2 H -0.671432 0.053556 1.038509 0.580 Uiso 1 1 calc R U . . .
HG3_G:2 H -0.628284 0.080054 1.043386 0.580 Uiso 1 1 calc R U . . .
O_G:3 O -0.3904(12) 0.0899(7) 1.0363(2) 0.256(12) Uani 1 1 d D U . . .
C_G:3 C -0.4004(12) 0.0860(7) 1.0478(3) 0.227(12) Uani 1 1 d D U . . .
CA_G:3 C -0.4593(12) 0.0759(7) 1.0525(3) 0.234(10) Uani 1 1 d D U . . .
HA_G:3 H -0.454237 0.057944 1.058568 0.281 Uiso 1 1 calc R U . . .
N_G:3 N -0.4946(14) 0.0648(8) 1.0416(3) 0.261(12) Uani 1 1 d D U . . .
H0_G:3 H -0.488618 0.071888 1.033789 0.313 Uiso 1 1 calc R U . . .
CB_G:3 C -0.4918(15) 0.1021(7) 1.0595(3) 0.260(12) Uani 1 1 d D U . . .
HB1_G:3 H -0.520618 0.092145 1.065127 0.312 Uiso 1 1 calc R U . . .
HB2_G:3 H -0.464585 0.113268 1.065145 0.312 Uiso 1 1 calc R U . . .
C3_G:3 C -0.5212(11) 0.1259(6) 1.0513(2) 0.249(12) Uani 1 1 d D U . . .
C7_G:3 C -0.5779(11) 0.1335(8) 1.0531(3) 0.269(15) Uani 1 1 d D U . . .
H7_G:3 H -0.599761 0.122700 1.059363 0.323 Uiso 1 1 calc R U . . .
C6_G:3 C -0.6027(12) 0.1570(8) 1.0458(3) 0.274(14) Uani 1 1 d D U . . .
H6_G:3 H -0.641642 0.162371 1.046986 0.329 Uiso 1 1 calc R U . . .
C5_G:3 C -0.5701(15) 0.1725(8) 1.0369(3) 0.258(14) Uani 1 1 d D U . . .
H5_G:3 H -0.586930 0.188679 1.031891 0.310 Uiso 1 1 calc R U . . .
N1_G:3 N -0.5157(14) 0.1653(7) 1.0350(2) 0.247(12) Uani 1 1 d D U . . .
C4_G:3 C -0.4925(11) 0.1422(7) 1.0417(3) 0.248(13) Uani 1 1 d D U . . .
H4_G:3 H -0.454247 0.136552 1.039942 0.298 Uiso 1 1 calc R U . . .
N_G:4 N -0.3642(14) 0.0896(7) 1.0569(2) 0.210(10) Uani 1 1 d D U . . .
H0_G:4 H -0.374852 0.086005 1.064822 0.252 Uiso 1 1 calc R U . . .
CA_G:4 C -0.3069(15) 0.0993(10) 1.0544(3) 0.218(12) Uani 1 1 d D U . . .
HA1_G:4 H -0.306897 0.117698 1.048639 0.262 Uiso 1 1 calc R U . . .
HA2_G:4 H -0.285873 0.082086 1.050158 0.262 Uiso 1 1 calc R U . . .
C_G:4 C -0.2770(14) 0.1079(7) 1.0670(3) 0.243(14) Uani 1 1 d D U . . .
O_G:4 O -0.3013(11) 0.1047(8) 1.0770(2) 0.253(12) Uani 1 1 d D U . . .
N_G:5 N -0.2236(13) 0.1185(8) 1.0654(2) 0.247(11) Uani 1 1 d D U . . .
H0_G:5 H -0.210292 0.121142 1.057535 0.296 Uiso 1 1 calc R U . . .
CA_G:5 C -0.1872(13) 0.1259(8) 1.0764(3) 0.244(11) Uani 1 1 d D U . . .
HA_G:5 H -0.210700 0.137533 1.082857 0.292 Uiso 1 1 calc R U . . .
C_G:5 C -0.1380(13) 0.1469(7) 1.0725(3) 0.242(13) Uani 1 1 d D U . . .
O_G:5 O -0.1240(11) 0.1501(7) 1.0615(2) 0.235(11) Uani 1 1 d D U . . .
CB_G:5 C -0.1648(13) 0.0958(9) 1.0828(3) 0.278(13) Uani 1 1 d D U . . .
HB1_G:5 H -0.165938 0.098842 1.092251 0.333 Uiso 1 1 calc R U . . .
HB2_G:5 H -0.191048 0.078416 1.080738 0.333 Uiso 1 1 calc R U . . .
C6_G:5 C -0.1054(13) 0.0861(7) 1.0791(3) 0.305(14) Uani 1 1 d D U . . .
C7_G:5 C -0.0910(16) 0.0757(8) 1.0670(3) 0.310(15) Uani 1 1 d D U . . .
H7_G:5 H -0.120815 0.073486 1.060888 0.372 Uiso 1 1 calc R U . . .
N8_G:5 N -0.0386(18) 0.0688(8) 1.0632(3) 0.318(15) Uani 1 1 d D U . . .
C9_G:5 C 0.0035(15) 0.0725(10) 1.0714(4) 0.338(17) Uani 1 1 d D U . . .
H9_G:5 H 0.041356 0.068510 1.068693 0.405 Uiso 1 1 calc R U . . .
C10_G:5 C -0.0060(14) 0.0820(11) 1.0841(4) 0.345(18) Uani 1 1 d D U . . .
H10_G:5 H 0.024850 0.083953 1.089932 0.414 Uiso 1 1 calc R U . . .
C11_G:5 C -0.0612(15) 0.0885(10) 1.0880(3) 0.328(18) Uani 1 1 d D U . . .
H11_G:5 H -0.068736 0.094633 1.096570 0.394 Uiso 1 1 calc R U . . .
N_G:6 N -0.1154(16) 0.1598(8) 1.0828(3) 0.262(12) Uani 1 1 d D U . . .
H0_G:6 H -0.129643 0.156364 1.090502 0.315 Uiso 1 1 calc R U . . .
CA_G:6 C -0.0659(16) 0.1800(8) 1.0810(4) 0.284(13) Uani 1 1 d D U . . .
HA_G:6 H -0.048337 0.174849 1.072558 0.340 Uiso 1 1 calc R U . . .
CB_G:6 C -0.083(2) 0.2146(9) 1.0809(4) 0.301(16) Uani 1 1 d D U . . .
HB_G:6 H -0.120070 0.214100 1.076158 0.361 Uiso 1 1 calc R U . . .
CG1_G:6 C -0.101(2) 0.2285(11) 1.0939(4) 0.32(2) Uani 1 1 d D U . . .
HG1A_G:6 H -0.123949 0.213063 1.098582 0.474 Uiso 1 1 calc R U . . .
HG1B_G:6 H -0.067008 0.233645 1.098896 0.474 Uiso 1 1 calc R U . . .
HG1C_G:6 H -0.123493 0.247533 1.092476 0.474 Uiso 1 1 calc R U . . .
CG2_G:6 C -0.049(3) 0.2352(12) 1.0729(5) 0.37(3) Uani 1 1 d D U . . .
HG2A_G:6 H -0.063183 0.256759 1.073553 0.562 Uiso 1 1 calc R U . . .
HG2B_G:6 H -0.009133 0.234647 1.075901 0.562 Uiso 1 1 calc R U . . .
HG2C_G:6 H -0.050571 0.228155 1.064018 0.562 Uiso 1 1 calc R U . . .
C_G:6 C -0.0272(18) 0.1697(8) 1.0911(4) 0.327(17) Uani 1 1 d D U . . .
O_G:6 O -0.0439(16) 0.1567(10) 1.1007(3) 0.338(17) Uani 1 1 d D U . . .
O1_G:7 O 0.0261(18) 0.1767(11) 1.0886(4) 0.353(16) Uani 1 1 d D U . . .
C1_G:7 C 0.073(2) 0.1641(19) 1.0957(7) 0.44(4) Uani 1 1 d D U . . .
H1A_G:7 H 0.108987 0.172394 1.092252 0.660 Uiso 1 1 calc R U . . .
H1B_G:7 H 0.069821 0.170037 1.104766 0.660 Uiso 1 1 calc R U . . .
H1C_G:7 H 0.073288 0.141117 1.095002 0.660 Uiso 1 1 calc R U . . .
O1_H:1 O -0.126(3) 0.1059(17) 1.1386(7) 0.58(4) Uani 1 1 d D U . . .
C_H:1 C -0.098(2) 0.1233(12) 1.1314(5) 0.52(2) Uani 1 1 d D U . . .
O2_H:1 O -0.041(2) 0.1268(18) 1.1309(5) 0.61(3) Uani 1 1 d D U . . .
CT_H:1 C -0.003(2) 0.1284(18) 1.1425(6) 0.68(4) Uani 1 1 d D U . . .
C1_H:1 C 0.051(3) 0.141(3) 1.1367(9) 0.74(5) Uani 1 1 d D U . . .
H1A_H:1 H 0.080061 0.143357 1.143399 1.112 Uiso 1 1 calc R U . . .
H1B_H:1 H 0.065033 0.126690 1.130071 1.112 Uiso 1 1 calc R U . . .
H1C_H:1 H 0.043723 0.161737 1.132814 1.112 Uiso 1 1 calc R U . . .
C2_H:1 C -0.018(4) 0.147(3) 1.1545(7) 0.73(5) Uani 1 1 d D U . . .
H2A_H:1 H 0.012493 0.144350 1.160820 1.098 Uiso 1 1 calc R U . . .
H2B_H:1 H -0.022851 0.168925 1.152378 1.098 Uiso 1 1 calc R U . . .
H2C_H:1 H -0.053719 0.138558 1.158144 1.098 Uiso 1 1 calc R U . . .
C3_H:1 C 0.002(4) 0.0936(18) 1.1455(10) 0.75(5) Uani 1 1 d D U . . .
H3A_H:1 H 0.025999 0.090765 1.153042 1.127 Uiso 1 1 calc R U . . .
H3B_H:1 H -0.035972 0.084900 1.147157 1.127 Uiso 1 1 calc R U . . .
H3C_H:1 H 0.018963 0.082737 1.138136 1.127 Uiso 1 1 calc R U . . .
N_H:2 N -0.1210(16) 0.1439(11) 1.1233(4) 0.383(18) Uani 1 1 d D U . . .
H0_H:2 H -0.101694 0.149228 1.116438 0.459 Uiso 1 1 calc R U . . .
CA_H:2 C -0.1780(16) 0.1582(9) 1.1255(3) 0.336(17) Uani 1 1 d D U . . .
HA_H:2 H -0.196241 0.147262 1.132932 0.403 Uiso 1 1 calc R U . . .
C_H:2 C -0.2139(13) 0.1519(7) 1.1135(3) 0.284(15) Uani 1 1 d D U . . .
O_H:2 O -0.1863(13) 0.1504(8) 1.1032(3) 0.286(14) Uani 1 1 d D U . . .
CB_H:2 C -0.172(2) 0.1929(10) 1.1289(4) 0.38(2) Uani 1 1 d D U . . .
HB1_H:2 H -0.210564 0.202411 1.129595 0.453 Uiso 1 1 calc R U . . .
HB2_H:2 H -0.151656 0.203894 1.121888 0.453 Uiso 1 1 calc R U . . .
CG_H:2 C -0.139(3) 0.1974(17) 1.1419(5) 0.45(4) Uani 1 1 d D U . . .
HG1_H:2 H -0.135937 0.219820 1.143813 0.669 Uiso 1 1 calc R U . . .
HG2_H:2 H -0.159796 0.186802 1.148784 0.669 Uiso 1 1 calc R U . . .
HG3_H:2 H -0.100962 0.188283 1.141086 0.669 Uiso 1 1 calc R U . . .
O_H:3 O -0.3568(13) 0.1060(7) 1.1211(2) 0.257(12) Uani 1 1 d D U . . .
C_H:3 C -0.3453(13) 0.1109(7) 1.1099(3) 0.268(14) Uani 1 1 d D U . . .
CA_H:3 C -0.3076(14) 0.1382(8) 1.1058(3) 0.255(12) Uani 1 1 d D U . . .
HA_H:3 H -0.285372 0.131040 1.098201 0.306 Uiso 1 1 calc R U . . .
N_H:3 N -0.2668(13) 0.1469(8) 1.1157(3) 0.255(11) Uani 1 1 d D U . . .
H0_H:3 H -0.279195 0.148944 1.123603 0.306 Uiso 1 1 calc R U . . .
CB_H:3 C -0.3466(14) 0.1648(7) 1.1013(3) 0.277(14) Uani 1 1 d D U . . .
HB1_H:3 H -0.369951 0.157226 1.094080 0.332 Uiso 1 1 calc R U . . .
HB2_H:3 H -0.372724 0.170488 1.108412 0.332 Uiso 1 1 calc R U . . .
C3_H:3 C -0.3145(13) 0.1937(6) 1.0972(3) 0.283(14) Uani 1 1 d D U . . .
C7_H:3 C -0.3062(16) 0.2192(8) 1.1053(3) 0.305(17) Uani 1 1 d D U . . .
H7_H:3 H -0.321667 0.218761 1.113706 0.366 Uiso 1 1 calc R U . . .
C6_H:3 C -0.2756(17) 0.2451(7) 1.1012(4) 0.301(16) Uani 1 1 d D U . . .
H6_H:3 H -0.270111 0.262722 1.106695 0.361 Uiso 1 1 calc R U . . .
C5_H:3 C -0.2533(15) 0.2445(8) 1.0889(4) 0.301(16) Uani 1 1 d D U . . .
H5_H:3 H -0.232227 0.262067 1.085940 0.361 Uiso 1 1 calc R U . . .
N1_H:3 N -0.2605(14) 0.2202(9) 1.0812(3) 0.294(15) Uani 1 1 d D U . . .
C4_H:3 C -0.2905(16) 0.1956(8) 1.0851(3) 0.293(15) Uani 1 1 d D U . . .
H4_H:3 H -0.295825 0.178618 1.079307 0.352 Uiso 1 1 calc R U . . .
N_H:4 N -0.3632(16) 0.0935(9) 1.0997(2) 0.273(13) Uani 1 1 d D U . . .
H0_H:4 H -0.349166 0.095880 1.091964 0.328 Uiso 1 1 calc R U . . .
CA_H:4 C -0.407(2) 0.0706(10) 1.1027(3) 0.268(15) Uani 1 1 d D U . . .
HA1_H:4 H -0.438181 0.080972 1.107529 0.321 Uiso 1 1 calc R U . . .
HA2_H:4 H -0.391101 0.053808 1.108135 0.321 Uiso 1 1 calc R U . . .
C_H:4 C -0.4316(13) 0.0561(8) 1.0904(3) 0.255(15) Uani 1 1 d D U . . .
O_H:4 O -0.4210(12) 0.0677(7) 1.0803(2) 0.246(12) Uani 1 1 d D U . . .
N_H:5 N -0.4639(15) 0.0307(8) 1.0930(3) 0.261(12) Uani 1 1 d D U . . .
H0_H:5 H -0.466129 0.023809 1.100958 0.314 Uiso 1 1 calc R U . . .
CA_H:5 C -0.4952(14) 0.0144(9) 1.0829(3) 0.270(12) Uani 1 1 d D U . . .
HA_H:5 H -0.500467 0.028790 1.075416 0.324 Uiso 1 1 calc R U . . .
C_H:5 C -0.5533(14) 0.0041(8) 1.0880(3) 0.286(14) Uani 1 1 d D U . . .
O_H:5 O -0.5608(14) -0.0063(8) 1.0987(3) 0.297(14) Uani 1 1 d D U . . .
CB_H:5 C -0.4628(14) -0.0151(8) 1.0786(3) 0.283(14) Uani 1 1 d D U . . .
HB1_H:5 H -0.448733 -0.026320 1.086300 0.340 Uiso 1 1 calc R U . . .
HB2_H:5 H -0.489557 -0.029313 1.074104 0.340 Uiso 1 1 calc R U . . .
C6_H:5 C -0.4130(13) -0.0084(7) 1.0699(3) 0.305(14) Uani 1 1 d D U . . .
C7_H:5 C -0.4191(16) -0.0066(9) 1.0567(3) 0.302(15) Uani 1 1 d D U . . .
H7_H:5 H -0.455497 -0.010797 1.053131 0.362 Uiso 1 1 calc R U . . .
N8_H:5 N -0.377(2) 0.0007(8) 1.0487(3) 0.327(15) Uani 1 1 d D U . . .
C9_H:5 C -0.3261(18) 0.0065(10) 1.0537(4) 0.338(16) Uani 1 1 d D U . . .
H9_H:5 H -0.295879 0.011689 1.048077 0.406 Uiso 1 1 calc R U . . .
C10_H:5 C -0.3149(13) 0.0054(10) 1.0667(4) 0.338(16) Uani 1 1 d D U . . .
H10_H:5 H -0.277966 0.009692 1.069899 0.406 Uiso 1 1 calc R U . . .
C11_H:5 C -0.3595(15) -0.0023(9) 1.0748(3) 0.319(17) Uani 1 1 d D U . . .
H11_H:5 H -0.353277 -0.003284 1.083782 0.383 Uiso 1 1 calc R U . . .
N_H:6 N -0.5919(17) 0.0078(11) 1.0790(3) 0.326(15) Uani 1 1 d D U . . .
H0_H:6 H -0.583599 0.016815 1.071659 0.391 Uiso 1 1 calc R U . . .
CA_H:6 C -0.6498(18) -0.0039(12) 1.0818(4) 0.408(19) Uani 1 1 d D U . . .
HA_H:6 H -0.661937 0.002820 1.090555 0.490 Uiso 1 1 calc R U . . .
CB_H:6 C -0.695(2) 0.0061(15) 1.0717(5) 0.46(3) Uani 1 1 d D U . . .
HB_H:6 H -0.733435 -0.000938 1.074585 0.554 Uiso 1 1 calc R U . . .
CG1_H:6 C -0.679(4) -0.0104(19) 1.0593(6) 0.53(4) Uani 1 1 d D U . . .
HG1A_H:6 H -0.680625 -0.033204 1.060536 0.801 Uiso 1 1 calc R U . . .
HG1B_H:6 H -0.706142 -0.004421 1.052523 0.801 Uiso 1 1 calc R U . . .
HG1C_H:6 H -0.640624 -0.004292 1.056694 0.801 Uiso 1 1 calc R U . . .
CG2_H:6 C -0.694(3) 0.0416(14) 1.0708(6) 0.46(3) Uani 1 1 d D U . . .
HG2A_H:6 H -0.704405 0.050668 1.079076 0.692 Uiso 1 1 calc R U . . .
HG2B_H:6 H -0.655642 0.048544 1.068404 0.692 Uiso 1 1 calc R U . . .
HG2C_H:6 H -0.721160 0.048415 1.064233 0.692 Uiso 1 1 calc R U . . .
C_H:6 C -0.646(2) -0.0401(12) 1.0810(6) 0.53(3) Uani 1 1 d D U . . .
O_H:6 O -0.623(3) -0.0558(14) 1.0730(8) 0.69(4) Uani 1 1 d D U . . .
O1_H:7 O -0.676(4) -0.0518(15) 1.0908(7) 0.62(3) Uani 1 1 d D U . . .
C1_H:7 C -0.691(5) -0.0849(17) 1.0904(9) 0.71(6) Uani 1 1 d D U . . .
H1A_H:7 H -0.712714 -0.090315 1.098186 1.069 Uiso 1 1 calc R U . . .
H1B_H:7 H -0.714638 -0.088948 1.082858 1.069 Uiso 1 1 calc R U . . .
H1C_H:7 H -0.656547 -0.097592 1.090039 1.069 Uiso 1 1 calc R U . . .
O1_I:1 O -0.435(4) -0.0140(17) 1.1117(10) 0.83(5) Uani 1 1 d D U . . .
C_I:1 C -0.410(3) -0.0397(16) 1.1126(5) 0.75(3) Uani 1 1 d D U . . .
O2_I:1 O -0.353(3) -0.0425(19) 1.1131(9) 0.80(4) Uani 1 1 d D U . . .
CT_I:1 C -0.315(3) -0.0243(18) 1.1212(7) 0.81(4) Uani 1 1 d D U . . .
C1_I:1 C -0.271(5) -0.012(3) 1.1117(11) 0.79(5) Uani 1 1 d D U . . .
H1A_I:1 H -0.242548 0.000558 1.116281 1.187 Uiso 1 1 calc R U . . .
H1B_I:1 H -0.251605 -0.030035 1.107609 1.187 Uiso 1 1 calc R U . . .
H1C_I:1 H -0.289576 0.000583 1.105186 1.187 Uiso 1 1 calc R U . . .
C2_I:1 C -0.345(5) 0.002(3) 1.1278(12) 0.83(6) Uani 1 1 d D U . . .
H2A_I:1 H -0.318175 0.014109 1.133096 1.246 Uiso 1 1 calc R U . . .
H2B_I:1 H -0.361484 0.016467 1.121296 1.246 Uiso 1 1 calc R U . . .
H2C_I:1 H -0.375635 -0.006044 1.133159 1.246 Uiso 1 1 calc R U . . .
C3_I:1 C -0.289(6) -0.047(3) 1.1308(11) 0.81(6) Uani 1 1 d D U . . .
H3A_I:1 H -0.262749 -0.035297 1.136443 1.208 Uiso 1 1 calc R U . . .
H3B_I:1 H -0.319176 -0.056284 1.135935 1.208 Uiso 1 1 calc R U . . .
H3C_I:1 H -0.267850 -0.063278 1.126267 1.208 Uiso 1 1 calc R U . . .
N_I:2 N -0.439(2) -0.0674(16) 1.1133(8) 0.69(3) Uani 1 1 d D U . . .
H0_I:2 H -0.421748 -0.085600 1.113405 0.825 Uiso 1 1 calc R U . . .
CA_I:2 C -0.502(2) -0.0655(12) 1.1139(4) 0.57(3) Uani 1 1 d D U . . .
HA_I:2 H -0.512991 -0.050388 1.106926 0.689 Uiso 1 1 calc R U . . .
C_I:2 C -0.5261(18) -0.0515(9) 1.1262(4) 0.47(2) Uani 1 1 d D U . . .
O_I:2 O -0.536(2) -0.0678(7) 1.1358(3) 0.42(2) Uani 1 1 d D U . . .
CB_I:2 C -0.532(3) -0.0959(14) 1.1105(7) 0.55(3) Uani 1 1 d D U . . .
HB1_I:2 H -0.518835 -0.113408 1.115966 0.663 Uiso 1 1 calc R U . . .
HB2_I:2 H -0.526434 -0.101523 1.101399 0.663 Uiso 1 1 calc R U . . .
CG_I:2 C -0.597(3) -0.0887(18) 1.1132(6) 0.53(4) Uani 1 1 d D U . . .
HG1_I:2 H -0.620110 -0.107375 1.111278 0.792 Uiso 1 1 calc R U . . .
HG2_I:2 H -0.602191 -0.083043 1.122250 0.792 Uiso 1 1 calc R U . . .
HG3_I:2 H -0.609738 -0.071239 1.107782 0.792 Uiso 1 1 calc R U . . .
O_I:3 O -0.4785(16) 0.0289(6) 1.1196(2) 0.298(16) Uani 1 1 d D U . . .
C_I:3 C -0.4865(14) 0.0238(7) 1.1309(3) 0.309(15) Uani 1 1 d D U . . .
CA_I:3 C -0.5302(16) 0.0003(9) 1.1355(3) 0.335(15) Uani 1 1 d D U . . .
HA_I:3 H -0.515605 -0.010816 1.143277 0.402 Uiso 1 1 calc R U . . .
N_I:3 N -0.538(2) -0.0220(8) 1.1250(3) 0.384(16) Uani 1 1 d D U . . .
H0_I:3 H -0.550276 -0.015124 1.117561 0.461 Uiso 1 1 calc R U . . .
CB_I:3 C -0.5865(17) 0.0173(9) 1.1388(4) 0.374(17) Uani 1 1 d D U . . .
HB1_I:3 H -0.579714 0.032714 1.145706 0.449 Uiso 1 1 calc R U . . .
HB2_I:3 H -0.600079 0.028900 1.131130 0.449 Uiso 1 1 calc R U . . .
C3_I:3 C -0.6315(15) -0.0058(9) 1.1430(3) 0.390(18) Uani 1 1 d D U . . .
C7_I:3 C -0.6778(18) -0.0129(11) 1.1353(3) 0.41(2) Uani 1 1 d D U . . .
H7_I:3 H -0.683808 -0.001660 1.127531 0.488 Uiso 1 1 calc R U . . .
C6_I:3 C -0.7154(19) -0.0363(12) 1.1389(4) 0.42(2) Uani 1 1 d D U . . .
H6_I:3 H -0.747392 -0.041321 1.133737 0.503 Uiso 1 1 calc R U . . .
C5_I:3 C -0.705(2) -0.0522(11) 1.1503(4) 0.43(2) Uani 1 1 d D U . . .
H5_I:3 H -0.730178 -0.068565 1.152812 0.519 Uiso 1 1 calc R U . . .
N1_I:3 N -0.661(2) -0.0453(10) 1.1580(3) 0.43(2) Uani 1 1 d D U . . .
C4_I:3 C -0.6259(18) -0.0224(11) 1.1543(3) 0.40(2) Uani 1 1 d D U . . .
H4_I:3 H -0.595013 -0.017272 1.159737 0.475 Uiso 1 1 calc R U . . .
N_I:4 N -0.4623(19) 0.0362(9) 1.1410(3) 0.291(14) Uani 1 1 d D U . . .
H0_I:4 H -0.468224 0.029267 1.148810 0.349 Uiso 1 1 calc R U . . .
CA_I:4 C -0.424(2) 0.0628(10) 1.1381(3) 0.280(16) Uani 1 1 d D U . . .
HA1_I:4 H -0.445734 0.079775 1.133814 0.336 Uiso 1 1 calc R U . . .
HA2_I:4 H -0.393441 0.055847 1.132206 0.336 Uiso 1 1 calc R U . . .
C_I:4 C -0.3986(14) 0.0747(8) 1.1506(3) 0.268(15) Uani 1 1 d D U . . .
O_I:4 O -0.4073(14) 0.0640(7) 1.1607(2) 0.269(13) Uani 1 1 d D U . . .
N_I:5 N -0.3656(15) 0.0988(8) 1.1474(3) 0.277(12) Uani 1 1 d D U . . .
H0_I:5 H -0.365451 0.106618 1.139606 0.332 Uiso 1 1 calc R U . . .
CA_I:5 C -0.3294(15) 0.1118(9) 1.1576(3) 0.283(13) Uani 1 1 d D U . . .
HA_I:5 H -0.350821 0.113042 1.165902 0.340 Uiso 1 1 calc R U . . .
C_I:5 C -0.3067(13) 0.1443(8) 1.1538(3) 0.291(14) Uani 1 1 d D U . . .
O_I:5 O -0.2901(13) 0.1501(6) 1.1430(2) 0.250(12) Uani 1 1 d D U . . .
CB_I:5 C -0.2752(16) 0.0913(9) 1.1592(3) 0.306(15) Uani 1 1 d D U . . .
HB1_I:5 H -0.286776 0.069052 1.159930 0.367 Uiso 1 1 calc R U . . .
HB2_I:5 H -0.251698 0.093404 1.151356 0.367 Uiso 1 1 calc R U . . .
C6_I:5 C -0.2393(14) 0.0999(9) 1.1707(3) 0.336(16) Uani 1 1 d D U . . .
C7_I:5 C -0.2526(17) 0.0912(11) 1.1831(3) 0.360(19) Uani 1 1 d D U . . .
H7_I:5 H -0.284363 0.077785 1.184411 0.432 Uiso 1 1 calc R U . . .
N8_I:5 N -0.2232(19) 0.1006(11) 1.1934(3) 0.366(18) Uani 1 1 d D U . . .
C9_I:5 C -0.179(2) 0.1195(12) 1.1918(4) 0.38(2) Uani 1 1 d D U . . .
H9_I:5 H -0.158913 0.126721 1.199149 0.457 Uiso 1 1 calc R U . . .
C10_I:5 C -0.1607(17) 0.1290(11) 1.1798(4) 0.38(2) Uani 1 1 d D U . . .
H10_I:5 H -0.128350 0.142138 1.178810 0.462 Uiso 1 1 calc R U . . .
C11_I:5 C -0.1912(17) 0.1187(11) 1.1692(3) 0.38(2) Uani 1 1 d D U . . .
H11_I:5 H -0.179221 0.124461 1.160875 0.450 Uiso 1 1 calc R U . . .
N_I:6 N -0.3065(17) 0.1639(9) 1.1638(3) 0.293(13) Uani 1 1 d D U . . .
H0_I:6 H -0.323816 0.159104 1.171043 0.351 Uiso 1 1 calc R U . . .
CA_I:6 C -0.2762(19) 0.1935(9) 1.1622(4) 0.326(15) Uani 1 1 d D U . . .
HA_I:6 H -0.246558 0.189362 1.155574 0.391 Uiso 1 1 calc R U . . .
CB_I:6 C -0.313(2) 0.2202(10) 1.1569(5) 0.37(2) Uani 1 1 d D U . . .
HB_I:6 H -0.334051 0.211608 1.149332 0.441 Uiso 1 1 calc R U . . .
CG1_I:6 C -0.356(2) 0.2274(13) 1.1671(6) 0.40(3) Uani 1 1 d D U . . .
HG1A_I:6 H -0.375865 0.208041 1.169566 0.594 Uiso 1 1 calc R U . . .
HG1B_I:6 H -0.337293 0.236478 1.174566 0.594 Uiso 1 1 calc R U . . .
HG1C_I:6 H -0.384192 0.242471 1.163716 0.594 Uiso 1 1 calc R U . . .
CG2_I:6 C -0.280(2) 0.2485(12) 1.1521(6) 0.37(3) Uani 1 1 d D U . . .
HG2A_I:6 H -0.252335 0.241822 1.145556 0.562 Uiso 1 1 calc R U . . .
HG2B_I:6 H -0.305765 0.263981 1.148479 0.562 Uiso 1 1 calc R U . . .
HG2C_I:6 H -0.258866 0.257987 1.159329 0.562 Uiso 1 1 calc R U . . .
C_I:6 C -0.2444(19) 0.2002(9) 1.1742(4) 0.373(19) Uani 1 1 d D U . . .
O_I:6 O -0.258(2) 0.1950(11) 1.1850(4) 0.42(3) Uani 1 1 d D U . . .
O1_I:7 O -0.194(2) 0.2134(13) 1.1731(4) 0.41(2) Uani 1 1 d D U . . .
C1_I:7 C -0.171(3) 0.226(2) 1.1850(5) 0.47(4) Uani 1 1 d D U . . .
H1A_I:7 H -0.133343 0.235101 1.183443 0.711 Uiso 1 1 calc R U . . .
H1B_I:7 H -0.196563 0.241861 1.188423 0.711 Uiso 1 1 calc R U . . .
H1C_I:7 H -0.167087 0.208728 1.191292 0.711 Uiso 1 1 calc R U . . .
O1_J:1 O -0.283(3) 0.1434(13) 1.2292(3) 0.47(3) Uani 1 1 d D U . . .
C_J:1 C -0.270(2) 0.1559(10) 1.2191(4) 0.44(2) Uani 1 1 d D U . . .
O2_J:1 O -0.216(2) 0.1674(14) 1.2166(4) 0.49(2) Uani 1 1 d D U . . .
CT_J:1 C -0.171(2) 0.1702(15) 1.2260(5) 0.52(3) Uani 1 1 d D U . . .
C1_J:1 C -0.123(3) 0.189(2) 1.2201(7) 0.60(4) Uani 1 1 d D U . . .
H1A_J:1 H -0.091974 0.190943 1.226406 0.895 Uiso 1 1 calc R U . . .
H1B_J:1 H -0.108646 0.177942 1.212508 0.895 Uiso 1 1 calc R U . . .
H1C_J:1 H -0.136488 0.209778 1.217709 0.895 Uiso 1 1 calc R U . . .
C2_J:1 C -0.196(3) 0.188(2) 1.2373(6) 0.55(4) Uani 1 1 d D U . . .
H2A_J:1 H -0.167278 0.190494 1.243958 0.831 Uiso 1 1 calc R U . . .
H2B_J:1 H -0.209433 0.208648 1.234460 0.831 Uiso 1 1 calc R U . . .
H2C_J:1 H -0.228595 0.176110 1.240802 0.831 Uiso 1 1 calc R U . . .
C3_J:1 C -0.151(4) 0.1380(16) 1.2302(8) 0.62(4) Uani 1 1 d D U . . .
H3A_J:1 H -0.120215 0.140331 1.236513 0.932 Uiso 1 1 calc R U . . .
H3B_J:1 H -0.182402 0.126319 1.234010 0.932 Uiso 1 1 calc R U . . .
H3C_J:1 H -0.136308 0.126481 1.222718 0.932 Uiso 1 1 calc R U . . .
N_J:2 N -0.3052(16) 0.1604(10) 1.2091(3) 0.367(17) Uani 1 1 d D U . . .
H0_J:2 H -0.292390 0.170018 1.202241 0.441 Uiso 1 1 calc R U . . .
CA_J:2 C -0.3653(17) 0.1497(8) 1.2094(3) 0.342(16) Uani 1 1 d D U . . .
HA_J:2 H -0.371179 0.136064 1.217078 0.411 Uiso 1 1 calc R U . . .
C_J:2 C -0.3767(14) 0.1303(7) 1.1972(3) 0.281(15) Uani 1 1 d D U . . .
O_J:2 O -0.3563(15) 0.1399(7) 1.1869(3) 0.288(14) Uani 1 1 d D U . . .
CB_J:2 C -0.4068(19) 0.1774(11) 1.2100(4) 0.36(2) Uani 1 1 d D U . . .
HB1_J:2 H -0.409709 0.186428 1.201313 0.432 Uiso 1 1 calc R U . . .
HB2_J:2 H -0.444775 0.168893 1.212231 0.432 Uiso 1 1 calc R U . . .
CG_J:2 C -0.395(3) 0.2036(10) 1.2190(5) 0.44(3) Uani 1 1 d D U . . .
HG1_J:2 H -0.424981 0.219425 1.218327 0.654 Uiso 1 1 calc R U . . .
HG2_J:2 H -0.393427 0.195558 1.227807 0.654 Uiso 1 1 calc R U . . .
HG3_J:2 H -0.358173 0.213187 1.216831 0.654 Uiso 1 1 calc R U . . .
O_J:3 O -0.4517(16) 0.0496(6) 1.2040(2) 0.275(14) Uani 1 1 d D U . . .
C_J:3 C -0.4459(13) 0.0558(6) 1.1925(3) 0.255(13) Uani 1 1 d D U . . .
CA_J:3 C -0.4267(14) 0.0882(7) 1.1884(3) 0.258(11) Uani 1 1 d D U . . .
HA_J:3 H -0.393852 0.085789 1.182330 0.310 Uiso 1 1 calc R U . . .
N_J:3 N -0.4072(15) 0.1058(7) 1.1997(3) 0.259(12) Uani 1 1 d D U . . .
H0_J:3 H -0.415621 0.100026 1.207595 0.311 Uiso 1 1 calc R U . . .
CB_J:3 C -0.4727(14) 0.1068(8) 1.1817(3) 0.268(13) Uani 1 1 d D U . . .
HB1_J:3 H -0.453900 0.123427 1.176595 0.322 Uiso 1 1 calc R U . . .
HB2_J:3 H -0.491787 0.092550 1.175518 0.322 Uiso 1 1 calc R U . . .
C3_J:3 C -0.5181(13) 0.1220(7) 1.1897(3) 0.297(14) Uani 1 1 d D U . . .
C7_J:3 C -0.5312(16) 0.1537(7) 1.1884(3) 0.321(17) Uani 1 1 d D U . . .
H7_J:3 H -0.511691 0.166121 1.182209 0.386 Uiso 1 1 calc R U . . .
C6_J:3 C -0.5725(18) 0.1673(7) 1.1961(4) 0.340(18) Uani 1 1 d D U . . .
H6_J:3 H -0.581522 0.188956 1.195271 0.408 Uiso 1 1 calc R U . . .
C5_J:3 C -0.6004(16) 0.1487(9) 1.2049(3) 0.324(17) Uani 1 1 d D U . . .
H5_J:3 H -0.628198 0.157896 1.210362 0.389 Uiso 1 1 calc R U . . .
N1_J:3 N -0.5894(14) 0.1183(9) 1.2060(3) 0.319(15) Uani 1 1 d D U . . .
C4_J:3 C -0.5491(15) 0.1054(7) 1.1987(3) 0.327(17) Uani 1 1 d D U . . .
H4_J:3 H -0.541333 0.083647 1.199677 0.392 Uiso 1 1 calc R U . . .
N_J:4 N -0.4569(17) 0.0368(8) 1.1832(2) 0.258(13) Uani 1 1 d D U . . .
H0_J:4 H -0.454960 0.042717 1.175099 0.310 Uiso 1 1 calc R U . . .
CA_J:4 C -0.473(2) 0.0041(8) 1.1869(3) 0.275(15) Uani 1 1 d D U . . .
HA1_J:4 H -0.507417 0.004391 1.192443 0.330 Uiso 1 1 calc R U . . .
HA2_J:4 H -0.441799 -0.006129 1.191642 0.330 Uiso 1 1 calc R U . . .
C_J:4 C -0.4854(15) -0.0134(8) 1.1745(3) 0.287(15) Uani 1 1 d D U . . .
O_J:4 O -0.4866(16) -0.0001(7) 1.1641(2) 0.288(15) Uani 1 1 d D U . . .
N_J:5 N -0.492(2) -0.0430(7) 1.1762(3) 0.320(15) Uani 1 1 d D U . . .
H0_J:5 H -0.492513 -0.050865 1.183973 0.384 Uiso 1 1 calc R U . . .
CA_J:5 C -0.5000(18) -0.0635(7) 1.1650(3) 0.359(15) Uani 1 1 d D U . . .
HA_J:5 H -0.527492 -0.053306 1.158975 0.431 Uiso 1 1 calc R U . . .
C_J:5 C -0.5226(18) -0.0957(8) 1.1686(4) 0.418(19) Uani 1 1 d D U . . .
O_J:5 O -0.523(3) -0.1068(8) 1.1793(3) 0.43(3) Uani 1 1 d D U . . .
CB_J:5 C -0.4427(18) -0.0670(9) 1.1582(3) 0.380(16) Uani 1 1 d D U . . .
HB1_J:5 H -0.449134 -0.075779 1.149534 0.456 Uiso 1 1 calc R U . . .
HB2_J:5 H -0.425131 -0.046072 1.157212 0.456 Uiso 1 1 calc R U . . .
C6_J:5 C -0.4024(16) -0.0881(8) 1.1654(3) 0.399(17) Uani 1 1 d D U . . .
C7_J:5 C -0.379(2) -0.0795(9) 1.1771(4) 0.403(19) Uani 1 1 d D U . . .
H7_J:5 H -0.387403 -0.059135 1.180297 0.483 Uiso 1 1 calc R U . . .
N8_J:5 N -0.347(2) -0.0985(12) 1.1840(3) 0.42(2) Uani 1 1 d D U . . .
C9_J:5 C -0.336(2) -0.1273(12) 1.1797(4) 0.44(2) Uani 1 1 d D U . . .
H9_J:5 H -0.313074 -0.140864 1.184776 0.530 Uiso 1 1 calc R U . . .
C10_J:5 C -0.356(2) -0.1380(9) 1.1681(5) 0.45(2) Uani 1 1 d D U . . .
H10_J:5 H -0.347691 -0.158604 1.165196 0.536 Uiso 1 1 calc R U . . .
C11_J:5 C -0.390(2) -0.1178(9) 1.1609(3) 0.43(2) Uani 1 1 d D U . . .
H11_J:5 H -0.404029 -0.124502 1.152839 0.518 Uiso 1 1 calc R U . . .
N_J:6 N -0.540(3) -0.1092(10) 1.1580(4) 0.49(2) Uani 1 1 d D U . . .
H0_J:6 H -0.546082 -0.099030 1.150740 0.591 Uiso 1 1 calc R U . . .
CA_J:6 C -0.548(3) -0.1431(10) 1.1595(4) 0.55(3) Uani 1 1 d D U . . .
HA_J:6 H -0.535031 -0.148821 1.168327 0.665 Uiso 1 1 calc R U . . .
CB_J:6 C -0.613(3) -0.1482(14) 1.1590(6) 0.61(3) Uani 1 1 d D U . . .
HB_J:6 H -0.631982 -0.134104 1.165365 0.726 Uiso 1 1 calc R U . . .
CG1_J:6 C -0.633(4) -0.1393(16) 1.1455(8) 0.65(5) Uani 1 1 d D U . . .
HG1A_J:6 H -0.622598 -0.117398 1.143736 0.976 Uiso 1 1 calc R U . . .
HG1B_J:6 H -0.613739 -0.152958 1.139201 0.976 Uiso 1 1 calc R U . . .
HG1C_J:6 H -0.673892 -0.141964 1.144812 0.976 Uiso 1 1 calc R U . . .
CG2_J:6 C -0.628(5) -0.1822(18) 1.1620(7) 0.67(5) Uani 1 1 d D U . . .
HG2A_J:6 H -0.615107 -0.187344 1.170671 1.004 Uiso 1 1 calc R U . . .
HG2B_J:6 H -0.669240 -0.185020 1.161414 1.004 Uiso 1 1 calc R U . . .
HG2C_J:6 H -0.609088 -0.196015 1.155803 1.004 Uiso 1 1 calc R U . . .
C_J:6 C -0.512(3) -0.1612(13) 1.1501(5) 0.65(3) Uani 1 1 d D U . . .
O_J:6 O -0.487(4) -0.1488(14) 1.1412(6) 0.70(4) Uani 1 1 d D U . . .
O1_J:7 O -0.508(4) -0.1924(13) 1.1514(7) 0.69(3) Uani 1 1 d D U . . .
C1_J:7 C -0.465(5) -0.212(2) 1.1452(13) 0.80(6) Uani 1 1 d D U . . .
H1A_J:7 H -0.470508 -0.233579 1.147637 1.203 Uiso 1 1 calc R U . . .
H1B_J:7 H -0.469002 -0.209476 1.135871 1.203 Uiso 1 1 calc R U . . .
H1C_J:7 H -0.427277 -0.204556 1.147828 1.203 Uiso 1 1 calc R U . . .
O1_K:1 O -0.332(3) -0.1559(12) 1.2081(5) 0.49(3) Uani 1 1 d D U . . .
C_K:1 C -0.350(2) -0.1822(14) 1.2074(4) 0.52(3) Uani 1 1 d D U . . .
O2_K:1 O -0.324(3) -0.2097(12) 1.2101(6) 0.58(3) Uani 1 1 d D U . . .
CT_K:1 C -0.269(3) -0.2058(14) 1.2166(6) 0.61(3) Uani 1 1 d D U . . .
C1_K:1 C -0.233(3) -0.191(2) 1.2062(8) 0.65(4) Uani 1 1 d D U . . .
H1A_K:1 H -0.194278 -0.187056 1.209520 0.973 Uiso 1 1 calc R U . . .
H1B_K:1 H -0.230754 -0.204741 1.198763 0.973 Uiso 1 1 calc R U . . .
H1C_K:1 H -0.249803 -0.170719 1.203660 0.973 Uiso 1 1 calc R U . . .
C2_K:1 C -0.277(4) -0.1856(19) 1.2284(5) 0.62(4) Uani 1 1 d D U . . .
H2A_K:1 H -0.240726 -0.182901 1.232750 0.926 Uiso 1 1 calc R U . . .
H2B_K:1 H -0.292093 -0.165079 1.225790 0.926 Uiso 1 1 calc R U . . .
H2C_K:1 H -0.304330 -0.195861 1.234145 0.926 Uiso 1 1 calc R U . . .
C3_K:1 C -0.249(5) -0.2386(15) 1.2200(9) 0.72(5) Uani 1 1 d D U . . .
H3A_K:1 H -0.212484 -0.237440 1.224364 1.082 Uiso 1 1 calc R U . . .
H3B_K:1 H -0.277362 -0.248357 1.225692 1.082 Uiso 1 1 calc R U . . .
H3C_K:1 H -0.245567 -0.251111 1.212171 1.082 Uiso 1 1 calc R U . . .
N_K:2 N -0.401(2) -0.1905(11) 1.2037(5) 0.47(2) Uani 1 1 d D U . . .
H0_K:2 H -0.410652 -0.210471 1.203843 0.563 Uiso 1 1 calc R U . . .
CA_K:2 C -0.4432(19) -0.1669(10) 1.1991(3) 0.44(2) Uani 1 1 d D U . . .
HA_K:2 H -0.423813 -0.152756 1.192848 0.528 Uiso 1 1 calc R U . . .
C_K:2 C -0.4641(16) -0.1470(8) 1.2104(4) 0.407(19) Uani 1 1 d D U . . .
O_K:2 O -0.457(2) -0.1573(7) 1.2216(3) 0.38(2) Uani 1 1 d D U . . .
CB_K:2 C -0.491(3) -0.1842(13) 1.1921(6) 0.48(3) Uani 1 1 d D U . . .
HB1_K:2 H -0.479228 -0.188310 1.183143 0.574 Uiso 1 1 calc R U . . .
HB2_K:2 H -0.497795 -0.204714 1.196308 0.574 Uiso 1 1 calc R U . . .
CG_K:2 C -0.545(2) -0.1655(19) 1.1921(6) 0.58(4) Uani 1 1 d D U . . .
HG1_K:2 H -0.574983 -0.177265 1.187530 0.870 Uiso 1 1 calc R U . . .
HG2_K:2 H -0.557545 -0.161772 1.200945 0.870 Uiso 1 1 calc R U . . .
HG3_K:2 H -0.538988 -0.145378 1.187787 0.870 Uiso 1 1 calc R U . . .
O_K:3 O -0.4764(16) -0.0572(6) 1.2025(2) 0.287(15) Uani 1 1 d D U . . .
C_K:3 C -0.4850(14) -0.0625(7) 1.2137(3) 0.310(15) Uani 1 1 d D U . . .
CA_K:3 C -0.4974(17) -0.0954(7) 1.2184(3) 0.331(14) Uani 1 1 d D U . . .
HA_K:3 H -0.470932 -0.099777 1.225704 0.397 Uiso 1 1 calc R U . . .
N_K:3 N -0.488(2) -0.1195(7) 1.2088(3) 0.354(15) Uani 1 1 d D U . . .
H0_K:3 H -0.499267 -0.115051 1.200978 0.425 Uiso 1 1 calc R U . . .
CB_K:3 C -0.5584(16) -0.0987(10) 1.2236(3) 0.366(15) Uani 1 1 d D U . . .
HB1_K:3 H -0.559580 -0.115825 1.229975 0.439 Uiso 1 1 calc R U . . .
HB2_K:3 H -0.569522 -0.078984 1.227899 0.439 Uiso 1 1 calc R U . . .
C3_K:3 C -0.6002(15) -0.1057(8) 1.2130(3) 0.381(17) Uani 1 1 d D U . . .
C7_K:3 C -0.6300(19) -0.1338(8) 1.2126(3) 0.42(2) Uani 1 1 d D U . . .
H7_K:3 H -0.625384 -0.148777 1.219234 0.504 Uiso 1 1 calc R U . . .
C6_K:3 C -0.667(2) -0.1400(10) 1.2024(4) 0.45(2) Uani 1 1 d D U . . .
H6_K:3 H -0.686750 -0.159346 1.201933 0.539 Uiso 1 1 calc R U . . .
C5_K:3 C -0.673(2) -0.1172(12) 1.1931(3) 0.45(2) Uani 1 1 d D U . . .
H5_K:3 H -0.698119 -0.121133 1.186142 0.536 Uiso 1 1 calc R U . . .
N1_K:3 N -0.6458(19) -0.0899(11) 1.1936(3) 0.44(2) Uani 1 1 d D U . . .
C4_K:3 C -0.6097(18) -0.0846(8) 1.2032(4) 0.39(2) Uani 1 1 d D U . . .
H4_K:3 H -0.589346 -0.065358 1.203283 0.472 Uiso 1 1 calc R U . . .
N_K:4 N -0.4829(19) -0.0417(8) 1.2232(3) 0.285(14) Uani 1 1 d D U . . .
H0_K:4 H -0.487054 -0.047304 1.231231 0.342 Uiso 1 1 calc R U . . .
CA_K:4 C -0.473(2) -0.0089(8) 1.2195(3) 0.275(15) Uani 1 1 d D U . . .
HA1_K:4 H -0.504995 -0.001153 1.214099 0.330 Uiso 1 1 calc R U . . .
HA2_K:4 H -0.437365 -0.006747 1.214687 0.330 Uiso 1 1 calc R U . . .
C_K:4 C -0.4705(15) 0.0096(8) 1.2320(3) 0.283(15) Uani 1 1 d D U . . .
O_K:4 O -0.4848(16) -0.0019(6) 1.2422(2) 0.286(15) Uani 1 1 d D U . . .
N_K:5 N -0.4526(18) 0.0386(7) 1.2304(3) 0.286(13) Uani 1 1 d D U . . .
H0_K:5 H -0.441845 0.045537 1.222836 0.343 Uiso 1 1 calc R U . . .
CA_K:5 C -0.4511(17) 0.0591(7) 1.2419(3) 0.304(13) Uani 1 1 d D U . . .
HA_K:5 H -0.486778 0.055721 1.246919 0.365 Uiso 1 1 calc R U . . .
C_K:5 C -0.4489(14) 0.0935(7) 1.2376(3) 0.316(15) Uani 1 1 d D U . . .
O_K:5 O -0.4364(16) 0.1009(6) 1.2266(2) 0.290(15) Uani 1 1 d D U . . .
CB_K:5 C -0.4008(16) 0.0535(10) 1.2505(3) 0.318(14) Uani 1 1 d D U . . .
HB1_K:5 H -0.399378 0.071063 1.256738 0.382 Uiso 1 1 calc R U . . .
HB2_K:5 H -0.408787 0.034202 1.255524 0.382 Uiso 1 1 calc R U . . .
C6_K:5 C -0.3421(15) 0.0500(9) 1.2449(3) 0.394(17) Uani 1 1 d D U . . .
C7_K:5 C -0.3230(18) 0.0647(10) 1.2339(3) 0.405(19) Uani 1 1 d D U . . .
H7_K:5 H -0.347965 0.078978 1.229761 0.486 Uiso 1 1 calc R U . . .
N8_K:5 N -0.272(2) 0.0602(11) 1.2287(3) 0.43(2) Uani 1 1 d D U . . .
C9_K:5 C -0.2370(18) 0.0394(13) 1.2340(5) 0.46(2) Uani 1 1 d D U . . .
H9_K:5 H -0.201522 0.035164 1.229961 0.548 Uiso 1 1 calc R U . . .
C10_K:5 C -0.2511(18) 0.0237(12) 1.2452(5) 0.46(2) Uani 1 1 d D U . . .
H10_K:5 H -0.225343 0.009210 1.248930 0.553 Uiso 1 1 calc R U . . .
C11_K:5 C -0.3035(18) 0.0295(11) 1.2507(4) 0.44(2) Uani 1 1 d D U . . .
H11_K:5 H -0.313331 0.019523 1.258539 0.524 Uiso 1 1 calc R U . . .
N_K:6 N -0.462(2) 0.1122(8) 1.2472(3) 0.347(16) Uani 1 1 d D U . . .
H0_K:6 H -0.476786 0.104611 1.254290 0.416 Uiso 1 1 calc R U . . .
CA_K:6 C -0.451(2) 0.1459(9) 1.2458(4) 0.398(18) Uani 1 1 d D U . . .
HA_K:6 H -0.431602 0.150451 1.237464 0.477 Uiso 1 1 calc R U . . .
CB_K:6 C -0.506(2) 0.1659(11) 1.2471(5) 0.43(2) Uani 1 1 d D U . . .
HB_K:6 H -0.496263 0.188635 1.246141 0.521 Uiso 1 1 calc R U . . .
CG1_K:6 C -0.548(3) 0.1568(17) 1.2367(5) 0.48(3) Uani 1 1 d D U . . .
HG1A_K:6 H -0.530869 0.160662 1.228249 0.715 Uiso 1 1 calc R U . . .
HG1B_K:6 H -0.557356 0.134461 1.237485 0.715 Uiso 1 1 calc R U . . .
HG1C_K:6 H -0.582683 0.169337 1.237550 0.715 Uiso 1 1 calc R U . . .
CG2_K:6 C -0.531(3) 0.1603(14) 1.2604(5) 0.45(3) Uani 1 1 d D U . . .
HG2A_K:6 H -0.502931 0.166409 1.266935 0.668 Uiso 1 1 calc R U . . .
HG2B_K:6 H -0.565509 0.172868 1.261497 0.668 Uiso 1 1 calc R U . . .
HG2C_K:6 H -0.540181 0.137992 1.261432 0.668 Uiso 1 1 calc R U . . .
C_K:6 C -0.414(2) 0.1542(11) 1.2571(4) 0.45(2) Uani 1 1 d D U . . .
O_K:6 O -0.410(3) 0.1399(11) 1.2670(4) 0.52(3) Uani 1 1 d D U . . .
O1_K:7 O -0.384(3) 0.1810(10) 1.2552(4) 0.47(2) Uani 1 1 d D U . . .
C1_K:7 C -0.355(4) 0.1898(18) 1.2672(7) 0.54(4) Uani 1 1 d D U . . .
H1A_K:7 H -0.333764 0.209192 1.265870 0.811 Uiso 1 1 calc R U . . .
H1B_K:7 H -0.383890 0.193054 1.273894 0.811 Uiso 1 1 calc R U . . .
H1C_K:7 H -0.329402 0.172927 1.269762 0.811 Uiso 1 1 calc R U . . .
O1_L:1 O -0.432(3) 0.0874(11) 1.3101(4) 0.51(3) Uani 1 1 d D U . . .
C_L:1 C -0.426(2) 0.1005(11) 1.2995(5) 0.48(2) Uani 1 1 d D U . . .
O2_L:1 O -0.382(3) 0.1168(15) 1.2955(4) 0.52(2) Uani 1 1 d D U . . .
CT_L:1 C -0.340(3) 0.1279(15) 1.3048(5) 0.58(3) Uani 1 1 d D U . . .
C1_L:1 C -0.368(3) 0.1380(19) 1.3172(6) 0.58(4) Uani 1 1 d D U . . .
H1A_L:1 H -0.338689 0.145282 1.323239 0.872 Uiso 1 1 calc R U . . .
H1B_L:1 H -0.394866 0.154985 1.315529 0.872 Uiso 1 1 calc R U . . .
H1C_L:1 H -0.388145 0.120059 1.320980 0.872 Uiso 1 1 calc R U . . .
C2_L:1 C -0.305(4) 0.099(2) 1.3068(9) 0.66(4) Uani 1 1 d D U . . .
H2A_L:1 H -0.274449 0.102822 1.312929 0.986 Uiso 1 1 calc R U . . .
H2B_L:1 H -0.329409 0.081767 1.310087 0.986 Uiso 1 1 calc R U . . .
H2C_L:1 H -0.288364 0.091977 1.298577 0.986 Uiso 1 1 calc R U . . .
C3_L:1 C -0.306(4) 0.155(2) 1.2990(8) 0.63(5) Uani 1 1 d D U . . .
H3A_L:1 H -0.277693 0.162036 1.305232 0.952 Uiso 1 1 calc R U . . .
H3B_L:1 H -0.286296 0.147211 1.291267 0.952 Uiso 1 1 calc R U . . .
H3C_L:1 H -0.331498 0.171908 1.296738 0.952 Uiso 1 1 calc R U . . .
N_L:2 N -0.4645(19) 0.1004(11) 1.2908(4) 0.424(19) Uani 1 1 d D U . . .
H0_L:2 H -0.458131 0.112471 1.284101 0.509 Uiso 1 1 calc R U . . .
CA_L:2 C -0.5185(19) 0.0823(9) 1.2907(3) 0.394(19) Uani 1 1 d D U . . .
HA_L:2 H -0.516868 0.066418 1.297757 0.473 Uiso 1 1 calc R U . . .
C_L:2 C -0.5242(16) 0.0646(8) 1.2780(3) 0.345(17) Uani 1 1 d D U . . .
O_L:2 O -0.508(2) 0.0768(7) 1.2676(3) 0.353(19) Uani 1 1 d D U . . .
CB_L:2 C -0.570(2) 0.1034(14) 1.2930(5) 0.43(2) Uani 1 1 d D U . . .
HB1_L:2 H -0.572397 0.118928 1.285948 0.520 Uiso 1 1 calc R U . . .
HB2_L:2 H -0.604943 0.090381 1.292646 0.520 Uiso 1 1 calc R U . . .
CG_L:2 C -0.569(4) 0.1209(15) 1.3056(6) 0.51(4) Uani 1 1 d D U . . .
HG1_L:2 H -0.603645 0.133790 1.306310 0.768 Uiso 1 1 calc R U . . .
HG2_L:2 H -0.568194 0.105749 1.312672 0.768 Uiso 1 1 calc R U . . .
HG3_L:2 H -0.535588 0.134349 1.305962 0.768 Uiso 1 1 calc R U . . .
O_L:3 O -0.5443(17) -0.0213(7) 1.2857(3) 0.321(17) Uani 1 1 d D U . . .
C_L:3 C -0.5385(14) -0.0165(7) 1.2742(3) 0.287(14) Uani 1 1 d D U . . .
CA_L:3 C -0.5527(17) 0.0158(7) 1.2688(3) 0.298(13) Uani 1 1 d D U . . .
HA_L:3 H -0.525796 0.021520 1.261767 0.358 Uiso 1 1 calc R U . . .
N_L:3 N -0.5471(18) 0.0377(7) 1.2797(3) 0.303(13) Uani 1 1 d D U . . .
H0_L:3 H -0.559373 0.032293 1.287396 0.364 Uiso 1 1 calc R U . . .
CB_L:3 C -0.6142(17) 0.0139(7) 1.2637(4) 0.332(16) Uani 1 1 d D U . . .
HB1_L:3 H -0.615468 -0.000902 1.256411 0.398 Uiso 1 1 calc R U . . .
HB2_L:3 H -0.639134 0.005488 1.270553 0.398 Uiso 1 1 calc R U . . .
C3_L:3 C -0.6369(15) 0.0452(7) 1.2594(3) 0.342(16) Uani 1 1 d D U . . .
C7_L:3 C -0.6690(19) 0.0639(9) 1.2675(3) 0.37(2) Uani 1 1 d D U . . .
H7_L:3 H -0.681324 0.055913 1.275526 0.446 Uiso 1 1 calc R U . . .
C6_L:3 C -0.683(2) 0.0942(9) 1.2639(4) 0.39(2) Uani 1 1 d D U . . .
H6_L:3 H -0.704799 0.107435 1.269386 0.470 Uiso 1 1 calc R U . . .
C5_L:3 C -0.665(2) 0.1043(8) 1.2520(4) 0.40(2) Uani 1 1 d D U . . .
H5_L:3 H -0.674384 0.125211 1.249526 0.485 Uiso 1 1 calc R U . . .
N1_L:3 N -0.636(2) 0.0864(9) 1.2439(3) 0.371(18) Uani 1 1 d D U . . .
C4_L:3 C -0.6228(19) 0.0575(9) 1.2476(3) 0.350(18) Uani 1 1 d D U . . .
H4_L:3 H -0.602475 0.044574 1.241750 0.420 Uiso 1 1 calc R U . . .
N_L:4 N -0.5188(19) -0.0352(8) 1.2653(3) 0.291(14) Uani 1 1 d D U . . .
H0_L:4 H -0.517941 -0.029467 1.257154 0.350 Uiso 1 1 calc R U . . .
CA_L:4 C -0.498(2) -0.0661(9) 1.2694(3) 0.298(16) Uani 1 1 d D U . . .
HA1_L:4 H -0.528140 -0.076845 1.274463 0.357 Uiso 1 1 calc R U . . .
HA2_L:4 H -0.464386 -0.063519 1.274974 0.357 Uiso 1 1 calc R U . . .
C_L:4 C -0.4826(14) -0.0862(8) 1.2577(3) 0.300(16) Uani 1 1 d D U . . .
O_L:4 O -0.4887(17) -0.0772(6) 1.2469(3) 0.294(15) Uani 1 1 d D U . . .
N_L:5 N -0.4643(18) -0.1138(8) 1.2614(3) 0.307(13) Uani 1 1 d D U . . .
H0_L:5 H -0.462821 -0.117569 1.269716 0.368 Uiso 1 1 calc R U . . .
CA_L:5 C -0.4461(17) -0.1389(7) 1.2527(3) 0.318(13) Uani 1 1 d D U . . .
HA_L:5 H -0.463039 -0.134587 1.244068 0.382 Uiso 1 1 calc R U . . .
C_L:5 C -0.4634(16) -0.1715(8) 1.2566(4) 0.359(17) Uani 1 1 d D U . . .
O_L:5 O -0.464(2) -0.1799(7) 1.2675(3) 0.343(19) Uani 1 1 d D U . . .
CB_L:5 C -0.3801(17) -0.1389(7) 1.2512(4) 0.347(16) Uani 1 1 d D U . . .
HB1_L:5 H -0.362412 -0.140382 1.259813 0.416 Uiso 1 1 calc R U . . .
HB2_L:5 H -0.368310 -0.157499 1.246209 0.416 Uiso 1 1 calc R U . . .
C6_L:5 C -0.3592(14) -0.1096(7) 1.2446(3) 0.344(15) Uani 1 1 d D U . . .
C7_L:5 C -0.3503(19) -0.1097(9) 1.2315(3) 0.335(17) Uani 1 1 d D U . . .
H7_L:5 H -0.355721 -0.128614 1.226882 0.402 Uiso 1 1 calc R U . . .
N8_L:5 N -0.3343(19) -0.0840(11) 1.2252(2) 0.363(17) Uani 1 1 d D U . . .
C9_L:5 C -0.328(2) -0.0571(9) 1.2314(4) 0.362(18) Uani 1 1 d D U . . .
H9_L:5 H -0.317230 -0.038879 1.226716 0.435 Uiso 1 1 calc R U . . .
C10_L:5 C -0.336(2) -0.0548(8) 1.2445(4) 0.364(18) Uani 1 1 d D U . . .
H10_L:5 H -0.331149 -0.035299 1.248843 0.437 Uiso 1 1 calc R U . . .
C11_L:5 C -0.3506(17) -0.0818(9) 1.2512(3) 0.342(18) Uani 1 1 d D U . . .
H11_L:5 H -0.354953 -0.081117 1.260239 0.411 Uiso 1 1 calc R U . . .
N_L:6 N -0.476(3) -0.1890(9) 1.2467(3) 0.428(19) Uani 1 1 d D U . . .
H0_L:6 H -0.481710 -0.180782 1.239024 0.513 Uiso 1 1 calc R U . . .
CA_L:6 C -0.480(3) -0.2233(10) 1.2489(5) 0.52(2) Uani 1 1 d D U . . .
HA_L:6 H -0.478747 -0.227626 1.258274 0.619 Uiso 1 1 calc R U . . .
CB_L:6 C -0.536(3) -0.2359(13) 1.2432(6) 0.53(3) Uani 1 1 d D U . . .
HB_L:6 H -0.541964 -0.258621 1.245284 0.638 Uiso 1 1 calc R U . . .
CG1_L:6 C -0.585(3) -0.215(2) 1.2487(8) 0.63(4) Uani 1 1 d D U . . .
HG1A_L:6 H -0.587050 -0.218182 1.258011 0.943 Uiso 1 1 calc R U . . .
HG1B_L:6 H -0.576765 -0.193084 1.246830 0.943 Uiso 1 1 calc R U . . .
HG1C_L:6 H -0.620889 -0.221243 1.244755 0.943 Uiso 1 1 calc R U . . .
CG2_L:6 C -0.535(3) -0.2301(15) 1.2287(5) 0.56(4) Uani 1 1 d D U . . .
HG2A_L:6 H -0.570259 -0.237909 1.224862 0.840 Uiso 1 1 calc R U . . .
HG2B_L:6 H -0.531400 -0.207531 1.227062 0.840 Uiso 1 1 calc R U . . .
HG2C_L:6 H -0.502430 -0.241134 1.224941 0.840 Uiso 1 1 calc R U . . .
C_L:6 C -0.428(3) -0.2377(12) 1.2424(6) 0.61(3) Uani 1 1 d D U . . .
O_L:6 O -0.382(3) -0.230(2) 1.2474(9) 0.73(4) Uani 1 1 d D U . . .
O1_L:7 O -0.430(3) -0.2564(19) 1.2327(7) 0.67(3) Uani 1 1 d D U . . .
C1_L:7 C -0.391(5) -0.275(3) 1.2248(10) 0.67(5) Uani 1 1 d D U . . .
H1A_L:7 H -0.412903 -0.285796 1.218185 1.004 Uiso 1 1 calc R U . . .
H1B_L:7 H -0.363691 -0.260631 1.220795 1.004 Uiso 1 1 calc R U . . .
H1C_L:7 H -0.371469 -0.289926 1.230243 1.004 Uiso 1 1 calc R U . . .
Ag_M:1 Ag -0.0467(2) 0.24098(10) 0.85189(3) 0.273(2) Uani 1 1 d . U . . .
Ag_M:2 Ag -0.0718(4) -0.00356(16) 0.87256(5) 0.414(4) Uani 1 1 d D U . . .
Ag_M:3 Ag 0.1467(2) 0.13786(11) 0.89343(4) 0.289(2) Uani 1 1 d . U . . .
Ag_M:4 Ag -0.3457(3) 0.12950(19) 0.86518(5) 0.391(3) Uani 1 1 d . U . . .
Ag_M:5 Ag -0.4708(2) 0.18856(11) 1.01974(3) 0.2739(19) Uani 1 1 d . U . . .
Ag_M:6 Ag -0.0181(3) 0.06004(16) 1.04389(5) 0.372(3) Uani 1 1 d . U . . .
Ag_M:7 Ag -0.2219(2) 0.22299(12) 1.06242(4) 0.291(2) Uani 1 1 d . U . . .
Ag_M:8 Ag -0.4045(3) 0.00308(15) 1.02938(5) 0.365(3) Uani 1 1 d . U . . .
Ag_M:9 Ag -0.6628(4) -0.0604(2) 1.17807(7) 0.505(6) Uani 1 1 d . U . . .
Ag_M:10 Ag -0.2487(3) 0.0797(2) 1.21104(5) 0.403(4) Uani 1 1 d . U . . .
Ag_M:11 Ag -0.6188(3) 0.09694(16) 1.22370(5) 0.381(3) Uani 1 1 d . U . . .
Ag_M:12 Ag -0.3332(3) -0.08745(15) 1.20472(4) 0.385(3) Uani 1 1 d . U . . .
F5_X:1 F -0.1407(19) -0.0431(8) 0.7846(4) 0.46(2) Uiso 1 1 d D U . . .
C1_X:1 C -0.1320(16) -0.0169(7) 0.7911(3) 0.48(3) Uiso 1 1 d D U . . .
F3_X:1 F -0.0783(15) -0.0141(10) 0.7939(4) 0.46(2) Uiso 1 1 d D U . . .
F4_X:1 F -0.1708(19) -0.0176(11) 0.8002(4) 0.51(3) Uiso 1 1 d D U . . .
S1_X:1 S -0.1459(13) 0.0177(5) 0.7812(2) 0.478(15) Uiso 1 1 d D U . . .
O2_X:1 O -0.108(2) 0.0139(11) 0.7706(4) 0.49(3) Uiso 1 1 d D U . . .
O3_X:1 O -0.2064(14) 0.0189(11) 0.7811(5) 0.51(3) Uiso 1 1 d D U . . .
N_X:1 N -0.1216(15) 0.0485(9) 0.7888(4) 0.48(3) Uiso 1 1 d D U . . .
S_X:1 S -0.1635(13) 0.0680(6) 0.7983(3) 0.485(15) Uiso 1 1 d D U . . .
O_X:1 O -0.2137(18) 0.0497(10) 0.8003(5) 0.50(3) Uiso 1 1 d D U . . .
O1_X:1 O -0.130(2) 0.0799(13) 0.8086(4) 0.61(5) Uiso 1 1 d D U . . .
C_X:1 C -0.1877(18) 0.1023(8) 0.7894(4) 0.53(4) Uiso 1 1 d D U . . .
F_X:1 F -0.2243(19) 0.1185(10) 0.7965(4) 0.48(3) Uiso 1 1 d D U . . .
F1_X:1 F -0.216(2) 0.0930(12) 0.7791(4) 0.55(3) Uiso 1 1 d D U . . .
F2_X:1 F -0.144(2) 0.1196(11) 0.7864(6) 0.60(4) Uiso 1 1 d D U . . .
F5_X:3 F 0.0838(13) 0.1445(7) 0.8458(3) 0.359(16) Uiso 1 1 d D U . . .
C1_X:3 C 0.0933(11) 0.1704(8) 0.8519(3) 0.33(2) Uiso 1 1 d D U . . .
F3_X:3 F 0.0961(13) 0.1917(7) 0.8426(3) 0.338(14) Uiso 1 1 d D U . . .
F4_X:3 F 0.1448(11) 0.1690(8) 0.8570(3) 0.359(16) Uiso 1 1 d D U . . .
S1_X:3 S 0.0368(7) 0.1789(4) 0.86329(17) 0.311(7) Uiso 1 1 d D U . . .
O2_X:3 O -0.0147(11) 0.1814(8) 0.8562(3) 0.315(16) Uiso 1 1 d D U . . .
O3_X:3 O 0.0454(16) 0.1606(9) 0.8747(3) 0.39(2) Uiso 1 1 d D U . . .
N_X:3 N 0.0499(15) 0.2153(6) 0.8675(3) 0.35(2) Uiso 1 1 d D U . . .
S_X:3 S 0.0933(9) 0.2220(6) 0.87956(19) 0.393(11) Uiso 1 1 d D U . . .
O_X:3 O 0.1293(15) 0.1957(8) 0.8822(4) 0.40(2) Uiso 1 1 d D U . . .
O1_X:3 O 0.1161(17) 0.2524(7) 0.8776(4) 0.44(3) Uiso 1 1 d D U . . .
C_X:3 C 0.0418(12) 0.2249(8) 0.8925(3) 0.36(3) Uiso 1 1 d D U . . .
F_X:3 F 0.0103(11) 0.2002(6) 0.8946(3) 0.313(13) Uiso 1 1 d D U . . .
F1_X:3 F 0.0085(14) 0.2488(8) 0.8897(4) 0.407(19) Uiso 1 1 d D U . . .
F2_X:3 F 0.0718(15) 0.2311(9) 0.9031(3) 0.42(2) Uiso 1 1 d D U . . .
F5_X:5 F -0.1585(14) 0.4051(10) 0.8484(4) 0.45(2) Uiso 1 1 d D U . . .
C1_X:5 C -0.1082(14) 0.3941(8) 0.8454(3) 0.41(3) Uiso 1 1 d D U . . .
F3_X:5 F -0.0758(15) 0.4157(8) 0.8404(3) 0.403(19) Uiso 1 1 d D U . . .
F4_X:5 F -0.1163(16) 0.3714(8) 0.8370(3) 0.397(18) Uiso 1 1 d D U . . .
S1_X:5 S -0.0735(9) 0.3795(5) 0.85999(19) 0.383(10) Uiso 1 1 d D U . . .
O2_X:5 O -0.0632(17) 0.4065(8) 0.8678(3) 0.41(2) Uiso 1 1 d D U . . .
O3_X:5 O -0.1097(15) 0.3543(8) 0.8638(4) 0.39(2) Uiso 1 1 d D U . . .
N_X:5 N -0.0117(11) 0.3703(5) 0.8542(3) 0.309(17) Uiso 1 1 d D U . . .
S_X:5 S 0.0043(8) 0.3344(4) 0.85014(15) 0.296(7) Uiso 1 1 d D U . . .
O_X:5 O -0.0458(11) 0.3175(6) 0.8478(3) 0.279(13) Uiso 1 1 d D U . . .
O1_X:5 O 0.0525(12) 0.3373(8) 0.8416(3) 0.347(18) Uiso 1 1 d D U . . .
C_X:5 C 0.0381(13) 0.3172(8) 0.8644(2) 0.38(3) Uiso 1 1 d D U . . .
F_X:5 F 0.0034(13) 0.3195(8) 0.8740(3) 0.366(16) Uiso 1 1 d D U . . .
F1_X:5 F 0.0835(12) 0.3338(7) 0.8671(3) 0.360(16) Uiso 1 1 d D U . . .
F2_X:5 F 0.0523(15) 0.2881(7) 0.8621(3) 0.389(18) Uiso 1 1 d D U . . .
F5_X:7 F -0.1531(15) 0.0696(9) 0.9024(3) 0.392(18) Uiso 1 1 d D U . . .
C1_X:7 C -0.2020(18) 0.0622(9) 0.8971(2) 0.48(3) Uiso 1 1 d D U . . .
F3_X:7 F -0.243(2) 0.0712(17) 0.9046(4) 0.65(4) Uiso 1 1 d D U . . .
F4_X:7 F -0.201(3) 0.0300(9) 0.8983(6) 0.73(5) Uiso 1 1 d D U . . .
S1_X:7 S -0.2110(13) 0.0703(7) 0.8800(2) 0.467(14) Uiso 1 1 d D U . . .
O2_X:7 O -0.2361(17) 0.0997(8) 0.8773(4) 0.40(2) Uiso 1 1 d D U . . .
O3_X:7 O -0.1559(17) 0.0625(12) 0.8751(4) 0.50(3) Uiso 1 1 d D U . . .
N_X:7 N -0.2585(19) 0.0438(9) 0.8756(6) 0.74(4) Uiso 1 1 d D U . . .
S_X:7 S -0.247(2) 0.0067(9) 0.8724(5) 0.93(4) Uiso 1 1 d D U . . .
O_X:7 O -0.286(5) -0.0026(17) 0.8628(8) 1.06(10) Uiso 1 1 d D U . . .
O1_X:7 O -0.186(3) 0.005(2) 0.8698(12) 1.25(11) Uiso 1 1 d D U . . .
C_X:7 C -0.255(3) -0.0215(10) 0.8855(6) 1.04(6) Uiso 1 1 d D U . . .
F_X:7 F -0.283(7) -0.047(2) 0.8822(10) 1.10(10) Uiso 1 1 d D U . . .
F1_X:7 F -0.281(7) -0.008(2) 0.8953(8) 1.06(9) Uiso 1 1 d D U . . .
F2_X:7 F -0.204(4) -0.030(3) 0.8897(13) 1.08(9) Uiso 1 1 d D U . . .
F5_X:9 F -0.3850(14) 0.2202(7) 1.0690(3) 0.366(16) Uiso 1 1 d D U . . .
C1_X:9 C -0.3981(12) 0.2002(8) 1.0599(3) 0.36(3) Uiso 1 1 d D U . . .
F3_X:9 F -0.4445(12) 0.2129(8) 1.0551(3) 0.362(16) Uiso 1 1 d D U . . .
F4_X:9 F -0.4111(13) 0.1730(7) 1.0647(3) 0.353(15) Uiso 1 1 d D U . . .
S1_X:9 S -0.3403(9) 0.1938(5) 1.0484(2) 0.398(11) Uiso 1 1 d D U . . .
O2_X:9 O -0.2966(14) 0.1793(9) 1.0557(3) 0.39(2) Uiso 1 1 d D U . . .
O3_X:9 O -0.3651(14) 0.1821(8) 1.0369(3) 0.336(17) Uiso 1 1 d D U . . .
N_X:9 N -0.3198(18) 0.2307(7) 1.0463(3) 0.46(3) Uiso 1 1 d D U . . .
S_X:9 S -0.3426(9) 0.2499(5) 1.03354(19) 0.382(10) Uiso 1 1 d D U . . .
O_X:9 O -0.3972(12) 0.2376(10) 1.0306(4) 0.43(3) Uiso 1 1 d D U . . .
O1_X:9 O -0.3317(17) 0.2829(6) 1.0348(4) 0.40(2) Uiso 1 1 d D U . . .
C_X:9 C -0.2954(12) 0.2378(7) 1.0207(3) 0.30(2) Uiso 1 1 d D U . . .
F_X:9 F -0.2480(11) 0.2526(7) 1.0233(3) 0.317(13) Uiso 1 1 d D U . . .
F1_X:9 F -0.3188(15) 0.2504(8) 1.0102(3) 0.396(18) Uiso 1 1 d D U . . .
F2_X:9 F -0.2850(13) 0.2086(6) 1.0188(3) 0.341(15) Uiso 1 1 d D U . . .
F5_X:11 F -0.2577(17) 0.0205(10) 1.1748(4) 0.46(2) Uiso 1 1 d D U . . .
C1_X:11 C -0.2912(16) -0.0004(9) 1.1799(2) 0.47(3) Uiso 1 1 d D U . . .
F3_X:11 F -0.269(2) -0.0287(10) 1.1780(5) 0.58(3) Uiso 1 1 d D U . . .
F4_X:11 F -0.3402(16) 0.0000(10) 1.1741(3) 0.42(2) Uiso 1 1 d D U . . .
S1_X:11 S -0.3052(9) 0.0065(6) 1.19687(17) 0.373(10) Uiso 1 1 d D U . . .
O2_X:11 O -0.3242(14) 0.0381(6) 1.1980(3) 0.322(16) Uiso 1 1 d D U . . .
O3_X:11 O -0.3393(16) -0.0196(8) 1.2003(4) 0.40(2) Uiso 1 1 d D U . . .
N_X:11 N -0.2440(14) 0.0090(8) 1.2040(5) 0.46(3) Uiso 1 1 d D U . . .
S_X:11 S -0.2072(12) -0.0219(8) 1.2078(3) 0.554(19) Uiso 1 1 d D U . . .
O_X:11 O -0.187(3) -0.0173(16) 1.2205(4) 0.67(5) Uiso 1 1 d D U . . .
O1_X:11 O -0.237(2) -0.0489(10) 1.2035(6) 0.57(4) Uiso 1 1 d D U . . .
C_X:11 C -0.1472(19) -0.0185(14) 1.1968(5) 0.78(5) Uiso 1 1 d D U . . .
F_X:11 F -0.165(4) -0.023(3) 1.1848(5) 0.85(7) Uiso 1 1 d D U . . .
F1_X:11 F -0.108(3) -0.040(3) 1.1995(11) 1.01(9) Uiso 1 1 d D U . . .
F2_X:11 F -0.125(5) 0.010(2) 1.1975(12) 1.09(9) Uiso 1 1 d D U . . .
F5_X:13 F -0.6971(19) -0.0307(10) 1.2163(4) 0.49(3) Uiso 1 1 d D U . . .
C1_X:13 C -0.6615(16) -0.0116(8) 1.2221(3) 0.49(3) Uiso 1 1 d D U . . .
F3_X:13 F -0.623(2) -0.0267(11) 1.2291(4) 0.53(3) Uiso 1 1 d D U . . .
F4_X:13 F -0.694(2) 0.0042(11) 1.2301(4) 0.54(3) Uiso 1 1 d D U . . .
S1_X:13 S -0.6268(10) 0.0156(6) 1.2109(2) 0.411(12) Uiso 1 1 d D U . . .
O2_X:13 O -0.5894(15) 0.0341(9) 1.2182(4) 0.40(2) Uiso 1 1 d D U . . .
O3_X:13 O -0.6043(17) -0.0045(9) 1.2011(3) 0.43(3) Uiso 1 1 d D U . . .
N_X:13 N -0.6805(18) 0.0363(11) 1.2058(4) 0.56(3) Uiso 1 1 d D U . . .
S_X:13 S -0.7039(14) 0.0250(9) 1.1916(3) 0.67(3) Uiso 1 1 d D U . . .
O_X:13 O -0.680(2) -0.0056(9) 1.1899(5) 0.53(4) Uiso 1 1 d D U . . .
O1_X:13 O -0.7615(15) 0.0344(19) 1.1913(7) 0.93(8) Uiso 1 1 d D U . . .
C_X:13 C -0.6629(18) 0.0496(9) 1.1807(4) 0.58(4) Uiso 1 1 d D U . . .
F_X:13 F -0.661(2) 0.0794(9) 1.1839(5) 0.51(3) Uiso 1 1 d D U . . .
F1_X:13 F -0.686(3) 0.0473(15) 1.1692(4) 0.68(5) Uiso 1 1 d D U . . .
F2_X:13 F -0.6092(17) 0.0400(11) 1.1798(4) 0.47(2) Uiso 1 1 d D U . . .
F5_X:15 F -0.755(2) 0.1862(9) 1.0224(5) 0.53(3) Uiso 1 1 d D U . . .
C1_X:15 C -0.7668(14) 0.2160(9) 1.0253(3) 0.50(4) Uiso 1 1 d D U . . .
F3_X:15 F -0.8131(15) 0.2172(12) 1.0327(4) 0.49(3) Uiso 1 1 d D U . . .
F4_X:15 F -0.7725(17) 0.2313(10) 1.0145(3) 0.44(2) Uiso 1 1 d D U . . .
S1_X:15 S -0.7089(10) 0.2330(7) 1.0347(2) 0.453(13) Uiso 1 1 d D U . . .
O2_X:15 O -0.7257(16) 0.2649(8) 1.0371(4) 0.40(2) Uiso 1 1 d D U . . .
O3_X:15 O -0.703(2) 0.2104(11) 1.0449(4) 0.58(4) Uiso 1 1 d D U . . .
N_X:15 N -0.6501(15) 0.2330(9) 1.0266(4) 0.46(3) Uiso 1 1 d D U . . .
S_X:15 S -0.6280(12) 0.2600(7) 1.0166(3) 0.520(17) Uiso 1 1 d D U . . .
O_X:15 O -0.603(2) 0.2437(13) 1.0061(4) 0.59(4) Uiso 1 1 d D U . . .
O1_X:15 O -0.6699(19) 0.2835(11) 1.0148(6) 0.60(4) Uiso 1 1 d D U . . .
C_X:15 C -0.5694(16) 0.2795(10) 1.0248(4) 0.60(4) Uiso 1 1 d D U . . .
F_X:15 F -0.589(2) 0.2947(13) 1.0350(5) 0.59(4) Uiso 1 1 d D U . . .
F1_X:15 F -0.546(3) 0.2981(15) 1.0162(6) 0.69(5) Uiso 1 1 d D U . . .
F2_X:15 F -0.5323(19) 0.2594(12) 1.0297(5) 0.53(3) Uiso 1 1 d D U . . .
F5_X:17 F -0.261(3) -0.0048(15) 0.9956(6) 0.66(4) Uiso 1 1 d D U . . .
C1_X:17 C -0.219(2) 0.0022(9) 1.0034(4) 0.69(4) Uiso 1 1 d D U . . .
F3_X:17 F -0.174(3) 0.0132(16) 0.9972(7) 0.77(6) Uiso 1 1 d D U . . .
F4_X:17 F -0.205(3) -0.0217(11) 1.0108(6) 0.62(4) Uiso 1 1 d D U . . .
S1_X:17 S -0.2426(14) 0.0356(8) 1.0131(3) 0.62(2) Uiso 1 1 d D U . . .
O2_X:17 O -0.259(2) 0.0580(10) 1.0036(5) 0.48(3) Uiso 1 1 d D U . . .
O3_X:17 O -0.283(3) 0.0225(17) 1.0219(6) 0.93(9) Uiso 1 1 d D U . . .
N_X:17 N -0.1839(18) 0.0451(13) 1.0202(3) 0.51(3) Uiso 1 1 d D U . . .
S_X:17 S -0.1696(11) 0.0431(5) 1.0355(2) 0.380(10) Uiso 1 1 d D U . . .
O_X:17 O -0.1174(14) 0.0613(8) 1.0360(4) 0.352(18) Uiso 1 1 d D U . . .
O1_X:17 O -0.2150(17) 0.0446(12) 1.0442(4) 0.53(4) Uiso 1 1 d D U . . .
C_X:17 C -0.1365(18) 0.0050(6) 1.0394(4) 0.56(4) Uiso 1 1 d D U . . .
F_X:17 F -0.177(2) -0.0130(10) 1.0437(6) 0.58(3) Uiso 1 1 d D U . . .
F1_X:17 F -0.100(3) 0.0092(15) 1.0492(6) 0.77(6) Uiso 1 1 d D U . . .
F2_X:17 F -0.106(3) -0.0027(13) 1.0293(6) 0.63(4) Uiso 1 1 d D U . . .
F5_X:19 F -0.113(4) 0.330(2) 1.1197(9) 0.97(8) Uiso 1 1 d D U . . .
C1_X:19 C -0.157(3) 0.3164(13) 1.1140(4) 0.74(5) Uiso 1 1 d D U . . .
F3_X:19 F -0.198(4) 0.314(3) 1.1227(7) 0.93(8) Uiso 1 1 d D U . . .
F4_X:19 F -0.143(3) 0.2877(13) 1.1103(7) 0.65(4) Uiso 1 1 d D U . . .
S1_X:19 S -0.179(2) 0.3408(9) 1.1005(3) 0.66(3) Uiso 1 1 d D U . . .
O2_X:19 O -0.234(3) 0.3525(19) 1.1036(7) 0.81(7) Uiso 1 1 d D U . . .
O3_X:19 O -0.131(3) 0.3605(18) 1.0978(8) 1.00(9) Uiso 1 1 d D U . . .
N_X:19 N -0.187(3) 0.3170(14) 1.0884(4) 0.68(4) Uiso 1 1 d D U . . .
S_X:19 S -0.1453(18) 0.3147(9) 1.0758(3) 0.67(2) Uiso 1 1 d D U . . .
O_X:19 O -0.087(2) 0.3199(17) 1.0792(7) 0.70(6) Uiso 1 1 d D U . . .
O1_X:19 O -0.165(3) 0.2884(11) 1.0686(6) 0.66(5) Uiso 1 1 d D U . . .
C_X:19 C -0.166(3) 0.3489(11) 1.0663(5) 0.79(5) Uiso 1 1 d D U . . .
F_X:19 F -0.222(3) 0.353(2) 1.0668(11) 0.96(8) Uiso 1 1 d D U . . .
F1_X:19 F -0.151(5) 0.344(2) 1.0542(5) 0.86(7) Uiso 1 1 d D U . . .
F2_X:19 F -0.141(4) 0.3743(12) 1.0708(9) 0.79(6) Uiso 1 1 d D U . . .
O1_S:1 O 0.127(3) 0.0119(17) 1.0538(7) 0.52(3) Uiso 1 1 d . . . . .
O2_S:2 O -0.761(4) 0.005(2) 1.0111(7) 0.62(5) Uiso 1 1 d . . . . .
O3_S:3 O -0.358(6) -0.020(3) 0.7848(12) 0.81(8) Uiso 1 1 d . . . . .
O4_S:4 O -0.280(4) 0.054(2) 0.9550(9) 0.66(5) Uiso 1 1 d . . . . .
O5_S:5 O -0.449(5) 0.115(3) 0.8006(12) 0.79(8) Uiso 1 1 d . . . . .
O6_S:6 O -0.222(4) 0.064(2) 1.1178(9) 0.68(6) Uiso 1 1 d . . . . .
O7_S:7 O -0.773(5) 0.142(3) 1.2085(12) 0.76(7) Uiso 1 1 d . . . . .
O8_S:8 O -0.580(4) 0.229(3) 1.0755(10) 0.70(6) Uiso 1 1 d . . . . .
O9_S:9 O 0.177(5) 0.078(3) 0.8140(10) 0.72(6) Uiso 1 1 d . . . . .
O10_S:10 O 0.253(8) -0.117(5) 0.9413(17) 1.02(12) Uiso 1 1 d . . . . .
O11_S:11 O -0.770(8) 0.179(4) 1.2318(16) 0.97(11) Uiso 1 1 d . . . . .
O12_S:12 O 0.223(6) 0.137(3) 1.1100(12) 0.81(8) Uiso 1 1 d . . . . .

loop_
_atom_site_aniso_label
_atom_site_aniso_U_11
_atom_site_aniso_U_22
_atom_site_aniso_U_33
_atom_site_aniso_U_23
_atom_site_aniso_U_13
_atom_site_aniso_U_12
O1_A:1 0.53(5) 0.56(7) 0.33(5) -0.13(4) -0.08(4) 0.02(5)
C_A:1 0.51(4) 0.48(5) 0.29(4) -0.04(3) -0.06(3) 0.08(4)
O2_A:1 0.49(4) 0.52(5) 0.34(4) 0.01(4) -0.07(3) 0.09(4)
CT_A:1 0.52(4) 0.54(6) 0.41(5) 0.00(5) -0.09(5) 0.05(5)
C1_A:1 0.48(4) 0.69(9) 0.55(8) -0.08(9) -0.03(7) 0.00(8)
C2_A:1 0.52(8) 0.67(9) 0.43(5) 0.04(7) -0.15(5) 0.01(9)
C3_A:1 0.70(10) 0.55(6) 0.59(10) 0.02(7) -0.12(9) 0.00(6)
N_A:2 0.47(3) 0.42(4) 0.21(3) -0.03(3) -0.04(3) 0.13(3)
CA_A:2 0.48(3) 0.41(4) 0.17(2) 0.00(3) -0.01(3) 0.11(3)
C_A:2 0.43(4) 0.36(4) 0.15(2) -0.02(3) 0.01(2) 0.08(3)
O_A:2 0.45(4) 0.23(3) 0.17(2) 0.02(2) 0.05(2) 0.09(3)
CB_A:2 0.51(5) 0.40(5) 0.23(4) 0.04(3) -0.02(4) 0.12(4)
CG_A:2 0.54(9) 0.44(5) 0.43(8) -0.10(6) -0.04(7) 0.07(7)
O_A:3 0.54(5) 0.24(2) 0.124(16) -0.029(15) 0.01(2) -0.01(3)
C_A:3 0.47(4) 0.25(2) 0.14(2) -0.023(15) 0.03(3) 0.02(3)
CA_A:3 0.42(3) 0.25(2) 0.13(2) -0.021(16) 0.01(2) 0.02(2)
N_A:3 0.41(3) 0.29(3) 0.121(19) -0.016(18) 0.021(19) 0.05(2)
CB_A:3 0.41(4) 0.22(2) 0.15(2) 0.012(17) 0.01(2) 0.03(3)
C3_A:3 0.40(3) 0.23(2) 0.15(2) 0.003(16) 0.02(2) 0.01(3)
C7_A:3 0.43(4) 0.23(2) 0.19(3) 0.00(2) 0.04(3) -0.02(4)
C6_A:3 0.46(4) 0.23(2) 0.19(3) 0.01(2) 0.06(3) -0.03(4)
C5_A:3 0.43(4) 0.27(2) 0.17(2) -0.02(2) 0.02(3) -0.03(3)
N1_A:3 0.38(3) 0.28(3) 0.110(15) -0.010(15) -0.002(17) 0.01(3)
C4_A:3 0.38(4) 0.27(2) 0.15(2) -0.001(18) 0.02(3) 0.01(3)
N_A:4 0.46(4) 0.22(2) 0.126(18) -0.041(15) -0.01(2) -0.02(3)
CA_A:4 0.46(4) 0.25(2) 0.14(2) -0.053(18) -0.01(3) 0.01(3)
C_A:4 0.46(4) 0.25(2) 0.15(2) -0.056(17) -0.01(3) 0.04(3)
O_A:4 0.47(4) 0.24(2) 0.139(17) -0.041(17) 0.02(2) 0.08(3)
N_A:5 0.47(4) 0.27(2) 0.15(2) -0.070(14) -0.03(2) 0.05(2)
CA_A:5 0.56(4) 0.26(3) 0.15(2) -0.063(19) -0.02(3) 0.07(2)
C_A:5 0.61(4) 0.29(3) 0.15(2) -0.05(3) -0.03(3) 0.11(3)
O_A:5 0.64(6) 0.32(3) 0.15(2) -0.05(2) -0.02(3) 0.17(4)
CB_A:5 0.57(4) 0.23(3) 0.18(2) -0.05(2) -0.06(2) 0.06(3)
C6_A:5 0.58(4) 0.27(4) 0.192(17) -0.02(3) 0.00(3) 0.04(3)
C7_A:5 0.58(5) 0.30(4) 0.183(15) -0.07(3) -0.04(3) -0.01(3)
N8_A:5 0.60(5) 0.33(4) 0.219(13) -0.06(3) 0.03(2) -0.03(3)
C9_A:5 0.61(5) 0.32(4) 0.24(3) -0.06(3) 0.07(3) 0.00(3)
C10_A:5 0.61(5) 0.32(4) 0.25(3) -0.04(4) 0.06(4) 0.07(3)
C11_A:5 0.58(5) 0.31(4) 0.21(3) -0.01(3) 0.03(3) 0.08(3)
N_A:6 0.71(5) 0.32(3) 0.17(2) -0.06(3) -0.07(3) 0.16(3)
CA_A:6 0.71(5) 0.44(4) 0.24(3) -0.05(3) -0.08(4) 0.22(3)
CB_A:6 0.71(5) 0.49(5) 0.26(5) -0.08(4) -0.07(5) 0.21(4)
CG1_A:6 0.80(10) 0.47(8) 0.35(6) 0.00(5) -0.06(7) 0.16(7)
CG2_A:6 0.74(8) 0.53(9) 0.35(6) -0.17(6) -0.09(7) 0.21(6)
C_A:6 0.77(6) 0.45(4) 0.30(4) -0.02(3) -0.04(4) 0.28(4)
O_A:6 0.81(9) 0.47(6) 0.33(4) 0.03(4) 0.02(6) 0.29(6)
O1_A:7 0.83(7) 0.46(5) 0.37(5) -0.05(4) -0.07(5) 0.30(5)
C1_A:7 0.94(12) 0.54(8) 0.52(8) 0.09(7) -0.08(10) 0.35(9)
O1_B:1 0.69(5) 0.22(3) 0.37(5) -0.04(3) -0.17(4) 0.05(4)
C_B:1 0.74(5) 0.27(4) 0.37(4) -0.03(3) -0.11(4) 0.08(3)
O2_B:1 0.79(6) 0.29(4) 0.41(5) -0.05(3) -0.06(4) 0.05(3)
CT_B:1 0.86(7) 0.30(5) 0.43(6) -0.05(4) -0.09(5) 0.00(4)
C1_B:1 0.87(11) 0.37(7) 0.48(8) -0.12(5) -0.05(8) -0.03(6)
C2_B:1 0.97(10) 0.26(6) 0.40(6) -0.10(4) -0.10(6) -0.09(6)
C3_B:1 0.89(9) 0.31(7) 0.52(9) -0.06(6) -0.18(7) -0.03(6)
N_B:2 0.69(5) 0.25(2) 0.31(4) 0.00(2) -0.07(4) 0.10(4)
CA_B:2 0.62(5) 0.26(2) 0.23(3) 0.00(2) -0.05(3) 0.10(3)
C_B:2 0.54(4) 0.24(3) 0.18(2) -0.03(2) -0.03(3) 0.08(3)
O_B:2 0.52(5) 0.30(3) 0.20(2) -0.05(2) -0.03(3) 0.14(3)
CB_B:2 0.63(5) 0.30(4) 0.25(4) -0.01(3) -0.09(4) 0.13(4)
CG_B:2 0.76(9) 0.43(8) 0.28(6) 0.01(4) -0.09(5) 0.28(7)
O_B:3 0.33(3) 0.28(3) 0.128(16) 0.004(18) 0.001(18) 0.02(2)
C_B:3 0.37(3) 0.25(3) 0.123(19) -0.02(2) -0.01(2) 0.03(2)
CA_B:3 0.39(3) 0.25(3) 0.15(2) -0.008(18) 0.00(2) 0.049(18)
N_B:3 0.45(4) 0.23(3) 0.14(2) -0.027(15) -0.03(2) 0.04(2)
CB_B:3 0.39(3) 0.29(3) 0.18(3) 0.00(2) 0.02(2) 0.05(3)
C3_B:3 0.36(3) 0.31(3) 0.19(3) -0.031(19) 0.04(2) 0.05(3)
C7_B:3 0.37(3) 0.36(4) 0.22(3) -0.07(3) 0.04(3) 0.08(3)
C6_B:3 0.36(3) 0.40(4) 0.26(4) -0.08(3) 0.02(3) 0.09(3)
C5_B:3 0.35(3) 0.39(4) 0.21(3) -0.06(3) 0.01(3) 0.05(3)
N1_B:3 0.36(3) 0.31(3) 0.17(2) -0.013(17) 0.03(2) 0.06(3)
C4_B:3 0.34(3) 0.27(3) 0.18(3) -0.007(19) 0.04(2) 0.06(3)
N_B:4 0.35(3) 0.25(3) 0.115(18) -0.016(18) 0.01(2) 0.024(18)
CA_B:4 0.35(4) 0.23(3) 0.103(18) -0.037(18) 0.00(2) 0.01(2)
C_B:4 0.33(4) 0.25(3) 0.125(19) -0.01(2) 0.01(2) 0.012(19)
O_B:4 0.35(3) 0.31(3) 0.114(16) -0.003(18) 0.001(19) 0.07(2)
N_B:5 0.33(3) 0.25(3) 0.137(19) -0.010(17) 0.011(17) 0.015(18)
CA_B:5 0.32(3) 0.28(3) 0.14(2) -0.004(17) 0.00(2) 0.01(2)
C_B:5 0.32(3) 0.30(3) 0.14(2) 0.028(18) 0.02(3) 0.03(2)
O_B:5 0.30(3) 0.30(3) 0.123(16) -0.003(17) -0.002(18) -0.01(2)
CB_B:5 0.39(3) 0.37(4) 0.17(3) -0.01(2) -0.025(17) -0.05(3)
C6_B:5 0.38(3) 0.52(4) 0.18(3) -0.02(3) -0.046(19) -0.09(3)
C7_B:5 0.36(4) 0.58(5) 0.19(3) 0.00(3) -0.066(18) -0.16(4)
N8_B:5 0.38(4) 0.65(5) 0.198(18) 0.00(3) -0.04(2) -0.12(5)
C9_B:5 0.40(4) 0.65(6) 0.25(3) 0.01(4) -0.03(3) -0.07(5)
C10_B:5 0.39(4) 0.63(6) 0.24(3) 0.01(4) -0.05(3) -0.07(5)
C11_B:5 0.38(4) 0.58(5) 0.22(3) 0.00(3) -0.06(3) -0.08(5)
N_B:6 0.40(3) 0.30(3) 0.18(2) 0.05(2) 0.06(3) 0.04(2)
CA_B:6 0.43(4) 0.32(3) 0.19(3) 0.07(3) 0.08(2) 0.07(2)
CB_B:6 0.48(5) 0.29(3) 0.28(4) 0.06(4) 0.06(3) 0.08(3)
CG1_B:6 0.53(7) 0.23(4) 0.35(6) 0.10(4) 0.10(5) 0.07(4)
CG2_B:6 0.50(8) 0.28(4) 0.34(6) 0.09(4) 0.07(5) 0.11(4)
C_B:6 0.46(4) 0.41(4) 0.27(3) 0.05(4) 0.02(3) 0.11(3)
O_B:6 0.52(6) 0.50(6) 0.26(3) 0.02(4) -0.04(3) 0.18(5)
O1_B:7 0.41(5) 0.50(5) 0.34(4) 0.01(4) 0.02(3) 0.08(4)
C1_B:7 0.45(5) 0.63(10) 0.43(8) -0.03(8) -0.04(5) 0.08(7)
O1_C:1 0.40(4) 0.98(10) 0.20(3) 0.01(5) -0.06(3) 0.12(6)
C_C:1 0.35(3) 0.72(5) 0.21(3) 0.10(4) -0.02(2) 0.09(5)
O2_C:1 0.33(3) 0.80(6) 0.33(4) 0.14(4) -0.01(2) 0.09(5)
CT_C:1 0.36(3) 0.84(7) 0.39(6) 0.13(5) -0.05(3) 0.07(6)
C1_C:1 0.33(3) 0.87(11) 0.58(9) 0.20(8) 0.01(5) 0.07(8)
C2_C:1 0.45(7) 0.97(10) 0.34(7) 0.17(7) -0.06(5) 0.08(9)
C3_C:1 0.52(9) 0.90(8) 0.57(10) 0.01(7) -0.11(8) 0.05(8)
N_C:2 0.32(2) 0.54(4) 0.15(2) 0.08(3) 0.04(2) 0.07(3)
CA_C:2 0.33(2) 0.44(4) 0.14(2) 0.04(3) 0.04(2) 0.06(3)
C_C:2 0.32(3) 0.36(3) 0.13(2) -0.01(3) 0.016(18) 0.04(3)
O_C:2 0.33(3) 0.38(4) 0.150(19) 0.03(2) 0.033(19) 0.09(3)
CB_C:2 0.39(4) 0.45(4) 0.18(3) 0.08(3) 0.09(4) 0.07(4)
CG_C:2 0.41(7) 0.44(5) 0.27(5) 0.03(4) 0.09(5) 0.01(6)
O_C:3 0.30(3) 0.27(3) 0.116(15) -0.015(16) -0.020(17) 0.02(2)
C_C:3 0.34(3) 0.26(3) 0.114(18) -0.01(2) 0.00(2) 0.01(2)
CA_C:3 0.34(3) 0.26(3) 0.11(2) -0.018(18) -0.004(16) 0.010(18)
N_C:3 0.31(3) 0.30(3) 0.100(16) -0.030(18) 0.013(14) 0.01(2)
CB_C:3 0.32(3) 0.26(2) 0.12(2) -0.012(15) -0.018(18) 0.02(2)
C3_C:3 0.31(3) 0.25(2) 0.14(2) -0.015(19) -0.007(18) 0.03(2)
C7_C:3 0.35(4) 0.25(2) 0.19(3) -0.02(2) 0.02(2) 0.02(3)
C6_C:3 0.37(4) 0.24(2) 0.20(3) -0.04(2) 0.04(3) 0.01(3)
C5_C:3 0.36(4) 0.26(3) 0.21(3) -0.02(2) 0.04(2) 0.03(3)
N1_C:3 0.34(3) 0.27(3) 0.18(2) -0.01(2) 0.051(19) 0.04(3)
C4_C:3 0.31(4) 0.28(3) 0.17(3) 0.00(2) 0.02(2) 0.04(3)
N_C:4 0.31(3) 0.29(3) 0.101(16) -0.026(19) -0.003(18) 0.009(18)
CA_C:4 0.31(3) 0.28(3) 0.109(19) -0.03(2) 0.01(2) 0.01(2)
C_C:4 0.29(3) 0.29(3) 0.122(18) 0.00(2) 0.03(2) 0.01(2)
O_C:4 0.26(2) 0.31(3) 0.106(15) 0.021(17) 0.016(16) 0.05(2)
N_C:5 0.32(3) 0.30(3) 0.117(18) -0.024(17) 0.027(17) 0.031(19)
CA_C:5 0.36(3) 0.28(3) 0.14(2) -0.01(2) 0.023(19) 0.05(2)
C_C:5 0.37(3) 0.28(3) 0.16(2) -0.02(3) 0.014(19) 0.06(2)
O_C:5 0.33(3) 0.27(3) 0.17(2) -0.02(2) 0.01(2) 0.06(2)
CB_C:5 0.37(3) 0.31(3) 0.17(3) 0.011(17) 0.01(2) 0.03(3)
C6_C:5 0.41(4) 0.31(3) 0.20(3) 0.00(2) 0.03(3) 0.01(3)
C7_C:5 0.44(4) 0.33(3) 0.21(3) -0.02(2) 0.02(3) -0.01(4)
N8_C:5 0.49(4) 0.35(4) 0.252(19) -0.03(2) 0.02(3) -0.03(4)
C9_C:5 0.54(5) 0.35(4) 0.30(3) -0.06(3) 0.04(3) 0.01(4)
C10_C:5 0.55(5) 0.31(3) 0.28(4) -0.01(3) 0.04(3) 0.02(4)
C11_C:5 0.49(5) 0.29(3) 0.24(3) 0.02(3) 0.04(3) 0.01(4)
N_C:6 0.40(3) 0.31(3) 0.18(2) -0.02(2) -0.01(2) 0.08(3)
CA_C:6 0.43(3) 0.42(4) 0.21(3) -0.01(3) -0.01(3) 0.14(3)
CB_C:6 0.40(3) 0.47(5) 0.25(4) -0.02(3) 0.03(4) 0.14(3)
CG1_C:6 0.46(5) 0.53(9) 0.37(7) 0.05(6) 0.09(6) 0.20(5)
CG2_C:6 0.41(6) 0.58(8) 0.35(6) -0.10(5) -0.03(6) 0.09(5)
C_C:6 0.54(5) 0.41(4) 0.30(4) 0.04(3) 0.02(4) 0.19(3)
O_C:6 0.61(7) 0.54(6) 0.26(4) 0.10(4) 0.00(4) 0.28(5)
O1_C:7 0.67(6) 0.41(5) 0.42(5) 0.00(4) 0.04(4) 0.21(4)
C1_C:7 0.87(11) 0.41(5) 0.63(10) 0.06(8) 0.02(10) 0.18(7)
O1_D:1 0.85(9) 0.63(7) 0.24(3) 0.11(5) 0.12(5) 0.33(6)
C_D:1 0.61(5) 0.57(5) 0.23(3) 0.06(4) 0.05(3) 0.23(4)
O2_D:1 0.66(6) 0.57(6) 0.32(4) 0.06(3) 0.03(4) 0.26(4)
CT_D:1 0.67(7) 0.53(6) 0.35(5) 0.07(4) 0.02(5) 0.24(4)
C1_D:1 0.79(9) 0.59(9) 0.29(6) 0.01(5) 0.05(7) 0.14(6)
C2_D:1 0.68(9) 0.61(10) 0.57(9) 0.03(7) 0.00(7) 0.30(6)
C3_D:1 0.79(10) 0.46(8) 0.39(6) 0.11(5) -0.08(7) 0.20(7)
N_D:2 0.50(4) 0.50(4) 0.20(3) 0.03(3) 0.05(3) 0.16(3)
CA_D:2 0.35(4) 0.50(4) 0.16(2) -0.01(3) 0.00(2) 0.12(3)
C_D:2 0.33(3) 0.43(4) 0.15(2) -0.01(3) 0.00(2) 0.07(2)
O_D:2 0.37(4) 0.40(4) 0.16(2) 0.00(2) 0.00(2) 0.12(3)
CB_D:2 0.37(5) 0.58(5) 0.17(3) -0.04(4) -0.03(3) 0.09(4)
CG_D:2 0.42(7) 0.66(9) 0.26(5) -0.03(6) 0.03(5) 0.01(6)
O_D:3 0.31(3) 0.36(3) 0.104(15) 0.03(2) 0.015(16) 0.01(3)
C_D:3 0.283(17) 0.33(3) 0.103(18) -0.01(3) 0.002(15) 0.00(3)
CA_D:3 0.289(18) 0.33(3) 0.098(19) 0.00(2) 0.007(15) 0.00(2)
N_D:3 0.29(2) 0.36(3) 0.097(16) 0.000(18) 0.008(16) 0.01(2)
CB_D:3 0.30(3) 0.34(3) 0.17(3) 0.01(2) 0.029(19) 0.00(3)
C3_D:3 0.30(3) 0.34(3) 0.17(2) 0.01(2) 0.038(18) 0.00(2)
C7_D:3 0.31(3) 0.37(4) 0.21(3) -0.04(3) 0.05(2) -0.02(3)
C6_D:3 0.29(3) 0.41(4) 0.20(3) -0.06(3) 0.03(3) -0.01(3)
C5_D:3 0.31(3) 0.39(4) 0.18(3) -0.03(2) 0.03(2) 0.00(3)
N1_D:3 0.32(3) 0.34(3) 0.139(18) -0.009(17) 0.027(18) 0.02(3)
C4_D:3 0.32(3) 0.33(4) 0.17(2) 0.01(2) 0.031(19) 0.00(3)
N_D:4 0.290(19) 0.37(3) 0.109(18) 0.00(2) -0.006(17) -0.01(3)
CA_D:4 0.29(2) 0.40(4) 0.12(2) -0.02(3) -0.007(19) 0.01(4)
C_D:4 0.28(2) 0.39(4) 0.122(19) 0.01(3) 0.016(16) 0.00(3)
O_D:4 0.29(3) 0.44(4) 0.134(18) 0.04(2) 0.025(18) 0.08(3)
N_D:5 0.27(2) 0.39(3) 0.121(19) 0.00(2) 0.012(14) -0.01(2)
CA_D:5 0.26(2) 0.40(3) 0.12(2) -0.02(3) 0.014(16) -0.025(19)
C_D:5 0.27(3) 0.39(3) 0.13(3) -0.02(2) 0.01(2) -0.01(2)
O_D:5 0.32(3) 0.34(3) 0.134(19) -0.020(19) 0.023(19) -0.01(2)
CB_D:5 0.29(3) 0.39(3) 0.169(19) -0.02(3) 0.00(2) -0.02(3)
C6_D:5 0.31(3) 0.35(3) 0.195(14) -0.02(3) -0.033(18) -0.03(3)
C7_D:5 0.31(3) 0.39(4) 0.197(13) -0.05(4) -0.03(2) -0.03(4)
N8_D:5 0.33(3) 0.43(4) 0.190(13) -0.04(3) -0.035(15) -0.01(4)
C9_D:5 0.33(3) 0.46(4) 0.20(2) -0.04(4) -0.051(15) -0.02(4)
C10_D:5 0.31(3) 0.47(4) 0.22(3) -0.02(4) -0.035(16) 0.01(4)
C11_D:5 0.31(3) 0.37(4) 0.20(3) -0.02(3) -0.03(2) -0.01(4)
N_D:6 0.31(3) 0.41(3) 0.14(2) 0.00(2) 0.02(2) -0.01(2)
CA_D:6 0.37(4) 0.39(3) 0.23(3) 0.00(3) 0.01(2) 0.01(2)
CB_D:6 0.44(5) 0.41(4) 0.24(4) -0.03(4) 0.05(3) -0.03(3)
CG1_D:6 0.54(8) 0.54(8) 0.25(4) -0.07(5) 0.02(4) -0.08(7)
CG2_D:6 0.49(7) 0.53(8) 0.32(5) 0.08(6) 0.08(5) -0.07(5)
C_D:6 0.42(4) 0.40(5) 0.28(4) 0.01(3) -0.04(3) 0.03(3)
O_D:6 0.55(6) 0.51(6) 0.23(3) 0.03(3) -0.02(4) -0.01(4)
O1_D:7 0.47(5) 0.41(5) 0.34(4) -0.02(4) -0.10(3) 0.00(3)
C1_D:7 0.61(9) 0.51(9) 0.42(7) 0.00(8) -0.20(6) -0.04(7)
O1_E:1 0.41(5) 0.44(5) 0.27(3) -0.04(3) 0.04(3) -0.02(4)
C_E:1 0.34(4) 0.48(4) 0.28(4) -0.06(3) 0.04(3) -0.08(3)
O2_E:1 0.34(4) 0.52(4) 0.38(4) -0.08(3) 0.03(3) -0.13(3)
CT_E:1 0.37(5) 0.54(5) 0.47(5) -0.12(4) -0.01(5) -0.10(4)
C1_E:1 0.42(7) 0.69(10) 0.52(6) -0.15(6) -0.13(6) -0.13(7)
C2_E:1 0.40(6) 0.56(8) 0.54(9) -0.13(7) -0.01(6) -0.07(5)
C3_E:1 0.43(7) 0.53(8) 0.66(8) -0.16(7) 0.07(7) -0.17(5)
N_E:2 0.30(3) 0.49(4) 0.20(3) -0.02(3) 0.00(2) -0.09(3)
CA_E:2 0.28(3) 0.44(4) 0.17(2) 0.04(3) -0.02(2) -0.05(2)
C_E:2 0.25(2) 0.39(4) 0.16(2) 0.05(3) -0.003(16) -0.06(3)
O_E:2 0.23(2) 0.41(4) 0.166(19) 0.09(2) -0.002(17) -0.02(3)
CB_E:2 0.33(5) 0.49(4) 0.21(4) 0.03(4) -0.06(3) 0.00(3)
CG_E:2 0.47(9) 0.63(8) 0.36(7) 0.05(7) 0.05(6) 0.13(6)
O_E:3 0.25(2) 0.45(4) 0.116(16) 0.02(2) -0.029(16) -0.03(3)
C_E:3 0.23(2) 0.40(3) 0.122(19) 0.01(3) -0.015(18) -0.02(2)
CA_E:3 0.240(19) 0.39(3) 0.17(2) 0.02(3) -0.003(14) 0.00(2)
N_E:3 0.228(19) 0.38(3) 0.17(2) 0.07(2) 0.003(15) -0.01(2)
CB_E:3 0.26(3) 0.36(3) 0.15(2) 0.07(2) -0.006(16) 0.01(2)
C3_E:3 0.25(3) 0.36(3) 0.17(2) 0.05(2) 0.003(18) 0.00(2)
C7_E:3 0.30(4) 0.35(4) 0.17(3) 0.03(2) 0.00(2) 0.04(3)
C6_E:3 0.29(3) 0.35(4) 0.16(3) 0.04(2) -0.01(2) 0.04(3)
C5_E:3 0.30(3) 0.33(4) 0.17(3) 0.03(2) 0.00(3) 0.02(3)
N1_E:3 0.30(3) 0.34(4) 0.14(2) 0.044(17) 0.013(18) 0.00(2)
C4_E:3 0.28(3) 0.35(4) 0.16(3) 0.03(3) 0.003(18) 0.00(3)
N_E:4 0.24(2) 0.42(4) 0.100(17) 0.03(2) 0.010(17) 0.00(3)
CA_E:4 0.25(2) 0.42(4) 0.13(2) 0.02(3) 0.010(18) 0.02(3)
C_E:4 0.24(2) 0.41(4) 0.13(2) 0.03(3) 0.020(16) 0.02(3)
O_E:4 0.24(2) 0.47(4) 0.135(18) 0.06(3) 0.024(16) 0.00(3)
N_E:5 0.249(19) 0.44(3) 0.116(18) 0.01(2) 0.018(14) 0.05(3)
CA_E:5 0.255(18) 0.42(3) 0.12(2) 0.02(3) 0.002(16) 0.03(2)
C_E:5 0.252(19) 0.42(3) 0.12(2) 0.01(3) 0.012(18) 0.04(3)
O_E:5 0.26(3) 0.49(4) 0.128(17) 0.00(2) 0.026(18) 0.05(3)
CB_E:5 0.30(3) 0.42(3) 0.17(2) 0.03(3) -0.03(2) 0.01(3)
C6_E:5 0.29(3) 0.43(3) 0.208(16) 0.06(3) -0.03(2) 0.02(3)
C7_E:5 0.31(3) 0.39(4) 0.207(13) 0.08(3) -0.03(2) 0.03(3)
N8_E:5 0.32(4) 0.48(4) 0.196(12) 0.05(3) -0.023(19) 0.07(4)
C9_E:5 0.31(4) 0.52(5) 0.26(3) 0.05(4) -0.02(2) 0.08(4)
C10_E:5 0.31(3) 0.51(5) 0.28(3) 0.06(4) 0.00(2) 0.10(4)
C11_E:5 0.31(4) 0.49(5) 0.26(3) 0.07(4) 0.00(2) 0.05(4)
N_E:6 0.26(2) 0.43(4) 0.138(19) -0.02(2) 0.03(2) 0.01(3)
CA_E:6 0.26(2) 0.48(4) 0.18(3) -0.02(3) 0.03(2) 0.01(3)
CB_E:6 0.28(4) 0.50(4) 0.32(5) -0.01(3) 0.04(4) -0.03(3)
CG1_E:6 0.42(7) 0.48(5) 0.49(8) -0.05(6) 0.10(6) -0.01(7)
CG2_E:6 0.28(4) 0.51(7) 0.55(9) 0.04(7) 0.07(6) 0.00(5)
C_E:6 0.28(3) 0.56(4) 0.19(3) -0.03(3) 0.00(2) 0.03(4)
O_E:6 0.29(3) 0.64(7) 0.22(3) 0.04(4) 0.01(2) 0.00(4)
O1_E:7 0.31(3) 0.59(5) 0.24(3) 0.01(3) 0.02(2) 0.08(4)
C1_E:7 0.34(6) 0.68(10) 0.26(6) 0.06(6) 0.03(5) 0.10(6)
O1_F:1 0.37(4) 0.62(6) 0.17(2) 0.06(3) -0.04(2) 0.02(4)
C_F:1 0.31(3) 0.57(4) 0.18(2) 0.05(4) -0.05(2) 0.04(4)
O2_F:1 0.33(3) 0.58(5) 0.27(3) 0.05(3) -0.05(2) 0.10(4)
CT_F:1 0.32(3) 0.59(6) 0.33(5) 0.04(4) -0.08(3) 0.09(5)
C1_F:1 0.30(6) 0.62(6) 0.56(9) -0.03(5) -0.08(6) 0.06(6)
C2_F:1 0.45(7) 0.66(8) 0.24(4) 0.02(5) -0.10(4) 0.11(7)
C3_F:1 0.36(4) 0.64(8) 0.36(6) 0.10(6) -0.05(4) 0.17(6)
N_F:2 0.29(3) 0.50(4) 0.17(2) 0.04(3) -0.05(2) 0.01(3)
CA_F:2 0.28(2) 0.46(4) 0.15(2) 0.01(3) -0.05(2) -0.01(3)
C_F:2 0.252(19) 0.45(4) 0.14(2) 0.01(3) -0.021(15) -0.03(3)
O_F:2 0.24(2) 0.48(4) 0.135(17) 0.03(2) -0.029(15) 0.01(3)
CB_F:2 0.31(4) 0.48(4) 0.22(4) -0.02(3) -0.06(4) -0.03(3)
CG_F:2 0.33(6) 0.45(5) 0.30(6) -0.01(4) 0.01(5) -0.05(5)
O_F:3 0.24(2) 0.34(3) 0.109(15) 0.043(19) -0.003(15) 0.00(2)
C_F:3 0.238(19) 0.37(3) 0.120(17) 0.04(3) -0.003(15) -0.02(3)
CA_F:3 0.230(18) 0.37(3) 0.13(2) 0.02(2) 0.011(14) -0.01(3)
N_F:3 0.252(18) 0.37(3) 0.123(17) 0.03(2) -0.006(13) -0.06(3)
CB_F:3 0.21(3) 0.39(3) 0.17(2) 0.056(17) 0.01(2) -0.02(3)
C3_F:3 0.26(3) 0.37(3) 0.21(3) 0.05(2) 0.02(2) -0.01(3)
C7_F:3 0.29(4) 0.38(3) 0.22(3) 0.07(3) 0.02(3) -0.03(3)
C6_F:3 0.31(4) 0.37(3) 0.27(4) 0.06(3) 0.05(3) -0.04(3)
C5_F:3 0.31(4) 0.35(3) 0.29(4) 0.04(3) 0.07(3) -0.01(3)
N1_F:3 0.28(3) 0.36(4) 0.26(3) 0.03(2) 0.07(2) -0.02(3)
C4_F:3 0.29(3) 0.36(3) 0.22(3) 0.04(2) 0.03(3) -0.03(3)
N_F:4 0.239(19) 0.35(3) 0.102(16) 0.03(2) 0.005(15) -0.02(3)
CA_F:4 0.24(2) 0.34(4) 0.12(2) 0.01(2) 0.007(17) -0.03(3)
C_F:4 0.23(2) 0.33(3) 0.13(2) 0.01(3) 0.011(16) -0.01(3)
O_F:4 0.23(2) 0.44(4) 0.115(17) 0.02(2) 0.008(15) -0.02(2)
N_F:5 0.238(19) 0.34(3) 0.144(18) 0.01(2) 0.001(15) -0.03(3)
CA_F:5 0.260(17) 0.37(3) 0.16(2) 0.01(2) -0.023(15) -0.03(3)
C_F:5 0.258(17) 0.35(4) 0.15(2) 0.01(2) -0.030(17) -0.05(3)
O_F:5 0.29(3) 0.29(3) 0.142(18) 0.001(18) -0.011(17) 0.01(2)
CB_F:5 0.32(3) 0.40(3) 0.14(2) -0.003(18) -0.02(2) -0.02(3)
C6_F:5 0.37(4) 0.38(3) 0.17(3) -0.03(2) 0.02(3) -0.03(3)
C7_F:5 0.43(4) 0.37(4) 0.19(3) -0.01(2) 0.02(3) -0.02(3)
N8_F:5 0.47(5) 0.38(4) 0.224(19) 0.00(2) 0.01(2) -0.05(4)
C9_F:5 0.46(5) 0.40(4) 0.27(3) -0.02(3) 0.02(3) -0.05(3)
C10_F:5 0.44(5) 0.39(5) 0.28(4) -0.04(3) -0.01(3) -0.07(3)
C11_F:5 0.39(4) 0.39(4) 0.22(3) -0.05(3) 0.01(3) -0.05(3)
N_F:6 0.249(19) 0.38(3) 0.16(2) 0.07(2) 0.006(19) -0.04(3)
CA_F:6 0.244(19) 0.47(4) 0.18(2) 0.03(3) 0.00(2) -0.04(3)
CB_F:6 0.25(3) 0.49(4) 0.26(4) 0.03(3) 0.02(4) -0.01(3)
CG1_F:6 0.33(5) 0.48(5) 0.26(5) 0.03(4) -0.02(4) 0.01(5)
CG2_F:6 0.26(4) 0.44(6) 0.39(6) -0.10(5) 0.05(5) -0.08(4)
C_F:6 0.30(3) 0.60(4) 0.23(3) -0.02(3) -0.02(2) -0.10(4)
O_F:6 0.35(4) 0.62(6) 0.20(3) -0.02(3) -0.03(2) -0.12(4)
O1_F:7 0.34(4) 0.74(6) 0.28(3) -0.05(4) -0.01(3) -0.17(4)
C1_F:7 0.35(6) 0.89(11) 0.31(6) 0.02(8) -0.05(4) -0.23(7)
O1_G:1 0.33(3) 0.26(3) 0.39(4) -0.04(3) -0.09(3) 0.00(2)
C_G:1 0.34(3) 0.32(3) 0.36(4) -0.01(4) -0.07(4) -0.03(2)
O2_G:1 0.39(4) 0.31(3) 0.52(5) -0.05(4) -0.03(4) -0.05(3)
CT_G:1 0.40(5) 0.30(3) 0.64(6) -0.04(5) -0.03(4) -0.06(3)
C1_G:1 0.57(8) 0.27(5) 0.66(7) -0.11(6) -0.01(6) -0.04(5)
C2_G:1 0.39(6) 0.34(6) 0.66(7) 0.03(6) -0.02(6) -0.05(5)
C3_G:1 0.45(7) 0.36(5) 0.84(11) -0.01(8) -0.07(6) -0.12(5)
N_G:2 0.26(3) 0.34(3) 0.24(3) -0.01(3) -0.04(3) -0.04(2)
CA_G:2 0.33(4) 0.34(3) 0.22(2) 0.03(3) -0.07(2) -0.05(2)
C_G:2 0.34(3) 0.32(4) 0.19(2) 0.03(2) -0.04(2) -0.08(2)
O_G:2 0.32(3) 0.29(3) 0.21(2) 0.04(2) -0.03(2) -0.08(2)
CB_G:2 0.40(5) 0.36(4) 0.27(4) 0.03(4) -0.07(3) 0.00(3)
CG_G:2 0.43(7) 0.43(7) 0.29(6) 0.02(6) -0.07(5) 0.05(5)
O_G:3 0.31(3) 0.33(3) 0.127(16) 0.03(2) -0.025(16) -0.04(3)
C_G:3 0.27(2) 0.27(3) 0.141(19) 0.05(3) -0.017(15) -0.01(2)
CA_G:3 0.28(2) 0.28(3) 0.15(2) 0.03(2) -0.021(16) -0.02(2)
N_G:3 0.32(3) 0.31(3) 0.149(19) 0.042(18) -0.027(18) -0.06(2)
CB_G:3 0.30(3) 0.33(3) 0.16(3) 0.024(15) 0.00(2) 0.00(2)
C3_G:3 0.29(3) 0.31(3) 0.15(3) 0.014(17) 0.02(2) 0.01(2)
C7_G:3 0.30(3) 0.36(4) 0.15(3) 0.03(2) 0.03(3) 0.02(3)
C6_G:3 0.28(3) 0.37(4) 0.17(3) 0.04(2) 0.02(2) 0.03(3)
C5_G:3 0.28(3) 0.35(4) 0.14(3) 0.02(2) 0.00(2) 0.01(3)
N1_G:3 0.28(3) 0.33(3) 0.129(19) 0.022(16) 0.01(2) 0.00(3)
C4_G:3 0.27(3) 0.32(4) 0.16(3) 0.021(18) -0.01(2) -0.01(2)
N_G:4 0.27(2) 0.25(3) 0.109(16) 0.029(19) 0.010(16) -0.02(3)
CA_G:4 0.26(2) 0.30(3) 0.100(17) 0.03(2) 0.020(18) -0.01(3)
C_G:4 0.26(3) 0.35(4) 0.116(17) 0.03(3) 0.009(16) -0.03(3)
O_G:4 0.26(2) 0.40(4) 0.101(15) 0.02(2) 0.002(15) -0.04(2)
N_G:5 0.25(2) 0.37(3) 0.119(18) 0.04(2) 0.003(14) -0.02(2)
CA_G:5 0.27(2) 0.34(3) 0.13(2) 0.02(2) -0.006(16) -0.003(18)
C_G:5 0.26(3) 0.32(3) 0.14(2) 0.00(2) 0.00(2) 0.01(2)
O_G:5 0.28(3) 0.29(3) 0.137(17) -0.008(18) 0.001(18) -0.01(2)
CB_G:5 0.31(3) 0.36(3) 0.17(2) 0.04(2) -0.041(18) -0.01(3)
C6_G:5 0.33(3) 0.39(3) 0.20(2) 0.02(3) -0.054(18) 0.04(3)
C7_G:5 0.35(3) 0.39(4) 0.19(2) 0.02(3) -0.049(18) 0.04(4)
N8_G:5 0.36(4) 0.40(4) 0.191(14) 0.03(3) -0.029(17) 0.05(4)
C9_G:5 0.35(3) 0.42(4) 0.24(2) 0.02(4) -0.05(3) 0.07(4)
C10_G:5 0.34(3) 0.45(5) 0.25(2) -0.02(4) -0.07(3) 0.06(4)
C11_G:5 0.33(3) 0.43(4) 0.23(3) -0.01(3) -0.07(2) 0.06(4)
N_G:6 0.32(3) 0.33(3) 0.131(18) 0.01(2) 0.01(2) -0.04(2)
CA_G:6 0.31(3) 0.35(3) 0.19(3) -0.01(2) 0.02(2) -0.05(2)
CB_G:6 0.31(4) 0.34(3) 0.25(3) -0.01(3) 0.03(3) -0.06(3)
CG1_G:6 0.36(6) 0.34(5) 0.24(4) -0.01(4) 0.00(4) -0.03(5)
CG2_G:6 0.44(7) 0.38(4) 0.30(5) 0.04(5) 0.05(5) -0.09(5)
C_G:6 0.33(3) 0.39(4) 0.26(3) 0.03(3) -0.02(2) -0.06(3)
O_G:6 0.33(3) 0.43(5) 0.25(3) 0.05(3) -0.05(3) -0.06(3)
O1_G:7 0.32(3) 0.38(4) 0.35(4) 0.09(3) -0.02(3) -0.02(4)
C1_G:7 0.36(4) 0.53(9) 0.43(8) 0.15(7) -0.09(5) -0.05(7)
O1_H:1 0.56(6) 0.60(8) 0.58(8) 0.23(6) 0.02(6) 0.00(6)
C_H:1 0.44(4) 0.70(6) 0.43(5) 0.20(4) -0.05(4) -0.02(4)
O2_H:1 0.42(4) 0.86(7) 0.53(5) 0.27(5) -0.06(4) 0.05(5)
CT_H:1 0.45(5) 0.96(8) 0.63(7) 0.30(6) -0.14(4) 0.08(6)
C1_H:1 0.43(6) 1.03(12) 0.77(11) 0.37(10) -0.16(6) 0.06(8)
C2_H:1 0.52(9) 1.09(11) 0.59(7) 0.25(8) -0.24(6) 0.09(10)
C3_H:1 0.55(10) 0.99(8) 0.71(11) 0.39(8) -0.09(9) 0.12(9)
N_H:2 0.36(3) 0.58(5) 0.21(3) 0.04(3) -0.05(3) -0.06(4)
CA_H:2 0.36(3) 0.48(4) 0.17(2) 0.03(3) -0.01(2) -0.10(3)
C_H:2 0.32(3) 0.38(4) 0.15(2) 0.04(3) 0.009(16) -0.05(3)
O_H:2 0.28(3) 0.41(4) 0.16(2) 0.05(2) 0.005(18) -0.04(3)
CB_H:2 0.42(5) 0.50(4) 0.21(3) 0.00(4) -0.01(3) -0.13(4)
CG_H:2 0.33(6) 0.72(9) 0.30(5) -0.12(6) -0.03(4) -0.16(7)
O_H:3 0.35(3) 0.30(3) 0.114(16) 0.009(17) 0.001(19) -0.06(2)
C_H:3 0.34(3) 0.34(3) 0.128(19) 0.01(2) 0.02(2) -0.07(2)
CA_H:3 0.32(3) 0.31(3) 0.14(2) 0.01(2) 0.026(18) -0.036(18)
N_H:3 0.32(3) 0.31(3) 0.14(2) 0.00(2) 0.028(15) -0.03(2)
CB_H:3 0.32(3) 0.34(3) 0.18(3) 0.02(2) 0.03(2) -0.01(2)
C3_H:3 0.33(3) 0.32(3) 0.20(3) 0.04(2) 0.02(2) 0.00(3)
C7_H:3 0.36(4) 0.31(4) 0.24(3) 0.03(2) 0.04(3) 0.00(3)
C6_H:3 0.36(4) 0.30(3) 0.24(3) 0.02(3) 0.05(3) 0.01(3)
C5_H:3 0.36(4) 0.32(4) 0.22(3) 0.04(2) 0.03(3) 0.02(3)
N1_H:3 0.36(4) 0.33(4) 0.19(2) 0.049(19) 0.03(2) 0.00(3)
C4_H:3 0.34(4) 0.33(3) 0.21(3) 0.06(2) 0.03(2) 0.01(3)
N_H:4 0.36(3) 0.37(3) 0.097(16) 0.037(19) 0.02(2) -0.10(2)
CA_H:4 0.36(4) 0.33(4) 0.115(19) 0.06(2) -0.01(2) -0.08(2)
C_H:4 0.33(3) 0.30(3) 0.134(19) 0.05(2) -0.03(2) -0.04(2)
O_H:4 0.32(3) 0.29(3) 0.121(16) 0.031(18) -0.015(19) -0.06(2)
N_H:5 0.35(3) 0.31(3) 0.117(19) 0.057(16) -0.020(19) -0.05(2)
CA_H:5 0.37(3) 0.29(3) 0.14(2) 0.04(2) -0.018(19) -0.05(2)
C_H:5 0.37(2) 0.34(4) 0.15(3) 0.02(3) -0.025(19) -0.06(2)
O_H:5 0.39(3) 0.34(3) 0.16(2) 0.04(2) -0.03(2) -0.11(3)
CB_H:5 0.36(3) 0.29(3) 0.20(2) 0.04(2) -0.05(2) -0.04(3)
C6_H:5 0.36(3) 0.32(3) 0.234(17) 0.03(3) -0.02(2) -0.01(3)
C7_H:5 0.39(3) 0.29(4) 0.228(16) 0.02(3) 0.00(2) 0.01(4)
N8_H:5 0.41(4) 0.33(3) 0.248(15) 0.02(3) 0.015(16) 0.01(4)
C9_H:5 0.39(4) 0.33(4) 0.29(3) 0.04(4) 0.02(2) 0.00(4)
C10_H:5 0.37(3) 0.35(4) 0.29(3) 0.05(4) 0.00(2) -0.02(4)
C11_H:5 0.34(3) 0.34(4) 0.27(3) 0.06(4) -0.02(2) 0.01(4)
N_H:6 0.38(3) 0.41(4) 0.19(3) 0.05(3) -0.04(3) -0.04(3)
CA_H:6 0.41(3) 0.48(4) 0.33(4) 0.06(4) -0.08(3) -0.14(4)
CB_H:6 0.41(4) 0.64(6) 0.34(5) 0.04(5) -0.10(4) -0.15(5)
CG1_H:6 0.48(8) 0.77(9) 0.36(5) -0.02(7) -0.12(6) -0.12(9)
CG2_H:6 0.37(7) 0.65(6) 0.37(7) 0.13(6) -0.06(6) -0.04(7)
C_H:6 0.57(5) 0.48(4) 0.52(6) 0.04(4) 0.01(5) -0.15(4)
O_H:6 0.82(10) 0.54(5) 0.70(9) -0.17(6) 0.11(7) -0.28(6)
O1_H:7 0.69(7) 0.53(5) 0.63(7) 0.10(5) 0.05(5) -0.22(6)
C1_H:7 0.86(12) 0.51(7) 0.76(12) 0.09(9) 0.11(10) -0.21(9)
O1_I:1 0.90(9) 0.65(6) 0.94(11) 0.11(10) 0.09(11) -0.04(7)
C_I:1 0.85(7) 0.66(6) 0.72(6) 0.07(6) 0.07(6) -0.04(5)
O2_I:1 0.85(7) 0.75(8) 0.79(7) 0.07(6) 0.06(7) -0.05(6)
CT_I:1 0.86(8) 0.76(9) 0.81(8) 0.06(7) 0.03(7) -0.03(6)
C1_I:1 0.73(10) 0.77(12) 0.87(12) 0.15(10) -0.02(9) 0.03(8)
C2_I:1 0.91(13) 0.79(11) 0.79(12) 0.03(8) 0.00(10) 0.00(9)
C3_I:1 0.85(12) 0.77(12) 0.80(11) 0.08(9) 0.05(8) -0.03(10)
N_I:2 0.86(6) 0.63(6) 0.57(5) 0.01(5) 0.11(5) -0.02(5)
CA_I:2 0.86(6) 0.48(4) 0.38(4) -0.02(3) 0.09(5) -0.01(4)
C_I:2 0.82(5) 0.34(3) 0.25(3) 0.04(2) -0.01(4) -0.07(4)
O_I:2 0.79(7) 0.21(2) 0.26(3) 0.00(2) -0.09(4) -0.18(4)
CB_I:2 0.89(7) 0.46(5) 0.31(5) -0.07(4) 0.16(6) 0.00(5)
CG_I:2 0.87(7) 0.51(8) 0.21(5) -0.08(6) 0.12(8) -0.02(6)
O_I:3 0.54(5) 0.25(3) 0.104(16) 0.018(17) -0.01(2) -0.12(3)
C_I:3 0.53(4) 0.29(3) 0.110(18) 0.05(2) -0.03(3) -0.08(2)
CA_I:3 0.56(4) 0.33(3) 0.12(2) 0.069(19) -0.03(3) -0.12(2)
N_I:3 0.68(5) 0.32(3) 0.16(2) 0.057(17) -0.04(3) -0.14(3)
CB_I:3 0.53(4) 0.40(4) 0.19(3) 0.07(2) -0.03(3) -0.11(3)
C3_I:3 0.54(4) 0.41(4) 0.23(3) 0.09(3) -0.04(3) -0.12(3)
C7_I:3 0.53(5) 0.43(5) 0.26(4) 0.11(4) -0.06(3) -0.12(4)
C6_I:3 0.54(5) 0.44(5) 0.28(3) 0.12(4) -0.07(4) -0.13(4)
C5_I:3 0.55(5) 0.46(5) 0.29(3) 0.14(4) -0.06(3) -0.14(4)
N1_I:3 0.54(5) 0.47(5) 0.26(2) 0.15(3) -0.05(3) -0.13(4)
C4_I:3 0.54(5) 0.42(5) 0.23(3) 0.10(3) -0.04(3) -0.11(4)
N_I:4 0.48(4) 0.29(3) 0.099(17) 0.05(2) -0.02(2) -0.06(2)
CA_I:4 0.45(4) 0.28(4) 0.109(19) 0.04(2) 0.00(2) -0.05(2)
C_I:4 0.40(4) 0.30(3) 0.112(18) 0.03(2) 0.03(2) -0.05(2)
O_I:4 0.36(3) 0.33(3) 0.110(16) 0.039(19) 0.00(2) -0.10(3)
N_I:5 0.39(3) 0.30(3) 0.14(2) 0.035(19) 0.027(19) -0.06(2)
CA_I:5 0.39(3) 0.32(3) 0.13(2) 0.04(2) 0.01(2) -0.06(2)
C_I:5 0.40(4) 0.33(3) 0.14(2) 0.020(19) 0.02(3) -0.08(2)
O_I:5 0.36(3) 0.25(2) 0.146(18) 0.021(17) 0.03(2) -0.02(2)
CB_I:5 0.39(3) 0.35(3) 0.17(2) 0.02(3) 0.01(2) -0.05(3)
C6_I:5 0.38(4) 0.42(4) 0.207(17) 0.02(3) -0.01(2) -0.06(3)
C7_I:5 0.39(4) 0.48(5) 0.202(17) 0.04(3) -0.02(3) -0.06(3)
N8_I:5 0.38(4) 0.51(5) 0.200(17) 0.05(3) -0.02(2) -0.07(3)
C9_I:5 0.37(5) 0.52(5) 0.25(3) 0.04(3) -0.02(3) -0.07(3)
C10_I:5 0.40(4) 0.50(5) 0.25(3) 0.06(4) -0.03(3) -0.11(3)
C11_I:5 0.42(4) 0.45(5) 0.25(3) 0.03(4) -0.02(3) -0.10(3)
N_I:6 0.39(4) 0.35(3) 0.14(2) 0.01(2) 0.02(2) -0.09(3)
CA_I:6 0.42(4) 0.34(3) 0.22(3) 0.00(3) 0.00(3) -0.09(3)
CB_I:6 0.45(5) 0.33(4) 0.32(5) -0.01(4) 0.00(3) -0.07(3)
CG1_I:6 0.51(7) 0.34(6) 0.34(7) -0.05(5) 0.02(5) -0.04(4)
CG2_I:6 0.40(6) 0.35(5) 0.37(6) 0.04(5) -0.08(5) -0.08(5)
C_I:6 0.48(4) 0.41(4) 0.23(3) -0.02(3) -0.01(3) -0.15(3)
O_I:6 0.59(6) 0.46(5) 0.22(3) -0.05(3) -0.01(3) -0.23(5)
O1_I:7 0.50(5) 0.48(5) 0.26(3) 0.01(3) -0.04(3) -0.18(4)
C1_I:7 0.59(8) 0.56(9) 0.28(5) 0.01(6) -0.06(5) -0.26(7)
O1_J:1 0.70(6) 0.53(6) 0.17(3) 0.02(3) -0.10(3) -0.10(5)
C_J:1 0.60(4) 0.50(5) 0.21(3) 0.04(4) -0.10(3) -0.12(4)
O2_J:1 0.61(5) 0.57(5) 0.29(4) -0.01(4) -0.13(3) -0.17(5)
CT_J:1 0.62(5) 0.60(7) 0.33(5) 0.01(5) -0.16(4) -0.13(5)
C1_J:1 0.57(7) 0.72(10) 0.50(9) 0.04(8) -0.17(6) -0.15(7)
C2_J:1 0.71(9) 0.63(9) 0.32(6) -0.04(6) -0.19(5) -0.15(7)
C3_J:1 0.75(10) 0.68(8) 0.43(9) 0.07(7) -0.11(7) -0.02(7)
N_J:2 0.56(4) 0.38(4) 0.16(2) -0.01(3) -0.06(3) -0.12(3)
CA_J:2 0.55(4) 0.30(3) 0.18(2) 0.00(2) -0.04(3) -0.08(3)
C_J:2 0.43(4) 0.26(3) 0.15(2) 0.02(2) -0.02(3) -0.06(2)
O_J:2 0.39(4) 0.31(3) 0.167(19) 0.05(2) -0.02(2) -0.07(3)
CB_J:2 0.59(5) 0.28(4) 0.21(4) -0.04(3) -0.03(4) -0.08(4)
CG_J:2 0.75(9) 0.27(5) 0.29(6) -0.05(4) -0.03(7) -0.14(5)
O_J:3 0.49(4) 0.23(2) 0.108(15) 0.011(15) -0.03(2) -0.02(3)
C_J:3 0.41(4) 0.25(2) 0.110(17) 0.024(16) -0.03(3) -0.02(2)
CA_J:3 0.39(3) 0.25(2) 0.13(2) 0.028(16) -0.02(2) -0.03(2)
N_J:3 0.39(3) 0.25(3) 0.139(19) 0.025(16) -0.01(2) -0.03(2)
CB_J:3 0.41(4) 0.23(3) 0.17(3) 0.03(2) -0.033(16) -0.03(2)
C3_J:3 0.44(4) 0.24(3) 0.21(3) 0.05(3) 0.00(2) 0.00(3)
C7_J:3 0.47(5) 0.25(3) 0.25(4) 0.05(3) 0.01(3) 0.01(3)
C6_J:3 0.48(5) 0.27(3) 0.27(4) 0.06(3) 0.02(3) 0.04(3)
C5_J:3 0.46(4) 0.31(3) 0.21(3) 0.06(2) -0.01(3) 0.04(4)
N1_J:3 0.45(4) 0.30(3) 0.20(2) 0.07(3) 0.00(2) 0.03(3)
C4_J:3 0.45(5) 0.27(3) 0.26(3) 0.08(3) 0.03(2) 0.02(3)
N_J:4 0.42(4) 0.25(2) 0.103(16) 0.029(15) -0.04(2) -0.03(3)
CA_J:4 0.46(4) 0.23(2) 0.13(2) 0.033(17) -0.04(3) -0.01(3)
C_J:4 0.50(4) 0.22(2) 0.132(18) 0.036(15) -0.03(3) -0.03(3)
O_J:4 0.48(4) 0.25(2) 0.133(17) 0.046(17) -0.05(2) -0.08(3)
N_J:5 0.59(4) 0.23(2) 0.14(2) 0.035(14) -0.02(3) -0.05(3)
CA_J:5 0.71(4) 0.23(2) 0.14(2) 0.034(16) -0.02(3) -0.07(3)
C_J:5 0.84(5) 0.26(3) 0.15(2) 0.03(2) -0.03(4) -0.13(3)
O_J:5 0.85(8) 0.27(3) 0.17(2) 0.04(2) -0.03(4) -0.16(4)
CB_J:5 0.75(5) 0.24(3) 0.16(3) -0.01(2) 0.01(2) -0.05(3)
C6_J:5 0.73(4) 0.30(3) 0.17(2) 0.02(3) 0.04(3) -0.02(3)
C7_J:5 0.68(5) 0.35(4) 0.17(2) 0.03(3) 0.04(3) -0.02(4)
N8_J:5 0.69(5) 0.39(4) 0.188(15) 0.01(2) 0.05(3) 0.02(4)
C9_J:5 0.71(6) 0.38(4) 0.24(3) 0.02(2) 0.04(4) 0.01(4)
C10_J:5 0.75(6) 0.36(4) 0.23(4) 0.01(3) 0.03(4) 0.05(4)
C11_J:5 0.76(6) 0.32(4) 0.21(3) 0.01(3) 0.05(4) 0.03(4)
N_J:6 0.96(6) 0.32(3) 0.19(2) 0.01(3) -0.08(4) -0.19(4)
CA_J:6 1.07(7) 0.31(3) 0.28(4) -0.01(3) -0.08(4) -0.20(4)
CB_J:6 1.09(7) 0.35(5) 0.38(5) 0.00(5) -0.10(5) -0.27(5)
CG1_J:6 1.14(10) 0.36(6) 0.45(7) 0.03(6) -0.20(8) -0.32(9)
CG2_J:6 1.17(11) 0.37(6) 0.46(8) 0.05(6) -0.09(10) -0.28(7)
C_J:6 1.21(8) 0.37(4) 0.36(5) -0.04(4) -0.03(5) -0.13(6)
O_J:6 1.32(12) 0.39(5) 0.41(7) -0.03(4) 0.08(6) -0.05(8)
O1_J:7 1.27(9) 0.39(4) 0.42(6) -0.01(5) 0.00(6) -0.06(6)
C1_J:7 1.39(14) 0.49(7) 0.53(11) -0.07(9) 0.03(10) 0.01(9)
O1_K:1 0.73(7) 0.46(4) 0.30(4) 0.00(5) -0.01(5) 0.05(5)
C_K:1 0.78(6) 0.43(5) 0.34(5) 0.01(5) -0.04(4) 0.07(4)
O2_K:1 0.83(6) 0.47(5) 0.45(5) -0.02(5) -0.08(5) 0.13(5)
CT_K:1 0.83(7) 0.52(6) 0.49(7) -0.02(5) -0.09(6) 0.14(6)
C1_K:1 0.83(8) 0.60(9) 0.51(9) -0.06(7) -0.03(8) 0.13(9)
C2_K:1 0.83(11) 0.62(9) 0.40(7) 0.00(6) -0.15(7) 0.20(9)
C3_K:1 0.92(11) 0.57(7) 0.67(11) 0.02(7) -0.13(10) 0.22(8)
N_K:2 0.77(6) 0.36(4) 0.28(4) 0.03(3) 0.01(4) 0.06(3)
CA_K:2 0.75(5) 0.32(4) 0.25(3) 0.01(3) -0.01(4) 0.03(3)
C_K:2 0.73(5) 0.27(3) 0.22(3) 0.04(2) -0.01(3) 0.00(3)
O_K:2 0.73(7) 0.19(2) 0.23(3) 0.03(2) -0.05(4) -0.03(3)
CB_K:2 0.79(7) 0.34(5) 0.30(4) -0.03(4) -0.03(5) 0.01(5)
CG_K:2 0.79(7) 0.53(9) 0.43(8) -0.26(7) -0.10(7) 0.06(7)
O_K:3 0.52(4) 0.23(2) 0.111(15) 0.031(15) -0.04(2) -0.03(3)
C_K:3 0.57(4) 0.241(18) 0.116(19) 0.038(15) -0.03(3) -0.04(3)
CA_K:3 0.60(4) 0.245(18) 0.14(2) 0.046(15) -0.03(3) -0.05(3)
N_K:3 0.66(4) 0.25(2) 0.15(2) 0.031(16) -0.04(3) -0.05(3)
CB_K:3 0.61(4) 0.29(3) 0.20(3) 0.06(2) -0.01(2) -0.07(3)
C3_K:3 0.60(4) 0.36(4) 0.18(3) 0.07(3) 0.00(3) -0.11(3)
C7_K:3 0.66(5) 0.40(4) 0.21(3) 0.09(3) -0.03(3) -0.16(4)
C6_K:3 0.68(6) 0.44(4) 0.23(4) 0.09(3) -0.05(4) -0.18(4)
C5_K:3 0.67(6) 0.48(4) 0.19(3) 0.09(3) -0.04(4) -0.18(4)
N1_K:3 0.64(5) 0.46(4) 0.21(3) 0.11(3) -0.04(3) -0.15(4)
C4_K:3 0.60(5) 0.39(4) 0.19(3) 0.09(3) 0.00(3) -0.13(4)
N_K:4 0.51(4) 0.233(18) 0.115(18) 0.035(15) -0.03(3) 0.00(3)
CA_K:4 0.47(4) 0.234(19) 0.125(19) 0.039(16) -0.04(3) -0.01(3)
C_K:4 0.49(4) 0.23(2) 0.131(19) 0.037(16) -0.04(3) 0.01(3)
O_K:4 0.52(5) 0.21(2) 0.132(17) 0.021(16) -0.04(2) -0.02(3)
N_K:5 0.51(4) 0.226(19) 0.121(18) 0.031(14) -0.03(2) 0.01(3)
CA_K:5 0.56(3) 0.238(17) 0.11(2) 0.025(14) -0.02(2) 0.02(3)
C_K:5 0.59(4) 0.233(17) 0.13(2) 0.015(16) 0.00(3) 0.01(3)
O_K:5 0.51(5) 0.23(2) 0.138(18) 0.014(17) 0.00(2) -0.02(3)
CB_K:5 0.57(4) 0.29(3) 0.10(2) 0.00(2) -0.018(18) 0.03(3)
C6_K:5 0.55(4) 0.39(4) 0.24(3) 0.10(3) 0.01(2) 0.01(4)
C7_K:5 0.57(5) 0.43(5) 0.21(3) 0.08(3) 0.01(3) 0.01(4)
N8_K:5 0.55(5) 0.48(5) 0.26(3) 0.12(3) 0.02(3) 0.01(4)
C9_K:5 0.54(5) 0.51(6) 0.32(4) 0.17(3) 0.02(4) 0.00(4)
C10_K:5 0.54(5) 0.49(5) 0.36(5) 0.18(3) 0.05(4) 0.02(4)
C11_K:5 0.53(5) 0.45(5) 0.33(4) 0.16(4) 0.03(4) 0.02(4)
N_K:6 0.66(5) 0.242(19) 0.14(2) 0.025(19) 0.05(3) 0.01(3)
CA_K:6 0.74(5) 0.24(2) 0.21(3) -0.01(3) 0.06(3) 0.01(3)
CB_K:6 0.79(6) 0.25(3) 0.26(4) -0.01(4) 0.08(4) 0.05(4)
CG1_K:6 0.81(7) 0.36(7) 0.26(5) -0.01(5) 0.03(5) 0.13(6)
CG2_K:6 0.80(9) 0.29(5) 0.25(4) -0.02(5) 0.08(5) 0.08(7)
C_K:6 0.82(5) 0.27(4) 0.25(4) -0.01(3) 0.02(4) -0.03(4)
O_K:6 1.00(9) 0.36(4) 0.21(3) -0.02(3) 0.00(4) -0.12(5)
O1_K:7 0.82(6) 0.26(4) 0.33(4) -0.02(3) 0.01(4) -0.02(4)
C1_K:7 0.85(11) 0.33(6) 0.44(7) -0.03(7) -0.10(7) -0.03(6)
O1_L:1 0.88(8) 0.38(5) 0.27(4) 0.07(3) -0.10(4) -0.13(6)
C_L:1 0.75(6) 0.41(5) 0.27(4) 0.08(4) -0.04(4) -0.08(4)
O2_L:1 0.74(6) 0.48(5) 0.35(4) 0.06(4) -0.03(4) -0.11(4)
CT_L:1 0.74(7) 0.58(7) 0.41(6) 0.02(5) -0.05(5) -0.11(5)
C1_L:1 0.65(10) 0.68(10) 0.41(6) -0.03(7) -0.08(6) -0.16(8)
C2_L:1 0.76(10) 0.72(9) 0.49(10) 0.09(8) -0.04(7) -0.01(7)
C3_L:1 0.79(10) 0.64(9) 0.47(9) -0.03(8) -0.01(8) -0.20(7)
N_L:2 0.72(5) 0.34(4) 0.22(3) 0.03(3) -0.01(3) -0.05(3)
CA_L:2 0.68(5) 0.30(3) 0.20(2) 0.02(2) 0.04(4) -0.01(3)
C_L:2 0.58(4) 0.28(3) 0.18(2) 0.038(19) 0.07(3) -0.02(3)
O_L:2 0.62(6) 0.25(3) 0.19(2) 0.07(2) 0.06(3) 0.00(3)
CB_L:2 0.74(5) 0.32(5) 0.24(4) -0.01(3) 0.08(5) 0.02(4)
CG_L:2 0.89(11) 0.32(6) 0.32(6) -0.08(5) 0.05(7) 0.02(7)
O_L:3 0.50(5) 0.31(3) 0.149(19) 0.053(19) 0.09(3) 0.11(3)
C_L:3 0.46(4) 0.27(2) 0.13(2) 0.027(18) 0.01(3) 0.02(3)
CA_L:3 0.46(3) 0.28(2) 0.16(2) 0.045(15) 0.04(3) 0.02(2)
N_L:3 0.49(4) 0.26(2) 0.16(2) 0.052(16) 0.07(2) 0.02(3)
CB_L:3 0.47(4) 0.33(3) 0.20(3) 0.07(2) 0.02(3) 0.04(3)
C3_L:3 0.51(4) 0.31(3) 0.21(3) 0.06(2) 0.00(3) 0.03(3)
C7_L:3 0.55(5) 0.34(4) 0.23(3) 0.08(3) 0.02(3) 0.07(4)
C6_L:3 0.58(5) 0.36(4) 0.24(3) 0.09(3) 0.03(3) 0.11(4)
C5_L:3 0.60(6) 0.36(4) 0.26(3) 0.11(3) 0.04(4) 0.12(4)
N1_L:3 0.57(5) 0.33(4) 0.22(2) 0.08(2) 0.01(3) 0.06(4)
C4_L:3 0.51(5) 0.31(4) 0.23(3) 0.07(2) 0.01(3) 0.03(4)
N_L:4 0.49(4) 0.28(2) 0.100(18) 0.036(17) -0.01(2) 0.05(3)
CA_L:4 0.49(4) 0.25(3) 0.15(2) 0.033(19) -0.03(3) 0.01(3)
C_L:4 0.50(4) 0.25(3) 0.14(2) 0.048(18) -0.02(3) 0.03(3)
O_L:4 0.52(5) 0.21(2) 0.149(18) 0.053(16) -0.02(3) -0.03(3)
N_L:5 0.52(4) 0.26(2) 0.14(2) 0.056(16) -0.01(3) 0.04(3)
CA_L:5 0.55(4) 0.25(2) 0.15(2) 0.050(17) -0.03(3) 0.04(2)
C_L:5 0.65(4) 0.27(2) 0.15(2) 0.037(19) -0.05(4) -0.03(3)
O_L:5 0.63(6) 0.24(3) 0.15(2) 0.032(18) -0.07(3) -0.05(3)
CB_L:5 0.56(4) 0.28(3) 0.20(3) 0.02(2) 0.01(3) 0.05(3)
C6_L:5 0.54(4) 0.30(3) 0.188(19) 0.03(2) -0.03(3) 0.02(3)
C7_L:5 0.52(4) 0.31(3) 0.181(16) 0.03(2) -0.05(3) -0.01(4)
N8_L:5 0.55(4) 0.35(4) 0.189(11) 0.044(16) -0.05(3) -0.05(4)
C9_L:5 0.53(5) 0.34(3) 0.22(2) 0.05(2) -0.04(4) -0.07(4)
C10_L:5 0.54(5) 0.33(3) 0.21(2) 0.03(3) -0.07(4) -0.06(4)
C11_L:5 0.52(5) 0.33(3) 0.17(3) 0.03(2) -0.04(4) -0.02(4)
N_L:6 0.81(5) 0.31(3) 0.16(2) 0.02(2) -0.07(4) -0.04(4)
CA_L:6 0.91(6) 0.29(3) 0.35(4) -0.01(3) -0.11(5) -0.04(4)
CB_L:6 0.92(6) 0.30(4) 0.38(5) 0.05(5) -0.12(6) -0.08(5)
CG1_L:6 0.90(6) 0.42(9) 0.57(8) -0.03(8) -0.07(9) -0.08(7)
CG2_L:6 1.02(11) 0.29(6) 0.37(5) 0.04(6) -0.16(6) -0.18(8)
C_L:6 0.92(6) 0.39(4) 0.52(6) -0.07(4) -0.15(6) 0.05(5)
O_L:6 0.92(6) 0.57(8) 0.70(9) -0.10(7) -0.21(8) 0.06(7)
O1_L:7 1.00(8) 0.48(6) 0.54(7) -0.13(4) -0.10(6) 0.09(6)
C1_L:7 0.97(12) 0.47(10) 0.57(10) -0.09(7) -0.07(9) 0.09(9)
Ag_M:1 0.400(6) 0.254(4) 0.164(3) -0.019(3) 0.033(3) 0.006(4)
Ag_M:2 0.625(12) 0.405(7) 0.213(4) -0.045(5) 0.049(5) -0.123(8)
Ag_M:3 0.363(5) 0.319(5) 0.187(3) -0.027(3) 0.029(3) 0.005(4)
Ag_M:4 0.402(7) 0.564(10) 0.207(4) -0.056(5) -0.011(4) -0.059(7)
Ag_M:5 0.315(5) 0.338(5) 0.168(3) 0.037(3) 0.021(3) 0.019(4)
Ag_M:6 0.457(8) 0.448(8) 0.211(4) 0.029(4) -0.006(5) 0.086(7)
Ag_M:7 0.323(5) 0.329(5) 0.221(4) 0.042(3) 0.031(3) -0.023(4)
Ag_M:8 0.505(9) 0.357(6) 0.232(4) 0.025(4) 0.031(5) 0.034(6)
Ag_M:9 0.573(11) 0.627(13) 0.315(7) 0.231(8) -0.069(7) -0.171(11)
Ag_M:10 0.442(8) 0.550(10) 0.218(4) 0.103(5) -0.046(5) -0.039(7)
Ag_M:11 0.476(8) 0.392(7) 0.274(5) 0.126(5) 0.044(5) 0.073(6)
Ag_M:12 0.561(10) 0.391(7) 0.203(4) 0.046(4) 0.024(5) 0.025(7)

loop_
_atom_type_symbol
_atom_type_description
_atom_type_scat_dispersion_real
_atom_type_scat_dispersion_imag
_atom_type_scat_source
C C 0.0030 0.0016 'International Tables Vol C Tables 4.2.6.8 and 6.1.1.4'
H H 0.0000 0.0000 'International Tables Vol C Tables 4.2.6.8 and 6.1.1.4'
N N 0.0059 0.0032 'International Tables Vol C Tables 4.2.6.8 and 6.1.1.4'
O O 0.0105 0.0059 'International Tables Vol C Tables 4.2.6.8 and 6.1.1.4'
F F 0.0170 0.0100 'International Tables Vol C Tables 4.2.6.8 and 6.1.1.4'
S S 0.1218 0.1207 'International Tables Vol C Tables 4.2.6.8 and 6.1.1.4'
Ag Ag -0.9078 1.0766 'International Tables Vol C Tables 4.2.6.8 and 6.1.1.4'

loop_
_geom_angle_atom_site_label_1
_geom_angle_atom_site_label_2
_geom_angle_atom_site_label_3
_geom_angle
_geom_angle_site_symmetry_1
_geom_angle_site_symmetry_3
_geom_angle_publ_flag
O1_A:1 C_A:1 O2_A:1 128(5) . . ?
O1_A:1 C_A:1 N_A:2 123(5) . . ?
O2_A:1 C_A:1 N_A:2 109(4) . . ?
C_A:1 O2_A:1 CT_A:1 131(4) . . ?
O2_A:1 CT_A:1 C3_A:1 109(4) . . ?
O2_A:1 CT_A:1 C1_A:1 106(4) . . ?
C3_A:1 CT_A:1 C1_A:1 110(3) . . ?
O2_A:1 CT_A:1 C2_A:1 109(4) . . ?
C3_A:1 CT_A:1 C2_A:1 112(3) . . ?
C1_A:1 CT_A:1 C2_A:1 112(3) . . ?
C_A:1 N_A:2 CA_A:2 121(4) . . ?
N_A:2 CA_A:2 CB_A:2 112(2) . . ?
N_A:2 CA_A:2 C_A:2 108.6(18) . . ?
CB_A:2 CA_A:2 C_A:2 111(2) . . ?
O_A:2 C_A:2 N_A:3 131(3) . . ?
O_A:2 C_A:2 CA_A:2 119(2) . . ?
N_A:3 C_A:2 CA_A:2 110(3) . . ?
CG_A:2 CB_A:2 CA_A:2 118(3) . . ?
O_A:3 C_A:3 N_A:4 125(3) . . ?
O_A:3 C_A:3 CA_A:3 122(3) . . ?
N_A:4 C_A:3 CA_A:3 113(3) . . ?
N_A:3 CA_A:3 CB_A:3 108(3) . . ?
N_A:3 CA_A:3 C_A:3 110(2) . . ?
CB_A:3 CA_A:3 C_A:3 108(2) . . ?
C_A:2 N_A:3 CA_A:3 118(3) . . ?
C3_A:3 CB_A:3 CA_A:3 114(2) . . ?
C4_A:3 C3_A:3 C7_A:3 117.5(13) . . ?
C4_A:3 C3_A:3 CB_A:3 120.9(15) . . ?
C7_A:3 C3_A:3 CB_A:3 121.6(16) . . ?
C3_A:3 C7_A:3 C6_A:3 120.1(15) . . ?
C5_A:3 C6_A:3 C7_A:3 118.0(17) . . ?
N1_A:3 C5_A:3 C6_A:3 121.7(18) . . ?
C4_A:3 N1_A:3 C5_A:3 120.4(18) . . ?
C4_A:3 N1_A:3 Ag_M:1 119.4(19) . . ?
C5_A:3 N1_A:3 Ag_M:1 120(2) . . ?
N1_A:3 C4_A:3 C3_A:3 122.3(16) . . ?
C_A:3 N_A:4 CA_A:4 117(3) . . ?
N_A:4 CA_A:4 C_A:4 109(3) . . ?
O_A:4 C_A:4 N_A:5 129(3) . . ?
O_A:4 C_A:4 CA_A:4 123(3) . . ?
N_A:5 C_A:4 CA_A:4 109(3) . . ?
C_A:4 N_A:5 CA_A:5 118(3) . . ?
N_A:5 CA_A:5 C_A:5 109(3) . . ?
N_A:5 CA_A:5 CB_A:5 109(3) . . ?
C_A:5 CA_A:5 CB_A:5 104(2) . . ?
O_A:5 C_A:5 N_A:6 131(3) . . ?
O_A:5 C_A:5 CA_A:5 124(3) . . ?
N_A:6 C_A:5 CA_A:5 105(3) . . ?
C6_A:5 CB_A:5 CA_A:5 113(2) . . ?
C7_A:5 C6_A:5 C11_A:5 116.9(14) . . ?
C7_A:5 C6_A:5 CB_A:5 122(2) . . ?
C11_A:5 C6_A:5 CB_A:5 121(2) . . ?
N8_A:5 C7_A:5 C6_A:5 122.3(17) . . ?
C7_A:5 N8_A:5 C9_A:5 120.3(18) . . ?
C7_A:5 N8_A:5 Ag_M:2 109(3) . . ?
C9_A:5 N8_A:5 Ag_M:2 131(3) . . ?
N8_A:5 C9_A:5 C10_A:5 122.1(18) . . ?
C9_A:5 C10_A:5 C11_A:5 117.3(17) . . ?
C10_A:5 C11_A:5 C6_A:5 121.1(15) . . ?
C_A:5 N_A:6 CA_A:6 116(3) . . ?
N_A:6 CA_A:6 C_A:6 104(3) . . ?
N_A:6 CA_A:6 CB_A:6 123(4) . . ?
C_A:6 CA_A:6 CB_A:6 113(3) . . ?
CG2_A:6 CB_A:6 CG1_A:6 115(3) . . ?
CG2_A:6 CB_A:6 CA_A:6 118(4) . . ?
CG1_A:6 CB_A:6 CA_A:6 117(4) . . ?
O_A:6 C_A:6 O1_A:7 114(4) . . ?
O_A:6 C_A:6 CA_A:6 134(5) . . ?
O1_A:7 C_A:6 CA_A:6 112(4) . . ?
C_A:6 O1_A:7 C1_A:7 103(4) . . ?
O1_B:1 C_B:1 N_B:2 122(5) . . ?
O1_B:1 C_B:1 O2_B:1 129(4) . . ?
N_B:2 C_B:1 O2_B:1 109(4) . . ?
C_B:1 O2_B:1 CT_B:1 120(4) . . ?
O2_B:1 CT_B:1 C1_B:1 105(4) . . ?
O2_B:1 CT_B:1 C3_B:1 112(4) . . ?
C1_B:1 CT_B:1 C3_B:1 111(3) . . ?
O2_B:1 CT_B:1 C2_B:1 106(4) . . ?
C1_B:1 CT_B:1 C2_B:1 112(3) . . ?
C3_B:1 CT_B:1 C2_B:1 110(3) . . ?
C_B:1 N_B:2 CA_B:2 121(4) . . ?
N_B:2 CA_B:2 CB_B:2 111(2) . . ?
N_B:2 CA_B:2 C_B:2 109.0(18) . . ?
CB_B:2 CA_B:2 C_B:2 111(2) . . ?
O_B:2 C_B:2 N_B:3 126(3) . . ?
O_B:2 C_B:2 CA_B:2 120(2) . . ?
N_B:3 C_B:2 CA_B:2 114(3) . . ?
CA_B:2 CB_B:2 CG_B:2 112(3) . . ?
O_B:3 C_B:3 N_B:4 126(3) . . ?
O_B:3 C_B:3 CA_B:3 120(3) . . ?
N_B:4 C_B:3 CA_B:3 115(3) . . ?
N_B:3 CA_B:3 CB_B:3 112(3) . . ?
N_B:3 CA_B:3 C_B:3 109(2) . . ?
CB_B:3 CA_B:3 C_B:3 114(2) . . ?
C_B:2 N_B:3 CA_B:3 120(3) . . ?
C3_B:3 CB_B:3 CA_B:3 118(2) . . ?
C7_B:3 C3_B:3 C4_B:3 117.1(13) . . ?
C7_B:3 C3_B:3 CB_B:3 121.5(17) . . ?
C4_B:3 C3_B:3 CB_B:3 121.4(16) . . ?
C3_B:3 C7_B:3 C6_B:3 120.6(15) . . ?
C7_B:3 C6_B:3 C5_B:3 117.3(17) . . ?
N1_B:3 C5_B:3 C6_B:3 123.1(18) . . ?
C5_B:3 N1_B:3 C4_B:3 118.7(18) . . ?
C5_B:3 N1_B:3 Ag_M:3 120(2) . . ?
C4_B:3 N1_B:3 Ag_M:3 121(2) . . ?
N1_B:3 C4_B:3 C3_B:3 123.2(16) . . ?
C_B:3 N_B:4 CA_B:4 119(3) . . ?
N_B:4 CA_B:4 C_B:4 111(3) . . ?
O_B:4 C_B:4 N_B:5 128(3) . . ?
O_B:4 C_B:4 CA_B:4 117(3) . . ?
N_B:5 C_B:4 CA_B:4 115(3) . . ?
C_B:4 N_B:5 CA_B:5 118(3) . . ?
N_B:5 CA_B:5 C_B:5 106(2) . . ?
N_B:5 CA_B:5 CB_B:5 111(3) . . ?
C_B:5 CA_B:5 CB_B:5 112(2) . . ?
O_B:5 C_B:5 N_B:6 129(3) . . ?
O_B:5 C_B:5 CA_B:5 123(3) . . ?
N_B:6 C_B:5 CA_B:5 108(3) . . ?
C6_B:5 CB_B:5 CA_B:5 116(2) . . ?
C7_B:5 C6_B:5 C11_B:5 117.4(14) . . ?
C7_B:5 C6_B:5 CB_B:5 121(2) . . ?
C11_B:5 C6_B:5 CB_B:5 122(2) . . ?
N8_B:5 C7_B:5 C6_B:5 124.1(17) . . ?
C7_B:5 N8_B:5 C9_B:5 117.6(18) . . ?
C7_B:5 N8_B:5 Ag_M:4 125(3) . . ?
C9_B:5 N8_B:5 Ag_M:4 116(3) . . ?
N8_B:5 C9_B:5 C10_B:5 123.8(18) . . ?
C9_B:5 C10_B:5 C11_B:5 117.6(17) . . ?
C6_B:5 C11_B:5 C10_B:5 119.5(15) . . ?
C_B:5 N_B:6 CA_B:6 118(3) . . ?
N_B:6 CA_B:6 C_B:6 107(3) . . ?
N_B:6 CA_B:6 CB_B:6 112(3) . . ?
C_B:6 CA_B:6 CB_B:6 114(3) . . ?
CG2_B:6 CB_B:6 CG1_B:6 112(3) . . ?
CG2_B:6 CB_B:6 CA_B:6 112(3) . . ?
CG1_B:6 CB_B:6 CA_B:6 111(3) . . ?
O_B:6 C_B:6 O1_B:7 128(4) . . ?
O_B:6 C_B:6 CA_B:6 125(4) . . ?
O1_B:7 C_B:6 CA_B:6 107(4) . . ?
C_B:6 O1_B:7 C1_B:7 117(4) . . ?
O1_C:1 C_C:1 N_C:2 121(4) . . ?
O1_C:1 C_C:1 O2_C:1 131(4) . . ?
N_C:2 C_C:1 O2_C:1 108(4) . . ?
C_C:1 O2_C:1 CT_C:1 119(4) . . ?
O2_C:1 CT_C:1 C3_C:1 106(4) . . ?
O2_C:1 CT_C:1 C2_C:1 106(4) . . ?
C3_C:1 CT_C:1 C2_C:1 111(3) . . ?
O2_C:1 CT_C:1 C1_C:1 111(4) . . ?
C3_C:1 CT_C:1 C1_C:1 111(3) . . ?
C2_C:1 CT_C:1 C1_C:1 112(3) . . ?
C_C:1 N_C:2 CA_C:2 125(3) . . ?
N_C:2 CA_C:2 CB_C:2 110(2) . . ?
N_C:2 CA_C:2 C_C:2 109.7(18) . . ?
CB_C:2 CA_C:2 C_C:2 112(2) . . ?
O_C:2 C_C:2 N_C:3 125(3) . . ?
O_C:2 C_C:2 CA_C:2 121(2) . . ?
N_C:3 C_C:2 CA_C:2 114(3) . . ?
CG_C:2 CB_C:2 CA_C:2 121(3) . . ?
O_C:3 C_C:3 N_C:4 124(3) . . ?
O_C:3 C_C:3 CA_C:3 123(3) . . ?
N_C:4 C_C:3 CA_C:3 114(3) . . ?
N_C:3 CA_C:3 C_C:3 108(2) . . ?
N_C:3 CA_C:3 CB_C:3 112(2) . . ?
C_C:3 CA_C:3 CB_C:3 112(2) . . ?
C_C:2 N_C:3 CA_C:3 121(3) . . ?
C3_C:3 CB_C:3 CA_C:3 116.7(19) . . ?
C7_C:3 C3_C:3 C4_C:3 116.0(13) . . ?
C7_C:3 C3_C:3 CB_C:3 122.5(16) . . ?
C4_C:3 C3_C:3 CB_C:3 121.4(15) . . ?
C3_C:3 C7_C:3 C6_C:3 120.7(15) . . ?
C5_C:3 C6_C:3 C7_C:3 118.5(17) . . ?
N1_C:3 C5_C:3 C6_C:3 121.5(18) . . ?
C5_C:3 N1_C:3 C4_C:3 120.4(18) . . ?
C5_C:3 N1_C:3 Ag_M:1 118(2) . . ?
C4_C:3 N1_C:3 Ag_M:1 121(2) . . ?
N1_C:3 C4_C:3 C3_C:3 122.9(16) . . ?
C_C:3 N_C:4 CA_C:4 119(3) . . ?
N_C:4 CA_C:4 C_C:4 108(2) . . ?
O_C:4 C_C:4 N_C:5 125(3) . . ?
O_C:4 C_C:4 CA_C:4 123(3) . . ?
N_C:5 C_C:4 CA_C:4 112(3) . . ?
C_C:4 N_C:5 CA_C:5 118(3) . . ?
N_C:5 CA_C:5 C_C:5 113(3) . . ?
N_C:5 CA_C:5 CB_C:5 110(3) . . ?
C_C:5 CA_C:5 CB_C:5 109(2) . . ?
O_C:5 C_C:5 N_C:6 127(3) . . ?
O_C:5 C_C:5 CA_C:5 121(3) . . ?
N_C:6 C_C:5 CA_C:5 112(3) . . ?
C6_C:5 CB_C:5 CA_C:5 113(2) . . ?
C7_C:5 C6_C:5 C11_C:5 116.6(14) . . ?
C7_C:5 C6_C:5 CB_C:5 124(2) . . ?
C11_C:5 C6_C:5 CB_C:5 119(2) . . ?
N8_C:5 C7_C:5 C6_C:5 123.9(17) . . ?
C7_C:5 N8_C:5 C9_C:5 118.7(18) . . ?
C7_C:5 N8_C:5 Ag_M:2 112(3) . . ?
C9_C:5 N8_C:5 Ag_M:2 126(3) . . ?
N8_C:5 C9_C:5 C10_C:5 122.7(18) . . ?
C9_C:5 C10_C:5 C11_C:5 117.7(17) . . ?
C10_C:5 C11_C:5 C6_C:5 120.3(15) . . ?
C_C:5 N_C:6 CA_C:6 116(3) . . ?
N_C:6 CA_C:6 C_C:6 101(3) . . ?
N_C:6 CA_C:6 CB_C:6 113(3) . . ?
C_C:6 CA_C:6 CB_C:6 112(3) . . ?
CG1_C:6 CB_C:6 CG2_C:6 114(3) . . ?
CG1_C:6 CB_C:6 CA_C:6 115(3) . . ?
CG2_C:6 CB_C:6 CA_C:6 112(3) . . ?
O_C:6 C_C:6 O1_C:7 124(4) . . ?
O_C:6 C_C:6 CA_C:6 127(4) . . ?
O1_C:7 C_C:6 CA_C:6 109(4) . . ?
C_C:6 O1_C:7 C1_C:7 117(5) . . ?
O1_D:1 C_D:1 N_D:2 111(4) . . ?
O1_D:1 C_D:1 O2_D:1 126(5) . . ?
N_D:2 C_D:1 O2_D:1 123(5) . . ?
C_D:1 O2_D:1 CT_D:1 122(4) . . ?
O2_D:1 CT_D:1 C2_D:1 107(4) . . ?
O2_D:1 CT_D:1 C3_D:1 113(4) . . ?
C2_D:1 CT_D:1 C3_D:1 109(3) . . ?
O2_D:1 CT_D:1 C1_D:1 109(4) . . ?
C2_D:1 CT_D:1 C1_D:1 110(3) . . ?
C3_D:1 CT_D:1 C1_D:1 110(3) . . ?
C_D:1 N_D:2 CA_D:2 119(3) . . ?
N_D:2 CA_D:2 CB_D:2 111(2) . . ?
N_D:2 CA_D:2 C_D:2 108.9(18) . . ?
CB_D:2 CA_D:2 C_D:2 110(2) . . ?
O_D:2 C_D:2 N_D:3 127(3) . . ?
O_D:2 C_D:2 CA_D:2 119(2) . . ?
N_D:3 C_D:2 CA_D:2 114(3) . . ?
CG_D:2 CB_D:2 CA_D:2 117(3) . . ?
O_D:3 C_D:3 N_D:4 127(3) . . ?
O_D:3 C_D:3 CA_D:3 122(3) . . ?
N_D:4 C_D:3 CA_D:3 111(3) . . ?
N_D:3 CA_D:3 C_D:3 106(2) . . ?
N_D:3 CA_D:3 CB_D:3 114(3) . . ?
C_D:3 CA_D:3 CB_D:3 110(2) . . ?
C_D:2 N_D:3 CA_D:3 124(3) . . ?
C3_D:3 CB_D:3 CA_D:3 114(2) . . ?
C7_D:3 C3_D:3 C4_D:3 117.5(13) . . ?
C7_D:3 C3_D:3 CB_D:3 121.9(16) . . ?
C4_D:3 C3_D:3 CB_D:3 120.6(15) . . ?
C3_D:3 C7_D:3 C6_D:3 120.7(15) . . ?
C5_D:3 C6_D:3 C7_D:3 117.0(17) . . ?
N1_D:3 C5_D:3 C6_D:3 122.9(18) . . ?
C4_D:3 N1_D:3 C5_D:3 119.1(18) . . ?
C4_D:3 N1_D:3 Ag_M:3 120(2) . . ?
C5_D:3 N1_D:3 Ag_M:3 120(2) . . ?
N1_D:3 C4_D:3 C3_D:3 122.9(16) . . ?
C_D:3 N_D:4 CA_D:4 116(3) . . ?
N_D:4 CA_D:4 C_D:4 111(3) . . ?
O_D:4 C_D:4 N_D:5 125(3) . . ?
O_D:4 C_D:4 CA_D:4 121(3) . . ?
N_D:5 C_D:4 CA_D:4 114(3) . . ?
C_D:4 N_D:5 CA_D:5 122(3) . . ?
N_D:5 CA_D:5 CB_D:5 112(3) . . ?
N_D:5 CA_D:5 C_D:5 107(2) . . ?
CB_D:5 CA_D:5 C_D:5 109(2) . . ?
O_D:5 C_D:5 N_D:6 132(3) . . ?
O_D:5 C_D:5 CA_D:5 119(3) . . ?
N_D:6 C_D:5 CA_D:5 109(3) . . ?
C6_D:5 CB_D:5 CA_D:5 113(2) . . ?
C7_D:5 C6_D:5 C11_D:5 117.1(13) . . ?
C7_D:5 C6_D:5 CB_D:5 123(2) . . ?
C11_D:5 C6_D:5 CB_D:5 120(2) . . ?
N8_D:5 C7_D:5 C6_D:5 122.2(16) . . ?
C9_D:5 N8_D:5 C7_D:5 120.1(18) . . ?
C9_D:5 N8_D:5 Ag_M:4 123(2) . . ?
C7_D:5 N8_D:5 Ag_M:4 116(2) . . ?
N8_D:5 C9_D:5 C10_D:5 122.4(18) . . ?
C9_D:5 C10_D:5 C11_D:5 117.8(17) . . ?
C6_D:5 C11_D:5 C10_D:5 120.4(15) . . ?
C_D:5 N_D:6 CA_D:6 119(3) . . ?
N_D:6 CA_D:6 C_D:6 110(3) . . ?
N_D:6 CA_D:6 CB_D:6 116(3) . . ?
C_D:6 CA_D:6 CB_D:6 109(3) . . ?
CG1_D:6 CB_D:6 CA_D:6 109(3) . . ?
CG1_D:6 CB_D:6 CG2_D:6 111(3) . . ?
CA_D:6 CB_D:6 CG2_D:6 107(3) . . ?
O_D:6 C_D:6 O1_D:7 126(4) . . ?
O_D:6 C_D:6 CA_D:6 122(4) . . ?
O1_D:7 C_D:6 CA_D:6 112(4) . . ?
C_D:6 O1_D:7 C1_D:7 114(4) . . ?
O1_E:1 C_E:1 N_E:2 128(4) . . ?
O1_E:1 C_E:1 O2_E:1 127(4) . . ?
N_E:2 C_E:1 O2_E:1 105(4) . . ?
C_E:1 O2_E:1 CT_E:1 117(4) . . ?
O2_E:1 CT_E:1 C3_E:1 102(4) . . ?
O2_E:1 CT_E:1 C2_E:1 109(4) . . ?
C3_E:1 CT_E:1 C2_E:1 111(3) . . ?
O2_E:1 CT_E:1 C1_E:1 111(4) . . ?
C3_E:1 CT_E:1 C1_E:1 113(3) . . ?
C2_E:1 CT_E:1 C1_E:1 110(3) . . ?
C_E:1 N_E:2 CA_E:2 118(3) . . ?
N_E:2 CA_E:2 CB_E:2 111(2) . . ?
N_E:2 CA_E:2 C_E:2 108.5(18) . . ?
CB_E:2 CA_E:2 C_E:2 109.8(19) . . ?
O_E:2 C_E:2 N_E:3 127(3) . . ?
O_E:2 C_E:2 CA_E:2 119(2) . . ?
N_E:3 C_E:2 CA_E:2 115(3) . . ?
CG_E:2 CB_E:2 CA_E:2 114(3) . . ?
O_E:3 C_E:3 N_E:4 130(3) . . ?
O_E:3 C_E:3 CA_E:3 122(3) . . ?
N_E:4 C_E:3 CA_E:3 108(3) . . ?
N_E:3 CA_E:3 C_E:3 105(2) . . ?
N_E:3 CA_E:3 CB_E:3 111(3) . . ?
C_E:3 CA_E:3 CB_E:3 109(2) . . ?
C_E:2 N_E:3 CA_E:3 122(3) . . ?
C3_E:3 CB_E:3 CA_E:3 116(2) . . ?
C7_E:3 C3_E:3 C4_E:3 116.6(13) . . ?
C7_E:3 C3_E:3 CB_E:3 122.4(16) . . ?
C4_E:3 C3_E:3 CB_E:3 120.9(15) . . ?
C3_E:3 C7_E:3 C6_E:3 121.0(15) . . ?
C7_E:3 C6_E:3 C5_E:3 117.9(17) . . ?
N1_E:3 C5_E:3 C6_E:3 121.2(18) . . ?
C5_E:3 N1_E:3 C4_E:3 120.5(18) . . ?
C5_E:3 N1_E:3 Ag_M:5 119(2) . . ?
C4_E:3 N1_E:3 Ag_M:5 121(2) . . ?
N1_E:3 C4_E:3 C3_E:3 122.7(16) . . ?
C_E:3 N_E:4 CA_E:4 118(3) . . ?
N_E:4 CA_E:4 C_E:4 111(3) . . ?
O_E:4 C_E:4 N_E:5 125(3) . . ?
O_E:4 C_E:4 CA_E:4 124(3) . . ?
N_E:5 C_E:4 CA_E:4 111(3) . . ?
C_E:4 N_E:5 CA_E:5 123(3) . . ?
N_E:5 CA_E:5 CB_E:5 112(3) . . ?
N_E:5 CA_E:5 C_E:5 110(2) . . ?
CB_E:5 CA_E:5 C_E:5 109(2) . . ?
O_E:5 C_E:5 N_E:6 121(3) . . ?
O_E:5 C_E:5 CA_E:5 124(3) . . ?
N_E:6 C_E:5 CA_E:5 115(3) . . ?
C6_E:5 CB_E:5 CA_E:5 111(2) . . ?
C7_E:5 C6_E:5 C11_E:5 117.4(14) . . ?
C7_E:5 C6_E:5 CB_E:5 121(2) . . ?
C11_E:5 C6_E:5 CB_E:5 121(2) . . ?
N8_E:5 C7_E:5 C6_E:5 123.0(16) . . ?
C9_E:5 N8_E:5 C7_E:5 119.2(18) . . ?
C9_E:5 N8_E:5 Ag_M:6 122(2) . . ?
C7_E:5 N8_E:5 Ag_M:6 118(2) . . ?
N8_E:5 C9_E:5 C10_E:5 122.3(18) . . ?
C9_E:5 C10_E:5 C11_E:5 118.2(17) . . ?
C6_E:5 C11_E:5 C10_E:5 120.1(15) . . ?
C_E:5 N_E:6 CA_E:6 122(3) . . ?
N_E:6 CA_E:6 C_E:6 108(3) . . ?
N_E:6 CA_E:6 CB_E:6 120(3) . . ?
C_E:6 CA_E:6 CB_E:6 115(3) . . ?
CG1_E:6 CB_E:6 CA_E:6 115(3) . . ?
CG1_E:6 CB_E:6 CG2_E:6 111(3) . . ?
CA_E:6 CB_E:6 CG2_E:6 113(3) . . ?
O_E:6 C_E:6 O1_E:7 115(4) . . ?
O_E:6 C_E:6 CA_E:6 125(4) . . ?
O1_E:7 C_E:6 CA_E:6 120(4) . . ?
C_E:6 O1_E:7 C1_E:7 121(4) . . ?
O1_F:1 C_F:1 N_F:2 125(4) . . ?
O1_F:1 C_F:1 O2_F:1 124(4) . . ?
N_F:2 C_F:1 O2_F:1 111(4) . . ?
C_F:1 O2_F:1 CT_F:1 120(3) . . ?
O2_F:1 CT_F:1 C1_F:1 109(4) . . ?
O2_F:1 CT_F:1 C3_F:1 99(3) . . ?
C1_F:1 CT_F:1 C3_F:1 113(3) . . ?
O2_F:1 CT_F:1 C2_F:1 111(3) . . ?
C1_F:1 CT_F:1 C2_F:1 110(3) . . ?
C3_F:1 CT_F:1 C2_F:1 113(3) . . ?
C_F:1 N_F:2 CA_F:2 117(3) . . ?
N_F:2 CA_F:2 CB_F:2 111(2) . . ?
N_F:2 CA_F:2 C_F:2 109.5(18) . . ?
CB_F:2 CA_F:2 C_F:2 112(2) . . ?
O_F:2 C_F:2 N_F:3 124(3) . . ?
O_F:2 C_F:2 CA_F:2 117(2) . . ?
N_F:3 C_F:2 CA_F:2 119(3) . . ?
CG_F:2 CB_F:2 CA_F:2 117(3) . . ?
O_F:3 C_F:3 N_F:4 129(3) . . ?
O_F:3 C_F:3 CA_F:3 120(3) . . ?
N_F:4 C_F:3 CA_F:3 111(3) . . ?
N_F:3 CA_F:3 CB_F:3 113(2) . . ?
N_F:3 CA_F:3 C_F:3 109(2) . . ?
CB_F:3 CA_F:3 C_F:3 114(2) . . ?
C_F:2 N_F:3 CA_F:3 123(3) . . ?
C3_F:3 CB_F:3 CA_F:3 115.4(19) . . ?
C7_F:3 C3_F:3 C4_F:3 116.5(13) . . ?
C7_F:3 C3_F:3 CB_F:3 121.7(16) . . ?
C4_F:3 C3_F:3 CB_F:3 121.8(15) . . ?
C3_F:3 C7_F:3 C6_F:3 120.2(15) . . ?
C7_F:3 C6_F:3 C5_F:3 118.9(17) . . ?
N1_F:3 C5_F:3 C6_F:3 121.3(18) . . ?
C5_F:3 N1_F:3 C4_F:3 119.2(18) . . ?
C5_F:3 N1_F:3 Ag_M:7 119(2) . . ?
C4_F:3 N1_F:3 Ag_M:7 121(2) . . ?
N1_F:3 C4_F:3 C3_F:3 123.9(17) . . ?
C_F:3 N_F:4 CA_F:4 116(2) . . ?
N_F:4 CA_F:4 C_F:4 108(3) . . ?
O_F:4 C_F:4 N_F:5 125(3) . . ?
O_F:4 C_F:4 CA_F:4 121(3) . . ?
N_F:5 C_F:4 CA_F:4 114(3) . . ?
C_F:4 N_F:5 CA_F:5 116(3) . . ?
N_F:5 CA_F:5 C_F:5 108(3) . . ?
N_F:5 CA_F:5 CB_F:5 109(3) . . ?
C_F:5 CA_F:5 CB_F:5 110(2) . . ?
O_F:5 C_F:5 N_F:6 129(3) . . ?
O_F:5 C_F:5 CA_F:5 120(3) . . ?
N_F:6 C_F:5 CA_F:5 111(3) . . ?
C6_F:5 CB_F:5 CA_F:5 113(2) . . ?
C7_F:5 C6_F:5 C11_F:5 116.7(14) . . ?
C7_F:5 C6_F:5 CB_F:5 123(2) . . ?
C11_F:5 C6_F:5 CB_F:5 120(2) . . ?
N8_F:5 C7_F:5 C6_F:5 123.5(17) . . ?
C7_F:5 N8_F:5 C9_F:5 119.6(18) . . ?
C7_F:5 N8_F:5 Ag_M:8 114(3) . . ?
C9_F:5 N8_F:5 Ag_M:8 122(3) . . ?
N8_F:5 C9_F:5 C10_F:5 121.6(18) . . ?
C9_F:5 C10_F:5 C11_F:5 118.6(17) . . ?
C10_F:5 C11_F:5 C6_F:5 120.0(15) . . ?
C_F:5 N_F:6 CA_F:6 121(3) . . ?
N_F:6 CA_F:6 C_F:6 108(3) . . ?
N_F:6 CA_F:6 CB_F:6 114(3) . . ?
C_F:6 CA_F:6 CB_F:6 110(3) . . ?
CG1_F:6 CB_F:6 CG2_F:6 105(3) . . ?
CG1_F:6 CB_F:6 CA_F:6 111(3) . . ?
CG2_F:6 CB_F:6 CA_F:6 111(3) . . ?
O_F:6 C_F:6 O1_F:7 123(4) . . ?
O_F:6 C_F:6 CA_F:6 123(4) . . ?
O1_F:7 C_F:6 CA_F:6 114(4) . . ?
C_F:6 O1_F:7 C1_F:7 122(4) . . ?
O1_G:1 C_G:1 O2_G:1 131(5) . . ?
O1_G:1 C_G:1 N_G:2 118(4) . . ?
O2_G:1 C_G:1 N_G:2 111(4) . . ?
C_G:1 O2_G:1 CT_G:1 128(4) . . ?
O2_G:1 CT_G:1 C2_G:1 114(4) . . ?
O2_G:1 CT_G:1 C1_G:1 99(4) . . ?
C2_G:1 CT_G:1 C1_G:1 113(3) . . ?
O2_G:1 CT_G:1 C3_G:1 110(4) . . ?
C2_G:1 CT_G:1 C3_G:1 109(3) . . ?
C1_G:1 CT_G:1 C3_G:1 111(3) . . ?
C_G:1 N_G:2 CA_G:2 119(3) . . ?
N_G:2 CA_G:2 CB_G:2 112(2) . . ?
N_G:2 CA_G:2 C_G:2 109.8(18) . . ?
CB_G:2 CA_G:2 C_G:2 110(2) . . ?
O_G:2 C_G:2 N_G:3 129(3) . . ?
O_G:2 C_G:2 CA_G:2 120(2) . . ?
N_G:3 C_G:2 CA_G:2 111(3) . . ?
CG_G:2 CB_G:2 CA_G:2 117(3) . . ?
O_G:3 C_G:3 N_G:4 125(3) . . ?
O_G:3 C_G:3 CA_G:3 121(3) . . ?
N_G:4 C_G:3 CA_G:3 114(3) . . ?
N_G:3 CA_G:3 C_G:3 111(2) . . ?
N_G:3 CA_G:3 CB_G:3 109(2) . . ?
C_G:3 CA_G:3 CB_G:3 113(2) . . ?
C_G:2 N_G:3 CA_G:3 119(3) . . ?
C3_G:3 CB_G:3 CA_G:3 116(2) . . ?
C7_G:3 C3_G:3 C4_G:3 116.6(13) . . ?
C7_G:3 C3_G:3 CB_G:3 121.6(16) . . ?
C4_G:3 C3_G:3 CB_G:3 121.8(15) . . ?
C6_G:3 C7_G:3 C3_G:3 120.0(15) . . ?
C5_G:3 C6_G:3 C7_G:3 118.9(17) . . ?
N1_G:3 C5_G:3 C6_G:3 121.7(18) . . ?
C4_G:3 N1_G:3 C5_G:3 119.3(18) . . ?
C4_G:3 N1_G:3 Ag_M:5 122(2) . . ?
C5_G:3 N1_G:3 Ag_M:5 118(2) . . ?
N1_G:3 C4_G:3 C3_G:3 123.5(16) . . ?
C_G:3 N_G:4 CA_G:4 122(3) . . ?
N_G:4 CA_G:4 C_G:4 110(2) . . ?
O_G:4 C_G:4 N_G:5 127(3) . . ?
O_G:4 C_G:4 CA_G:4 120(3) . . ?
N_G:5 C_G:4 CA_G:4 113(3) . . ?
C_G:4 N_G:5 CA_G:5 121(3) . . ?
N_G:5 CA_G:5 C_G:5 111(3) . . ?
N_G:5 CA_G:5 CB_G:5 111(3) . . ?
C_G:5 CA_G:5 CB_G:5 110(2) . . ?
O_G:5 C_G:5 N_G:6 128(3) . . ?
O_G:5 C_G:5 CA_G:5 122(3) . . ?
N_G:6 C_G:5 CA_G:5 109(3) . . ?
C6_G:5 CB_G:5 CA_G:5 116(2) . . ?
C7_G:5 C6_G:5 C11_G:5 116.6(14) . . ?
C7_G:5 C6_G:5 CB_G:5 123(2) . . ?
C11_G:5 C6_G:5 CB_G:5 120(2) . . ?
N8_G:5 C7_G:5 C6_G:5 124.8(17) . . ?
C9_G:5 N8_G:5 C7_G:5 118.3(18) . . ?
C9_G:5 N8_G:5 Ag_M:6 118(2) . . ?
C7_G:5 N8_G:5 Ag_M:6 122(2) . . ?
N8_G:5 C9_G:5 C10_G:5 122.1(18) . . ?
C11_G:5 C10_G:5 C9_G:5 118.8(17) . . ?
C10_G:5 C11_G:5 C6_G:5 119.3(15) . . ?
C_G:5 N_G:6 CA_G:6 117(3) . . ?
N_G:6 CA_G:6 C_G:6 103(3) . . ?
N_G:6 CA_G:6 CB_G:6 111(3) . . ?
C_G:6 CA_G:6 CB_G:6 117(3) . . ?
CG2_G:6 CB_G:6 CA_G:6 116(3) . . ?
CG2_G:6 CB_G:6 CG1_G:6 115(3) . . ?
CA_G:6 CB_G:6 CG1_G:6 116(3) . . ?
O_G:6 C_G:6 O1_G:7 125(4) . . ?
O_G:6 C_G:6 CA_G:6 122(4) . . ?
O1_G:7 C_G:6 CA_G:6 112(4) . . ?
C_G:6 O1_G:7 C1_G:7 123(4) . . ?
O1_H:1 C_H:1 N_H:2 125(5) . . ?
O1_H:1 C_H:1 O2_H:1 127(5) . . ?
N_H:2 C_H:1 O2_H:1 107(4) . . ?
C_H:1 O2_H:1 CT_H:1 124(4) . . ?
O2_H:1 CT_H:1 C3_H:1 100(4) . . ?
O2_H:1 CT_H:1 C1_H:1 101(4) . . ?
C3_H:1 CT_H:1 C1_H:1 111(3) . . ?
O2_H:1 CT_H:1 C2_H:1 124(5) . . ?
C3_H:1 CT_H:1 C2_H:1 110(3) . . ?
C1_H:1 CT_H:1 C2_H:1 110(3) . . ?
C_H:1 N_H:2 CA_H:2 122(4) . . ?
N_H:2 CA_H:2 CB_H:2 111(2) . . ?
N_H:2 CA_H:2 C_H:2 107.4(18) . . ?
CB_H:2 CA_H:2 C_H:2 114(2) . . ?
O_H:2 C_H:2 N_H:3 130(3) . . ?
O_H:2 C_H:2 CA_H:2 115(2) . . ?
N_H:3 C_H:2 CA_H:2 115(3) . . ?
CA_H:2 CB_H:2 CG_H:2 111(3) . . ?
O_H:3 C_H:3 N_H:4 126(3) . . ?
O_H:3 C_H:3 CA_H:3 122(3) . . ?
N_H:4 C_H:3 CA_H:3 112(3) . . ?
N_H:3 CA_H:3 C_H:3 112(2) . . ?
N_H:3 CA_H:3 CB_H:3 115(3) . . ?
C_H:3 CA_H:3 CB_H:3 108(2) . . ?
C_H:2 N_H:3 CA_H:3 124(3) . . ?
C3_H:3 CB_H:3 CA_H:3 113(2) . . ?
C4_H:3 C3_H:3 C7_H:3 116.9(13) . . ?
C4_H:3 C3_H:3 CB_H:3 120.8(16) . . ?
C7_H:3 C3_H:3 CB_H:3 122.3(17) . . ?
C6_H:3 C7_H:3 C3_H:3 120.7(15) . . ?
C7_H:3 C6_H:3 C5_H:3 117.6(17) . . ?
N1_H:3 C5_H:3 C6_H:3 121.9(18) . . ?
C5_H:3 N1_H:3 C4_H:3 120.3(18) . . ?
C5_H:3 N1_H:3 Ag_M:7 117(2) . . ?
C4_H:3 N1_H:3 Ag_M:7 123(2) . . ?
N1_H:3 C4_H:3 C3_H:3 122.5(16) . . ?
C_H:3 N_H:4 CA_H:4 115(2) . . ?
N_H:4 CA_H:4 C_H:4 111(3) . . ?
O_H:4 C_H:4 N_H:5 129(3) . . ?
O_H:4 C_H:4 CA_H:4 120(3) . . ?
N_H:5 C_H:4 CA_H:4 111(3) . . ?
C_H:4 N_H:5 CA_H:5 121(3) . . ?
N_H:5 CA_H:5 C_H:5 110(2) . . ?
N_H:5 CA_H:5 CB_H:5 110(3) . . ?
C_H:5 CA_H:5 CB_H:5 108(2) . . ?
O_H:5 C_H:5 N_H:6 127(3) . . ?
O_H:5 C_H:5 CA_H:5 124(3) . . ?
N_H:6 C_H:5 CA_H:5 110(3) . . ?
C6_H:5 CB_H:5 CA_H:5 114(2) . . ?
C7_H:5 C6_H:5 C11_H:5 116.9(14) . . ?
C7_H:5 C6_H:5 CB_H:5 122(2) . . ?
C11_H:5 C6_H:5 CB_H:5 121(2) . . ?
N8_H:5 C7_H:5 C6_H:5 123.8(17) . . ?
C9_H:5 N8_H:5 C7_H:5 118.0(18) . . ?
C9_H:5 N8_H:5 Ag_M:8 130(3) . . ?
C7_H:5 N8_H:5 Ag_M:8 112(3) . . ?
N8_H:5 C9_H:5 C10_H:5 123.5(18) . . ?
C9_H:5 C10_H:5 C11_H:5 117.6(17) . . ?
C6_H:5 C11_H:5 C10_H:5 120.3(15) . . ?
C_H:5 N_H:6 CA_H:6 117(3) . . ?
N_H:6 CA_H:6 C_H:6 106(4) . . ?
N_H:6 CA_H:6 CB_H:6 114(3) . . ?
C_H:6 CA_H:6 CB_H:6 106(3) . . ?
CG2_H:6 CB_H:6 CG1_H:6 114(4) . . ?
CG2_H:6 CB_H:6 CA_H:6 108(3) . . ?
CG1_H:6 CB_H:6 CA_H:6 106(3) . . ?
O_H:6 C_H:6 O1_H:7 124(5) . . ?
O_H:6 C_H:6 CA_H:6 128(5) . . ?
O1_H:7 C_H:6 CA_H:6 108(4) . . ?
C_H:6 O1_H:7 C1_H:7 118(5) . . ?
O1_I:1 C_I:1 O2_I:1 124(6) . . ?
O1_I:1 C_I:1 N_I:2 121(5) . . ?
O2_I:1 C_I:1 N_I:2 115(5) . . ?
C_I:1 O2_I:1 CT_I:1 126(5) . . ?
O2_I:1 CT_I:1 C2_I:1 112(5) . . ?
O2_I:1 CT_I:1 C3_I:1 107(5) . . ?
C2_I:1 CT_I:1 C3_I:1 111(3) . . ?
O2_I:1 CT_I:1 C1_I:1 103(5) . . ?
C2_I:1 CT_I:1 C1_I:1 111(3) . . ?
C3_I:1 CT_I:1 C1_I:1 112(3) . . ?
C_I:1 N_I:2 CA_I:2 118(4) . . ?
N_I:2 CA_I:2 CB_I:2 114(2) . . ?
N_I:2 CA_I:2 C_I:2 115(2) . . ?
CB_I:2 CA_I:2 C_I:2 111(2) . . ?
O_I:2 C_I:2 N_I:3 125(3) . . ?
O_I:2 C_I:2 CA_I:2 122(3) . . ?
N_I:3 C_I:2 CA_I:2 112(3) . . ?
CA_I:2 CB_I:2 CG_I:2 104(3) . . ?
O_I:3 C_I:3 N_I:4 130(3) . . ?
O_I:3 C_I:3 CA_I:3 122(3) . . ?
N_I:4 C_I:3 CA_I:3 108(3) . . ?
N_I:3 CA_I:3 C_I:3 106(3) . . ?
N_I:3 CA_I:3 CB_I:3 112(3) . . ?
C_I:3 CA_I:3 CB_I:3 110(2) . . ?
C_I:2 N_I:3 CA_I:3 123(3) . . ?
C3_I:3 CB_I:3 CA_I:3 111(2) . . ?
C4_I:3 C3_I:3 C7_I:3 117.1(13) . . ?
C4_I:3 C3_I:3 CB_I:3 121.0(16) . . ?
C7_I:3 C3_I:3 CB_I:3 121.7(17) . . ?
C6_I:3 C7_I:3 C3_I:3 120.1(15) . . ?
C7_I:3 C6_I:3 C5_I:3 118.2(17) . . ?
N1_I:3 C5_I:3 C6_I:3 122.4(19) . . ?
C4_I:3 N1_I:3 C5_I:3 117.9(18) . . ?
C4_I:3 N1_I:3 Ag_M:9 120(3) . . ?
C5_I:3 N1_I:3 Ag_M:9 119(3) . . ?
N1_I:3 C4_I:3 C3_I:3 124.3(17) . . ?
C_I:3 N_I:4 CA_I:4 114(3) . . ?
N_I:4 CA_I:4 C_I:4 109(3) . . ?
O_I:4 C_I:4 N_I:5 129(3) . . ?
O_I:4 C_I:4 CA_I:4 125(3) . . ?
N_I:5 C_I:4 CA_I:4 106(3) . . ?
C_I:4 N_I:5 CA_I:5 117(3) . . ?
N_I:5 CA_I:5 C_I:5 111(2) . . ?
N_I:5 CA_I:5 CB_I:5 110(3) . . ?
C_I:5 CA_I:5 CB_I:5 104(2) . . ?
O_I:5 C_I:5 N_I:6 126(3) . . ?
O_I:5 C_I:5 CA_I:5 122(3) . . ?
N_I:6 C_I:5 CA_I:5 111(3) . . ?
C6_I:5 CB_I:5 CA_I:5 114(2) . . ?
C7_I:5 C6_I:5 C11_I:5 116.3(14) . . ?
C7_I:5 C6_I:5 CB_I:5 123(2) . . ?
C11_I:5 C6_I:5 CB_I:5 120(2) . . ?
N8_I:5 C7_I:5 C6_I:5 123.5(17) . . ?
C9_I:5 N8_I:5 C7_I:5 119.3(18) . . ?
C9_I:5 N8_I:5 Ag_M:10 125(3) . . ?
C7_I:5 N8_I:5 Ag_M:10 115(3) . . ?
N8_I:5 C9_I:5 C10_I:5 122.1(18) . . ?
C9_I:5 C10_I:5 C11_I:5 117.8(17) . . ?
C10_I:5 C11_I:5 C6_I:5 120.9(15) . . ?
C_I:5 N_I:6 CA_I:6 117(3) . . ?
N_I:6 CA_I:6 C_I:6 109(3) . . ?
N_I:6 CA_I:6 CB_I:6 114(3) . . ?
C_I:6 CA_I:6 CB_I:6 117(3) . . ?
CG1_I:6 CB_I:6 CG2_I:6 115(3) . . ?
CG1_I:6 CB_I:6 CA_I:6 106(3) . . ?
CG2_I:6 CB_I:6 CA_I:6 115(3) . . ?
O_I:6 C_I:6 O1_I:7 114(4) . . ?
O_I:6 C_I:6 CA_I:6 128(4) . . ?
O1_I:7 C_I:6 CA_I:6 118(4) . . ?
C_I:6 O1_I:7 C1_I:7 115(4) . . ?
O1_J:1 C_J:1 N_J:2 125(4) . . ?
O1_J:1 C_J:1 O2_J:1 124(4) . . ?
N_J:2 C_J:1 O2_J:1 112(4) . . ?
C_J:1 O2_J:1 CT_J:1 125(4) . . ?
O2_J:1 CT_J:1 C1_J:1 109(4) . . ?
O2_J:1 CT_J:1 C2_J:1 106(4) . . ?
C1_J:1 CT_J:1 C2_J:1 110(3) . . ?
O2_J:1 CT_J:1 C3_J:1 111(4) . . ?
C1_J:1 CT_J:1 C3_J:1 111(3) . . ?
C2_J:1 CT_J:1 C3_J:1 110(3) . . ?
C_J:1 N_J:2 CA_J:2 122(4) . . ?
N_J:2 CA_J:2 CB_J:2 112(2) . . ?
N_J:2 CA_J:2 C_J:2 108.3(18) . . ?
CB_J:2 CA_J:2 C_J:2 110(2) . . ?
O_J:2 C_J:2 N_J:3 131(3) . . ?
O_J:2 C_J:2 CA_J:2 118(2) . . ?
N_J:3 C_J:2 CA_J:2 111(3) . . ?
CG_J:2 CB_J:2 CA_J:2 119(3) . . ?
O_J:3 C_J:3 N_J:4 125(3) . . ?
O_J:3 C_J:3 CA_J:3 120(3) . . ?
N_J:4 C_J:3 CA_J:3 115(3) . . ?
N_J:3 CA_J:3 CB_J:3 109(2) . . ?
N_J:3 CA_J:3 C_J:3 109(2) . . ?
CB_J:3 CA_J:3 C_J:3 113(2) . . ?
C_J:2 N_J:3 CA_J:3 115(3) . . ?
C3_J:3 CB_J:3 CA_J:3 119(2) . . ?
C4_J:3 C3_J:3 C7_J:3 116.5(13) . . ?
C4_J:3 C3_J:3 CB_J:3 121.9(16) . . ?
C7_J:3 C3_J:3 CB_J:3 121.6(17) . . ?
C6_J:3 C7_J:3 C3_J:3 120.3(15) . . ?
C5_J:3 C6_J:3 C7_J:3 118.7(17) . . ?
N1_J:3 C5_J:3 C6_J:3 121.6(19) . . ?
C5_J:3 N1_J:3 C4_J:3 119.5(18) . . ?
C5_J:3 N1_J:3 Ag_M:11 115(2) . . ?
C4_J:3 N1_J:3 Ag_M:11 123(2) . . ?
N1_J:3 C4_J:3 C3_J:3 123.5(17) . . ?
C_J:3 N_J:4 CA_J:4 116(2) . . ?
N_J:4 CA_J:4 C_J:4 106(2) . . ?
O_J:4 C_J:4 N_J:5 125(3) . . ?
O_J:4 C_J:4 CA_J:4 122(3) . . ?
N_J:5 C_J:4 CA_J:4 113(3) . . ?
C_J:4 N_J:5 CA_J:5 119(3) . . ?
N_J:5 CA_J:5 C_J:5 113(3) . . ?
N_J:5 CA_J:5 CB_J:5 109(3) . . ?
C_J:5 CA_J:5 CB_J:5 109(3) . . ?
O_J:5 C_J:5 N_J:6 127(4) . . ?
O_J:5 C_J:5 CA_J:5 126(3) . . ?
N_J:6 C_J:5 CA_J:5 107(3) . . ?
C6_J:5 CB_J:5 CA_J:5 113(2) . . ?
C7_J:5 C6_J:5 C11_J:5 117.2(14) . . ?
C7_J:5 C6_J:5 CB_J:5 122(2) . . ?
C11_J:5 C6_J:5 CB_J:5 121(2) . . ?
N8_J:5 C7_J:5 C6_J:5 122.9(17) . . ?
C9_J:5 N8_J:5 C7_J:5 119.4(18) . . ?
C9_J:5 N8_J:5 Ag_M:12 120(3) . . ?
C7_J:5 N8_J:5 Ag_M:12 119(3) . . ?
N8_J:5 C9_J:5 C10_J:5 122.3(18) . . ?
C9_J:5 C10_J:5 C11_J:5 117.8(17) . . ?
C6_J:5 C11_J:5 C10_J:5 120.4(15) . . ?
C_J:5 N_J:6 CA_J:6 112(3) . . ?
N_J:6 CA_J:6 C_J:6 111(4) . . ?
N_J:6 CA_J:6 CB_J:6 105(3) . . ?
C_J:6 CA_J:6 CB_J:6 117(3) . . ?
CG2_J:6 CB_J:6 CG1_J:6 111(3) . . ?
CG2_J:6 CB_J:6 CA_J:6 111(4) . . ?
CG1_J:6 CB_J:6 CA_J:6 107(3) . . ?
O_J:6 C_J:6 O1_J:7 118(4) . . ?
O_J:6 C_J:6 CA_J:6 123(5) . . ?
O1_J:7 C_J:6 CA_J:6 119(4) . . ?
C_J:6 O1_J:7 C1_J:7 124(6) . . ?
O1_K:1 C_K:1 N_K:2 126(5) . . ?
O1_K:1 C_K:1 O2_K:1 130(5) . . ?
N_K:2 C_K:1 O2_K:1 104(4) . . ?
C_K:1 O2_K:1 CT_K:1 114(4) . . ?
O2_K:1 CT_K:1 C3_K:1 106(5) . . ?
O2_K:1 CT_K:1 C2_K:1 109(4) . . ?
C3_K:1 CT_K:1 C2_K:1 112(3) . . ?
O2_K:1 CT_K:1 C1_K:1 102(4) . . ?
C3_K:1 CT_K:1 C1_K:1 113(3) . . ?
C2_K:1 CT_K:1 C1_K:1 114(3) . . ?
C_K:1 N_K:2 CA_K:2 122(4) . . ?
N_K:2 CA_K:2 CB_K:2 108(2) . . ?
N_K:2 CA_K:2 C_K:2 110(2) . . ?
CB_K:2 CA_K:2 C_K:2 113(2) . . ?
O_K:2 C_K:2 N_K:3 119(3) . . ?
O_K:2 C_K:2 CA_K:2 119(3) . . ?
N_K:3 C_K:2 CA_K:2 122(3) . . ?
CG_K:2 CB_K:2 CA_K:2 112(3) . . ?
O_K:3 C_K:3 N_K:4 126(3) . . ?
O_K:3 C_K:3 CA_K:3 121(3) . . ?
N_K:4 C_K:3 CA_K:3 113(3) . . ?
N_K:3 CA_K:3 C_K:3 114(3) . . ?
N_K:3 CA_K:3 CB_K:3 109(3) . . ?
C_K:3 CA_K:3 CB_K:3 112(3) . . ?
C_K:2 N_K:3 CA_K:3 128(3) . . ?
C3_K:3 CB_K:3 CA_K:3 112(2) . . ?
C4_K:3 C3_K:3 C7_K:3 117.0(13) . . ?
C4_K:3 C3_K:3 CB_K:3 121.3(16) . . ?
C7_K:3 C3_K:3 CB_K:3 121.7(17) . . ?
C3_K:3 C7_K:3 C6_K:3 120.3(15) . . ?
C5_K:3 C6_K:3 C7_K:3 117.9(17) . . ?
N1_K:3 C5_K:3 C6_K:3 122.3(19) . . ?
C5_K:3 N1_K:3 C4_K:3 119.1(18) . . ?
C5_K:3 N1_K:3 Ag_M:9 114(2) . . ?
C4_K:3 N1_K:3 Ag_M:9 127(2) . . ?
N1_K:3 C4_K:3 C3_K:3 123.4(17) . . ?
C_K:3 N_K:4 CA_K:4 117(3) . . ?
N_K:4 CA_K:4 C_K:4 106(2) . . ?
O_K:4 C_K:4 N_K:5 125(3) . . ?
O_K:4 C_K:4 CA_K:4 122(3) . . ?
N_K:5 C_K:4 CA_K:4 113(3) . . ?
C_K:4 N_K:5 CA_K:5 117(3) . . ?
N_K:5 CA_K:5 CB_K:5 114(3) . . ?
N_K:5 CA_K:5 C_K:5 109(2) . . ?
CB_K:5 CA_K:5 C_K:5 107(3) . . ?
O_K:5 C_K:5 N_K:6 128(3) . . ?
O_K:5 C_K:5 CA_K:5 122(3) . . ?
N_K:6 C_K:5 CA_K:5 110(3) . . ?
C6_K:5 CB_K:5 CA_K:5 120(2) . . ?
C7_K:5 C6_K:5 C11_K:5 115.5(14) . . ?
C7_K:5 C6_K:5 CB_K:5 125(2) . . ?
C11_K:5 C6_K:5 CB_K:5 119(2) . . ?
N8_K:5 C7_K:5 C6_K:5 124.4(17) . . ?
C9_K:5 N8_K:5 C7_K:5 119.3(18) . . ?
C9_K:5 N8_K:5 Ag_M:10 118(3) . . ?
C7_K:5 N8_K:5 Ag_M:10 122(3) . . ?
N8_K:5 C9_K:5 C10_K:5 121.4(18) . . ?
C11_K:5 C10_K:5 C9_K:5 118.6(17) . . ?
C10_K:5 C11_K:5 C6_K:5 120.6(15) . . ?
C_K:5 N_K:6 CA_K:6 118(3) . . ?
N_K:6 CA_K:6 C_K:6 104(3) . . ?
N_K:6 CA_K:6 CB_K:6 113(3) . . ?
C_K:6 CA_K:6 CB_K:6 107(3) . . ?
CG1_K:6 CB_K:6 CG2_K:6 111(3) . . ?
CG1_K:6 CB_K:6 CA_K:6 110(3) . . ?
CG2_K:6 CB_K:6 CA_K:6 108(3) . . ?
O_K:6 C_K:6 O1_K:7 121(4) . . ?
O_K:6 C_K:6 CA_K:6 126(4) . . ?
O1_K:7 C_K:6 CA_K:6 113(4) . . ?
C_K:6 O1_K:7 C1_K:7 109(4) . . ?
O1_L:1 C_L:1 N_L:2 123(5) . . ?
O1_L:1 C_L:1 O2_L:1 127(5) . . ?
N_L:2 C_L:1 O2_L:1 109(5) . . ?
C_L:1 O2_L:1 CT_L:1 120(4) . . ?
O2_L:1 CT_L:1 C2_L:1 101(4) . . ?
O2_L:1 CT_L:1 C1_L:1 111(4) . . ?
C2_L:1 CT_L:1 C1_L:1 111(3) . . ?
O2_L:1 CT_L:1 C3_L:1 110(4) . . ?
C2_L:1 CT_L:1 C3_L:1 113(3) . . ?
C1_L:1 CT_L:1 C3_L:1 111(3) . . ?
C_L:1 N_L:2 CA_L:2 127(4) . . ?
N_L:2 CA_L:2 CB_L:2 112(2) . . ?
N_L:2 CA_L:2 C_L:2 109.6(19) . . ?
CB_L:2 CA_L:2 C_L:2 111(2) . . ?
O_L:2 C_L:2 N_L:3 128(3) . . ?
O_L:2 C_L:2 CA_L:2 121(2) . . ?
N_L:3 C_L:2 CA_L:2 110(3) . . ?
CG_L:2 CB_L:2 CA_L:2 115(3) . . ?
O_L:3 C_L:3 N_L:4 130(3) . . ?
O_L:3 C_L:3 CA_L:3 119(3) . . ?
N_L:4 C_L:3 CA_L:3 111(3) . . ?
N_L:3 CA_L:3 C_L:3 105(2) . . ?
N_L:3 CA_L:3 CB_L:3 112(3) . . ?
C_L:3 CA_L:3 CB_L:3 107(2) . . ?
C_L:2 N_L:3 CA_L:3 119(3) . . ?
C3_L:3 CB_L:3 CA_L:3 113(2) . . ?
C7_L:3 C3_L:3 C4_L:3 117.2(13) . . ?
C7_L:3 C3_L:3 CB_L:3 121.6(17) . . ?
C4_L:3 C3_L:3 CB_L:3 121.1(16) . . ?
C3_L:3 C7_L:3 C6_L:3 120.3(15) . . ?
C5_L:3 C6_L:3 C7_L:3 117.6(17) . . ?
N1_L:3 C5_L:3 C6_L:3 123.2(19) . . ?
C4_L:3 N1_L:3 C5_L:3 118.3(18) . . ?
C4_L:3 N1_L:3 Ag_M:11 115(2) . . ?
C5_L:3 N1_L:3 Ag_M:11 126(2) . . ?
N1_L:3 C4_L:3 C3_L:3 123.5(17) . . ?
C_L:3 N_L:4 CA_L:4 117(3) . . ?
N_L:4 CA_L:4 C_L:4 110(3) . . ?
O_L:4 C_L:4 N_L:5 127(3) . . ?
O_L:4 C_L:4 CA_L:4 123(3) . . ?
N_L:5 C_L:4 CA_L:4 110(3) . . ?
C_L:4 N_L:5 CA_L:5 125(3) . . ?
N_L:5 CA_L:5 C_L:5 115(3) . . ?
N_L:5 CA_L:5 CB_L:5 110(3) . . ?
C_L:5 CA_L:5 CB_L:5 107(2) . . ?
O_L:5 C_L:5 N_L:6 126(3) . . ?
O_L:5 C_L:5 CA_L:5 123(3) . . ?
N_L:6 C_L:5 CA_L:5 112(3) . . ?
C6_L:5 CB_L:5 CA_L:5 112(2) . . ?
C7_L:5 C6_L:5 C11_L:5 117.8(14) . . ?
C7_L:5 C6_L:5 CB_L:5 120(2) . . ?
C11_L:5 C6_L:5 CB_L:5 122(2) . . ?
N8_L:5 C7_L:5 C6_L:5 122.2(16) . . ?
C9_L:5 N8_L:5 C7_L:5 120.1(18) . . ?
C9_L:5 N8_L:5 Ag_M:12 123(3) . . ?
C7_L:5 N8_L:5 Ag_M:12 116(3) . . ?
N8_L:5 C9_L:5 C10_L:5 121.8(18) . . ?
C9_L:5 C10_L:5 C11_L:5 118.0(17) . . ?
C6_L:5 C11_L:5 C10_L:5 120.0(15) . . ?
C_L:5 N_L:6 CA_L:6 117(3) . . ?
N_L:6 CA_L:6 C_L:6 106(4) . . ?
N_L:6 CA_L:6 CB_L:6 110(3) . . ?
C_L:6 CA_L:6 CB_L:6 112(3) . . ?
CG2_L:6 CB_L:6 CA_L:6 108(3) . . ?
CG2_L:6 CB_L:6 CG1_L:6 107(3) . . ?
CA_L:6 CB_L:6 CG1_L:6 107(3) . . ?
O_L:6 C_L:6 O1_L:7 123(5) . . ?
O_L:6 C_L:6 CA_L:6 114(5) . . ?
O1_L:7 C_L:6 CA_L:6 124(4) . . ?
C_L:6 O1_L:7 C1_L:7 138(7) . . ?
N1_C:3 Ag_M:1 N1_A:3 166.6(12) . . ?
N8_C:5 Ag_M:2 N8_A:5 171.3(17) . . ?
N1_B:3 Ag_M:3 N1_D:3 165.0(13) . . ?
N8_D:5 Ag_M:4 N8_B:5 170.5(19) . . ?
N1_E:3 Ag_M:5 N1_G:3 165.0(12) . . ?
N8_G:5 Ag_M:6 N8_E:5 176.4(17) . . ?
N8_G:5 Ag_M:6 O_X:17 95.8(15) . . ?
N8_E:5 Ag_M:6 O_X:17 87.8(15) . . ?
N1_F:3 Ag_M:7 N1_H:3 169.6(13) . . ?
N8_F:5 Ag_M:8 N8_H:5 171.6(18) . . ?
N1_K:3 Ag_M:9 N1_I:3 156(2) . . ?
N8_K:5 Ag_M:10 N8_I:5 178(2) . . ?
N1_J:3 Ag_M:11 N1_L:3 164.3(16) . . ?
N8_L:5 Ag_M:12 N8_J:5 167.8(18) . . ?
F3_X:1 C1_X:1 F4_X:1 121(3) . . ?
F3_X:1 C1_X:1 F5_X:1 110(3) . . ?
F4_X:1 C1_X:1 F5_X:1 104(3) . . ?
F3_X:1 C1_X:1 S1_X:1 103(2) . . ?
F4_X:1 C1_X:1 S1_X:1 107(2) . . ?
F5_X:1 C1_X:1 S1_X:1 111(2) . . ?
O3_X:1 S1_X:1 O2_X:1 129(3) . . ?
O3_X:1 S1_X:1 N_X:1 109(2) . . ?
O2_X:1 S1_X:1 N_X:1 104(2) . . ?
O3_X:1 S1_X:1 C1_X:1 102.2(19) . . ?
O2_X:1 S1_X:1 C1_X:1 103.2(19) . . ?
N_X:1 S1_X:1 C1_X:1 108(2) . . ?
S_X:1 N_X:1 S1_X:1 120(2) . . ?
O_X:1 S_X:1 O1_X:1 123(3) . . ?
O_X:1 S_X:1 N_X:1 108(2) . . ?
O1_X:1 S_X:1 N_X:1 108(3) . . ?
O_X:1 S_X:1 C_X:1 104.6(19) . . ?
O1_X:1 S_X:1 C_X:1 106(2) . . ?
N_X:1 S_X:1 C_X:1 107(2) . . ?
F2_X:1 C_X:1 F1_X:1 112(3) . . ?
F2_X:1 C_X:1 F_X:1 111(3) . . ?
F1_X:1 C_X:1 F_X:1 106(3) . . ?
F2_X:1 C_X:1 S_X:1 109(3) . . ?
F1_X:1 C_X:1 S_X:1 109(2) . . ?
F_X:1 C_X:1 S_X:1 109(2) . . ?
F5_X:3 C1_X:3 F4_X:3 109(3) . . ?
F5_X:3 C1_X:3 F3_X:3 103(2) . . ?
F4_X:3 C1_X:3 F3_X:3 106(2) . . ?
F5_X:3 C1_X:3 S1_X:3 111(2) . . ?
F4_X:3 C1_X:3 S1_X:3 115(2) . . ?
F3_X:3 C1_X:3 S1_X:3 112(2) . . ?
O2_X:3 S1_X:3 O3_X:3 126(2) . . ?
O2_X:3 S1_X:3 N_X:3 103.2(18) . . ?
O3_X:3 S1_X:3 N_X:3 105(2) . . ?
O2_X:3 S1_X:3 C1_X:3 107.1(16) . . ?
O3_X:3 S1_X:3 C1_X:3 109.3(18) . . ?
N_X:3 S1_X:3 C1_X:3 102.9(19) . . ?
S1_X:3 N_X:3 S_X:3 119.0(18) . . ?
O1_X:3 S_X:3 O_X:3 121(3) . . ?
O1_X:3 S_X:3 N_X:3 106(2) . . ?
O_X:3 S_X:3 N_X:3 112(2) . . ?
O1_X:3 S_X:3 C_X:3 107.3(19) . . ?
O_X:3 S_X:3 C_X:3 107.9(19) . . ?
N_X:3 S_X:3 C_X:3 99.7(19) . . ?
F_X:3 C_X:3 F1_X:3 109(3) . . ?
F_X:3 C_X:3 F2_X:3 109(3) . . ?
F1_X:3 C_X:3 F2_X:3 110(3) . . ?
F_X:3 C_X:3 S_X:3 117(2) . . ?
F1_X:3 C_X:3 S_X:3 107(2) . . ?
F2_X:3 C_X:3 S_X:3 106(2) . . ?
F3_X:5 C1_X:5 F5_X:5 112(3) . . ?
F3_X:5 C1_X:5 F4_X:5 110(3) . . ?
F5_X:5 C1_X:5 F4_X:5 107(3) . . ?
F3_X:5 C1_X:5 S1_X:5 108(2) . . ?
F5_X:5 C1_X:5 S1_X:5 109(2) . . ?
F4_X:5 C1_X:5 S1_X:5 112(2) . . ?
O3_X:5 S1_X:5 O2_X:5 123(2) . . ?
O3_X:5 S1_X:5 N_X:5 117(2) . . ?
O2_X:5 S1_X:5 N_X:5 105(2) . . ?
O3_X:5 S1_X:5 C1_X:5 102.7(18) . . ?
O2_X:5 S1_X:5 C1_X:5 106.1(18) . . ?
N_X:5 S1_X:5 C1_X:5 100.0(19) . . ?
S1_X:5 N_X:5 S_X:5 122.1(18) . . ?
O_X:5 S_X:5 O1_X:5 126(2) . . ?
O_X:5 S_X:5 N_X:5 109.4(18) . . ?
O1_X:5 S_X:5 N_X:5 105.2(19) . . ?
O_X:5 S_X:5 C_X:5 107.5(16) . . ?
O1_X:5 S_X:5 C_X:5 101.2(16) . . ?
N_X:5 S_X:5 C_X:5 105.2(18) . . ?
F_X:5 C_X:5 F2_X:5 112(3) . . ?
F_X:5 C_X:5 F1_X:5 108(3) . . ?
F2_X:5 C_X:5 F1_X:5 110(3) . . ?
F_X:5 C_X:5 S_X:5 109(2) . . ?
F2_X:5 C_X:5 S_X:5 110(2) . . ?
F1_X:5 C_X:5 S_X:5 108(2) . . ?
F3_X:7 C1_X:7 F5_X:7 109(3) . . ?
F3_X:7 C1_X:7 F4_X:7 104(3) . . ?
F5_X:7 C1_X:7 F4_X:7 101(3) . . ?
F3_X:7 C1_X:7 S1_X:7 116(3) . . ?
F5_X:7 C1_X:7 S1_X:7 118(2) . . ?
F4_X:7 C1_X:7 S1_X:7 107(2) . . ?
O2_X:7 S1_X:7 O3_X:7 121(3) . . ?
O2_X:7 S1_X:7 N_X:7 106(2) . . ?
O3_X:7 S1_X:7 N_X:7 110(3) . . ?
O2_X:7 S1_X:7 C1_X:7 114(2) . . ?
O3_X:7 S1_X:7 C1_X:7 101.7(19) . . ?
N_X:7 S1_X:7 C1_X:7 103(3) . . ?
S_X:7 N_X:7 S1_X:7 127(3) . . ?
O_X:7 S_X:7 O1_X:7 119(3) . . ?
O_X:7 S_X:7 N_X:7 107(3) . . ?
O1_X:7 S_X:7 N_X:7 105(3) . . ?
O_X:7 S_X:7 C_X:7 106(2) . . ?
O1_X:7 S_X:7 C_X:7 102(2) . . ?
N_X:7 S_X:7 C_X:7 118(3) . . ?
F_X:7 C_X:7 F1_X:7 110(3) . . ?
F_X:7 C_X:7 F2_X:7 107(3) . . ?
F1_X:7 C_X:7 F2_X:7 107(3) . . ?
F_X:7 C_X:7 S_X:7 114(3) . . ?
F1_X:7 C_X:7 S_X:7 110(3) . . ?
F2_X:7 C_X:7 S_X:7 109(3) . . ?
F4_X:9 C1_X:9 F3_X:9 109(3) . . ?
F4_X:9 C1_X:9 F5_X:9 110(3) . . ?
F3_X:9 C1_X:9 F5_X:9 102(2) . . ?
F4_X:9 C1_X:9 S1_X:9 107(2) . . ?
F3_X:9 C1_X:9 S1_X:9 115(2) . . ?
F5_X:9 C1_X:9 S1_X:9 113(2) . . ?
O2_X:9 S1_X:9 O3_X:9 127(2) . . ?
O2_X:9 S1_X:9 N_X:9 106(2) . . ?
O3_X:9 S1_X:9 N_X:9 110(2) . . ?
O2_X:9 S1_X:9 C1_X:9 104.5(18) . . ?
O3_X:9 S1_X:9 C1_X:9 107.4(18) . . ?
N_X:9 S1_X:9 C1_X:9 99(2) . . ?
S_X:9 N_X:9 S1_X:9 118.6(19) . . ?
O_X:9 S_X:9 O1_X:9 123(3) . . ?
O_X:9 S_X:9 N_X:9 106(2) . . ?
O1_X:9 S_X:9 N_X:9 111(2) . . ?
O_X:9 S_X:9 C_X:9 106.6(19) . . ?
O1_X:9 S_X:9 C_X:9 103.9(18) . . ?
N_X:9 S_X:9 C_X:9 105(2) . . ?
F2_X:9 C_X:9 F_X:9 110(3) . . ?
F2_X:9 C_X:9 F1_X:9 110(3) . . ?
F_X:9 C_X:9 F1_X:9 109(3) . . ?
F2_X:9 C_X:9 S_X:9 120(2) . . ?
F_X:9 C_X:9 S_X:9 103.2(19) . . ?
F1_X:9 C_X:9 S_X:9 104(2) . . ?
F5_X:11 C1_X:11 F4_X:11 110(3) . . ?
F5_X:11 C1_X:11 F3_X:11 109(3) . . ?
F4_X:11 C1_X:11 F3_X:11 107(3) . . ?
F5_X:11 C1_X:11 S1_X:11 113(2) . . ?
F4_X:11 C1_X:11 S1_X:11 107(2) . . ?
F3_X:11 C1_X:11 S1_X:11 111(2) . . ?
O3_X:11 S1_X:11 O2_X:11 123(2) . . ?
O3_X:11 S1_X:11 N_X:11 116(2) . . ?
O2_X:11 S1_X:11 N_X:11 100(2) . . ?
O3_X:11 S1_X:11 C1_X:11 102.8(18) . . ?
O2_X:11 S1_X:11 C1_X:11 106.7(17) . . ?
N_X:11 S1_X:11 C1_X:11 107(2) . . ?
S1_X:11 N_X:11 S_X:11 122(2) . . ?
O_X:11 S_X:11 O1_X:11 125(3) . . ?
O_X:11 S_X:11 N_X:11 107(3) . . ?
O1_X:11 S_X:11 N_X:11 108(3) . . ?
O_X:11 S_X:11 C_X:11 109(2) . . ?
O1_X:11 S_X:11 C_X:11 104(2) . . ?
N_X:11 S_X:11 C_X:11 101(3) . . ?
F1_X:11 C_X:11 F2_X:11 110(3) . . ?
F1_X:11 C_X:11 F_X:11 108(3) . . ?
F2_X:11 C_X:11 F_X:11 108(3) . . ?
F1_X:11 C_X:11 S_X:11 111(3) . . ?
F2_X:11 C_X:11 S_X:11 110(3) . . ?
F_X:11 C_X:11 S_X:11 109(3) . . ?
F4_X:13 C1_X:13 F5_X:13 104(3) . . ?
F4_X:13 C1_X:13 F3_X:13 107(3) . . ?
F5_X:13 C1_X:13 F3_X:13 112(3) . . ?
F4_X:13 C1_X:13 S1_X:13 110(2) . . ?
F5_X:13 C1_X:13 S1_X:13 112(2) . . ?
F3_X:13 C1_X:13 S1_X:13 111(2) . . ?
O2_X:13 S1_X:13 O3_X:13 119(3) . . ?
O2_X:13 S1_X:13 N_X:13 111(2) . . ?
O3_X:13 S1_X:13 N_X:13 112(2) . . ?
O2_X:13 S1_X:13 C1_X:13 106.3(19) . . ?
O3_X:13 S1_X:13 C1_X:13 104.0(19) . . ?
N_X:13 S1_X:13 C1_X:13 102(2) . . ?
S1_X:13 N_X:13 S_X:13 112.9(19) . . ?
O1_X:13 S_X:13 O_X:13 129(3) . . ?
O1_X:13 S_X:13 N_X:13 105(3) . . ?
O_X:13 S_X:13 N_X:13 104(2) . . ?
O1_X:13 S_X:13 C_X:13 109(2) . . ?
O_X:13 S_X:13 C_X:13 104(2) . . ?
N_X:13 S_X:13 C_X:13 103(3) . . ?
F_X:13 C_X:13 F1_X:13 109(3) . . ?
F_X:13 C_X:13 F2_X:13 106(3) . . ?
F1_X:13 C_X:13 F2_X:13 107(3) . . ?
F_X:13 C_X:13 S_X:13 115(3) . . ?
F1_X:13 C_X:13 S_X:13 108(3) . . ?
F2_X:13 C_X:13 S_X:13 112(2) . . ?
F4_X:15 C1_X:15 F5_X:15 108(3) . . ?
F4_X:15 C1_X:15 F3_X:15 113(3) . . ?
F5_X:15 C1_X:15 F3_X:15 110(3) . . ?
F4_X:15 C1_X:15 S1_X:15 110(2) . . ?
F5_X:15 C1_X:15 S1_X:15 110(2) . . ?
F3_X:15 C1_X:15 S1_X:15 106(2) . . ?
O2_X:15 S1_X:15 O3_X:15 122(3) . . ?
O2_X:15 S1_X:15 N_X:15 109(2) . . ?
O3_X:15 S1_X:15 N_X:15 108(3) . . ?
O2_X:15 S1_X:15 C1_X:15 105.4(19) . . ?
O3_X:15 S1_X:15 C1_X:15 101.4(19) . . ?
N_X:15 S1_X:15 C1_X:15 111(2) . . ?
S1_X:15 N_X:15 S_X:15 127(2) . . ?
O1_X:15 S_X:15 O_X:15 122(3) . . ?
O1_X:15 S_X:15 N_X:15 111(3) . . ?
O_X:15 S_X:15 N_X:15 106(3) . . ?
O1_X:15 S_X:15 C_X:15 105(2) . . ?
O_X:15 S_X:15 C_X:15 106(2) . . ?
N_X:15 S_X:15 C_X:15 105(2) . . ?
F1_X:15 C_X:15 F2_X:15 112(3) . . ?
F1_X:15 C_X:15 F_X:15 114(3) . . ?
F2_X:15 C_X:15 F_X:15 104(3) . . ?
F1_X:15 C_X:15 S_X:15 106(3) . . ?
F2_X:15 C_X:15 S_X:15 112(3) . . ?
F_X:15 C_X:15 S_X:15 110(3) . . ?
F5_X:17 C1_X:17 F4_X:17 112(3) . . ?
F5_X:17 C1_X:17 F3_X:17 112(3) . . ?
F4_X:17 C1_X:17 F3_X:17 111(3) . . ?
F5_X:17 C1_X:17 S1_X:17 107(3) . . ?
F4_X:17 C1_X:17 S1_X:17 111(3) . . ?
F3_X:17 C1_X:17 S1_X:17 104(3) . . ?
O3_X:17 S1_X:17 O2_X:17 122(3) . . ?
O3_X:17 S1_X:17 N_X:17 112(3) . . ?
O2_X:17 S1_X:17 N_X:17 113(3) . . ?
O3_X:17 S1_X:17 C1_X:17 104(2) . . ?
O2_X:17 S1_X:17 C1_X:17 103(2) . . ?
N_X:17 S1_X:17 C1_X:17 101(2) . . ?
S1_X:17 N_X:17 S_X:17 128(2) . . ?
O1_X:17 S_X:17 O_X:17 126(3) . . ?
O1_X:17 S_X:17 N_X:17 118(3) . . ?
O_X:17 S_X:17 N_X:17 101(2) . . ?
O1_X:17 S_X:17 C_X:17 102.4(19) . . ?
O_X:17 S_X:17 C_X:17 96.1(17) . . ?
N_X:17 S_X:17 C_X:17 110(2) . . ?
S_X:17 O_X:17 Ag_M:6 143(2) . . ?
F_X:17 C_X:17 F2_X:17 122(3) . . ?
F_X:17 C_X:17 F1_X:17 106(3) . . ?
F2_X:17 C_X:17 F1_X:17 107(3) . . ?
F_X:17 C_X:17 S_X:17 107(2) . . ?
F2_X:17 C_X:17 S_X:17 106(2) . . ?
F1_X:17 C_X:17 S_X:17 109(3) . . ?
F3_X:19 C1_X:19 F4_X:19 108(3) . . ?
F3_X:19 C1_X:19 F5_X:19 107(3) . . ?
F4_X:19 C1_X:19 F5_X:19 109(3) . . ?
F3_X:19 C1_X:19 S1_X:19 112(3) . . ?
F4_X:19 C1_X:19 S1_X:19 112(3) . . ?
F5_X:19 C1_X:19 S1_X:19 109(3) . . ?
O2_X:19 S1_X:19 O3_X:19 123(3) . . ?
O2_X:19 S1_X:19 N_X:19 107(3) . . ?
O3_X:19 S1_X:19 N_X:19 108(3) . . ?
O2_X:19 S1_X:19 C1_X:19 106(2) . . ?
O3_X:19 S1_X:19 C1_X:19 106(2) . . ?
N_X:19 S1_X:19 C1_X:19 106(3) . . ?
S1_X:19 N_X:19 S_X:19 126(3) . . ?
O_X:19 S_X:19 O1_X:19 124(3) . . ?
O_X:19 S_X:19 N_X:19 111(3) . . ?
O1_X:19 S_X:19 N_X:19 106(3) . . ?
O_X:19 S_X:19 C_X:19 106(2) . . ?
O1_X:19 S_X:19 C_X:19 104(2) . . ?
N_X:19 S_X:19 C_X:19 103(3) . . ?
F2_X:19 C_X:19 F1_X:19 110(3) . . ?
F2_X:19 C_X:19 F_X:19 109(3) . . ?
F1_X:19 C_X:19 F_X:19 108(3) . . ?
F2_X:19 C_X:19 S_X:19 110(3) . . ?
F1_X:19 C_X:19 S_X:19 110(3) . . ?
F_X:19 C_X:19 S_X:19 110(3) . . ?

loop_
_geom_bond_atom_site_label_1
_geom_bond_atom_site_label_2
_geom_bond_distance
_geom_bond_site_symmetry_2
_geom_bond_publ_flag
O1_A:1 C_A:1 1.22(4) . ?
C_A:1 O2_A:1 1.32(4) . ?
C_A:1 N_A:2 1.33(4) . ?
O2_A:1 CT_A:1 1.43(3) . ?
CT_A:1 C3_A:1 1.51(2) . ?
CT_A:1 C1_A:1 1.513(19) . ?
CT_A:1 C2_A:1 1.516(19) . ?
N_A:2 CA_A:2 1.485(14) . ?
CA_A:2 CB_A:2 1.527(15) . ?
CA_A:2 C_A:2 1.534(15) . ?
C_A:2 O_A:2 1.22(2) . ?
C_A:2 N_A:3 1.30(3) . ?
CB_A:2 CG_A:2 1.47(3) . ?
O_A:3 C_A:3 1.20(2) . ?
C_A:3 N_A:4 1.35(3) . ?
C_A:3 CA_A:3 1.532(18) . ?
CA_A:3 N_A:3 1.47(2) . ?
CA_A:3 CB_A:3 1.52(2) . ?
CB_A:3 C3_A:3 1.506(12) . ?
C3_A:3 C4_A:3 1.385(12) . ?
C3_A:3 C7_A:3 1.385(14) . ?
C7_A:3 C6_A:3 1.389(13) . ?
C6_A:3 C5_A:3 1.38(2) . ?
C5_A:3 N1_A:3 1.325(16) . ?
N1_A:3 C4_A:3 1.323(14) . ?
N1_A:3 Ag_M:1 2.14(2) . ?
N_A:4 CA_A:4 1.44(3) . ?
CA_A:4 C_A:4 1.531(17) . ?
C_A:4 O_A:4 1.21(2) . ?
C_A:4 N_A:5 1.34(3) . ?
N_A:5 CA_A:5 1.48(2) . ?
CA_A:5 C_A:5 1.52(3) . ?
CA_A:5 CB_A:5 1.54(2) . ?
C_A:5 O_A:5 1.22(2) . ?
C_A:5 N_A:6 1.30(3) . ?
CB_A:5 C6_A:5 1.510(13) . ?
C6_A:5 C7_A:5 1.383(13) . ?
C6_A:5 C11_A:5 1.393(14) . ?
C7_A:5 N8_A:5 1.327(14) . ?
N8_A:5 C9_A:5 1.329(15) . ?
N8_A:5 Ag_M:2 2.11(3) . ?
C9_A:5 C10_A:5 1.383(19) . ?
C10_A:5 C11_A:5 1.384(14) . ?
N_A:6 CA_A:6 1.45(3) . ?
CA_A:6 C_A:6 1.48(3) . ?
CA_A:6 CB_A:6 1.524(19) . ?
CB_A:6 CG2_A:6 1.48(3) . ?
CB_A:6 CG1_A:6 1.49(3) . ?
C_A:6 O_A:6 1.21(3) . ?
C_A:6 O1_A:7 1.37(4) . ?
O1_A:7 C1_A:7 1.463(18) . ?
O1_B:1 C_B:1 1.20(4) . ?
C_B:1 N_B:2 1.33(4) . ?
C_B:1 O2_B:1 1.37(4) . ?
O2_B:1 CT_B:1 1.46(3) . ?
CT_B:1 C1_B:1 1.509(19) . ?
CT_B:1 C3_B:1 1.512(19) . ?
CT_B:1 C2_B:1 1.52(2) . ?
N_B:2 CA_B:2 1.487(14) . ?
CA_B:2 CB_B:2 1.533(16) . ?
CA_B:2 C_B:2 1.534(15) . ?
C_B:2 O_B:2 1.25(2) . ?
C_B:2 N_B:3 1.31(3) . ?
CB_B:2 CG_B:2 1.55(3) . ?
O_B:3 C_B:3 1.22(2) . ?
C_B:3 N_B:4 1.35(3) . ?
C_B:3 CA_B:3 1.524(18) . ?
CA_B:3 N_B:3 1.47(2) . ?
CA_B:3 CB_B:3 1.52(2) . ?
CB_B:3 C3_B:3 1.506(12) . ?
C3_B:3 C7_B:3 1.385(14) . ?
C3_B:3 C4_B:3 1.388(12) . ?
C7_B:3 C6_B:3 1.385(13) . ?
C6_B:3 C5_B:3 1.39(2) . ?
C5_B:3 N1_B:3 1.327(17) . ?
N1_B:3 C4_B:3 1.332(14) . ?
N1_B:3 Ag_M:3 2.12(2) . ?
N_B:4 CA_B:4 1.42(3) . ?
CA_B:4 C_B:4 1.525(17) . ?
C_B:4 O_B:4 1.21(2) . ?
C_B:4 N_B:5 1.30(3) . ?
N_B:5 CA_B:5 1.47(2) . ?
CA_B:5 C_B:5 1.50(3) . ?
CA_B:5 CB_B:5 1.54(2) . ?
C_B:5 O_B:5 1.19(2) . ?
C_B:5 N_B:6 1.35(3) . ?
CB_B:5 C6_B:5 1.503(13) . ?
C6_B:5 C7_B:5 1.384(13) . ?
C6_B:5 C11_B:5 1.390(14) . ?
C7_B:5 N8_B:5 1.328(14) . ?
N8_B:5 C9_B:5 1.330(15) . ?
N8_B:5 Ag_M:4 2.17(3) . ?
C9_B:5 C10_B:5 1.382(19) . ?
C10_B:5 C11_B:5 1.396(14) . ?
N_B:6 CA_B:6 1.46(2) . ?
CA_B:6 C_B:6 1.49(3) . ?
CA_B:6 CB_B:6 1.540(19) . ?
CB_B:6 CG2_B:6 1.48(3) . ?
CB_B:6 CG1_B:6 1.51(3) . ?
C_B:6 O_B:6 1.24(3) . ?
C_B:6 O1_B:7 1.31(4) . ?
O1_B:7 C1_B:7 1.438(18) . ?
O1_C:1 C_C:1 1.18(4) . ?
C_C:1 N_C:2 1.28(3) . ?
C_C:1 O2_C:1 1.33(3) . ?
O2_C:1 CT_C:1 1.44(3) . ?
CT_C:1 C3_C:1 1.51(2) . ?
CT_C:1 C2_C:1 1.514(19) . ?
CT_C:1 C1_C:1 1.515(19) . ?
N_C:2 CA_C:2 1.481(14) . ?
CA_C:2 CB_C:2 1.522(15) . ?
CA_C:2 C_C:2 1.527(14) . ?
C_C:2 O_C:2 1.23(2) . ?
C_C:2 N_C:3 1.31(3) . ?
CB_C:2 CG_C:2 1.47(3) . ?
O_C:3 C_C:3 1.20(2) . ?
C_C:3 N_C:4 1.29(3) . ?
C_C:3 CA_C:3 1.509(18) . ?
CA_C:3 N_C:3 1.47(2) . ?
CA_C:3 CB_C:3 1.54(2) . ?
CB_C:3 C3_C:3 1.506(12) . ?
C3_C:3 C7_C:3 1.383(14) . ?
C3_C:3 C4_C:3 1.388(12) . ?
C7_C:3 C6_C:3 1.385(13) . ?
C6_C:3 C5_C:3 1.37(2) . ?
C5_C:3 N1_C:3 1.312(16) . ?
N1_C:3 C4_C:3 1.328(14) . ?
N1_C:3 Ag_M:1 2.14(2) . ?
N_C:4 CA_C:4 1.47(3) . ?
CA_C:4 C_C:4 1.526(17) . ?
C_C:4 O_C:4 1.23(2) . ?
C_C:4 N_C:5 1.28(3) . ?
N_C:5 CA_C:5 1.48(2) . ?
CA_C:5 C_C:5 1.53(3) . ?
CA_C:5 CB_C:5 1.54(2) . ?
C_C:5 O_C:5 1.22(2) . ?
C_C:5 N_C:6 1.29(3) . ?
CB_C:5 C6_C:5 1.510(13) . ?
C6_C:5 C7_C:5 1.380(13) . ?
C6_C:5 C11_C:5 1.390(14) . ?
C7_C:5 N8_C:5 1.326(14) . ?
N8_C:5 C9_C:5 1.326(15) . ?
N8_C:5 Ag_M:2 2.08(3) . ?
C9_C:5 C10_C:5 1.380(19) . ?
C10_C:5 C11_C:5 1.389(14) . ?
N_C:6 CA_C:6 1.47(2) . ?
CA_C:6 C_C:6 1.52(3) . ?
CA_C:6 CB_C:6 1.536(19) . ?
CB_C:6 CG1_C:6 1.50(3) . ?
CB_C:6 CG2_C:6 1.53(3) . ?
C_C:6 O_C:6 1.20(3) . ?
C_C:6 O1_C:7 1.34(4) . ?
O1_C:7 C1_C:7 1.455(19) . ?
O1_D:1 C_D:1 1.23(4) . ?
C_D:1 N_D:2 1.29(3) . ?
C_D:1 O2_D:1 1.29(4) . ?
O2_D:1 CT_D:1 1.47(3) . ?
CT_D:1 C2_D:1 1.512(19) . ?
CT_D:1 C3_D:1 1.51(2) . ?
CT_D:1 C1_D:1 1.52(2) . ?
N_D:2 CA_D:2 1.479(14) . ?
CA_D:2 CB_D:2 1.524(15) . ?
CA_D:2 C_D:2 1.536(15) . ?
C_D:2 O_D:2 1.24(2) . ?
C_D:2 N_D:3 1.28(3) . ?
CB_D:2 CG_D:2 1.50(3) . ?
O_D:3 C_D:3 1.18(2) . ?
C_D:3 N_D:4 1.32(3) . ?
C_D:3 CA_D:3 1.521(18) . ?
CA_D:3 N_D:3 1.49(2) . ?
CA_D:3 CB_D:3 1.53(2) . ?
CB_D:3 C3_D:3 1.516(12) . ?
C3_D:3 C7_D:3 1.382(14) . ?
C3_D:3 C4_D:3 1.384(12) . ?
C7_D:3 C6_D:3 1.389(13) . ?
C6_D:3 C5_D:3 1.39(2) . ?
C5_D:3 N1_D:3 1.334(16) . ?
N1_D:3 C4_D:3 1.325(14) . ?
N1_D:3 Ag_M:3 2.19(2) . ?
N_D:4 CA_D:4 1.47(3) . ?
CA_D:4 C_D:4 1.530(17) . ?
C_D:4 O_D:4 1.22(2) . ?
C_D:4 N_D:5 1.30(3) . ?
N_D:5 CA_D:5 1.45(2) . ?
CA_D:5 CB_D:5 1.54(2) . ?
CA_D:5 C_D:5 1.54(3) . ?
C_D:5 O_D:5 1.21(2) . ?
C_D:5 N_D:6 1.32(3) . ?
CB_D:5 C6_D:5 1.511(13) . ?
C6_D:5 C7_D:5 1.387(13) . ?
C6_D:5 C11_D:5 1.390(14) . ?
C7_D:5 N8_D:5 1.334(14) . ?
N8_D:5 C9_D:5 1.320(16) . ?
N8_D:5 Ag_M:4 2.10(3) . ?
C9_D:5 C10_D:5 1.374(19) . ?
C10_D:5 C11_D:5 1.390(14) . ?
N_D:6 CA_D:6 1.45(2) . ?
CA_D:6 C_D:6 1.51(3) . ?
CA_D:6 CB_D:6 1.545(19) . ?
CB_D:6 CG1_D:6 1.52(3) . ?
CB_D:6 CG2_D:6 1.55(3) . ?
C_D:6 O_D:6 1.21(3) . ?
C_D:6 O1_D:7 1.37(3) . ?
O1_D:7 C1_D:7 1.456(18) . ?
O1_E:1 C_E:1 1.22(4) . ?
C_E:1 N_E:2 1.28(4) . ?
C_E:1 O2_E:1 1.32(3) . ?
O2_E:1 CT_E:1 1.47(3) . ?
CT_E:1 C3_E:1 1.514(19) . ?
CT_E:1 C2_E:1 1.514(19) . ?
CT_E:1 C1_E:1 1.517(19) . ?
N_E:2 CA_E:2 1.485(14) . ?
CA_E:2 CB_E:2 1.531(15) . ?
CA_E:2 C_E:2 1.535(15) . ?
C_E:2 O_E:2 1.22(2) . ?
C_E:2 N_E:3 1.33(3) . ?
CB_E:2 CG_E:2 1.49(3) . ?
O_E:3 C_E:3 1.22(2) . ?
C_E:3 N_E:4 1.29(3) . ?
C_E:3 CA_E:3 1.522(18) . ?
CA_E:3 N_E:3 1.49(2) . ?
CA_E:3 CB_E:3 1.53(2) . ?
CB_E:3 C3_E:3 1.508(12) . ?
C3_E:3 C7_E:3 1.383(14) . ?
C3_E:3 C4_E:3 1.386(12) . ?
C7_E:3 C6_E:3 1.385(13) . ?
C6_E:3 C5_E:3 1.394(19) . ?
C5_E:3 N1_E:3 1.319(16) . ?
N1_E:3 C4_E:3 1.331(14) . ?
N1_E:3 Ag_M:5 2.15(2) . ?
N_E:4 CA_E:4 1.48(3) . ?
CA_E:4 C_E:4 1.528(17) . ?
C_E:4 O_E:4 1.17(2) . ?
C_E:4 N_E:5 1.30(3) . ?
N_E:5 CA_E:5 1.46(2) . ?
CA_E:5 CB_E:5 1.54(2) . ?
CA_E:5 C_E:5 1.56(3) . ?
C_E:5 O_E:5 1.20(2) . ?
C_E:5 N_E:6 1.31(3) . ?
CB_E:5 C6_E:5 1.510(13) . ?
C6_E:5 C7_E:5 1.384(13) . ?
C6_E:5 C11_E:5 1.385(14) . ?
C7_E:5 N8_E:5 1.335(14) . ?
N8_E:5 C9_E:5 1.331(16) . ?
N8_E:5 Ag_M:6 2.15(3) . ?
C9_E:5 C10_E:5 1.379(19) . ?
C10_E:5 C11_E:5 1.392(14) . ?
N_E:6 CA_E:6 1.46(2) . ?
CA_E:6 C_E:6 1.52(3) . ?
CA_E:6 CB_E:6 1.523(19) . ?
CB_E:6 CG1_E:6 1.50(3) . ?
CB_E:6 CG2_E:6 1.53(3) . ?
C_E:6 O_E:6 1.23(3) . ?
C_E:6 O1_E:7 1.28(3) . ?
O1_E:7 C1_E:7 1.450(18) . ?
O1_F:1 C_F:1 1.20(3) . ?
C_F:1 N_F:2 1.33(3) . ?
C_F:1 O2_F:1 1.35(3) . ?
O2_F:1 CT_F:1 1.45(3) . ?
CT_F:1 C1_F:1 1.506(19) . ?
CT_F:1 C3_F:1 1.507(19) . ?
CT_F:1 C2_F:1 1.509(19) . ?
N_F:2 CA_F:2 1.487(14) . ?
CA_F:2 CB_F:2 1.528(15) . ?
CA_F:2 C_F:2 1.533(14) . ?
C_F:2 O_F:2 1.25(2) . ?
C_F:2 N_F:3 1.28(3) . ?
CB_F:2 CG_F:2 1.50(3) . ?
O_F:3 C_F:3 1.21(2) . ?
C_F:3 N_F:4 1.34(3) . ?
C_F:3 CA_F:3 1.529(18) . ?
CA_F:3 N_F:3 1.46(2) . ?
CA_F:3 CB_F:3 1.53(2) . ?
CB_F:3 C3_F:3 1.506(12) . ?
C3_F:3 C7_F:3 1.384(14) . ?
C3_F:3 C4_F:3 1.385(12) . ?
C7_F:3 C6_F:3 1.385(13) . ?
C6_F:3 C5_F:3 1.39(2) . ?
C5_F:3 N1_F:3 1.324(16) . ?
N1_F:3 C4_F:3 1.336(14) . ?
N1_F:3 Ag_M:7 2.16(3) . ?
N_F:4 CA_F:4 1.46(3) . ?
CA_F:4 C_F:4 1.526(17) . ?
C_F:4 O_F:4 1.21(2) . ?
C_F:4 N_F:5 1.32(3) . ?
N_F:5 CA_F:5 1.49(2) . ?
CA_F:5 C_F:5 1.52(3) . ?
CA_F:5 CB_F:5 1.53(2) . ?
C_F:5 O_F:5 1.25(2) . ?
C_F:5 N_F:6 1.31(3) . ?
CB_F:5 C6_F:5 1.507(13) . ?
C6_F:5 C7_F:5 1.388(13) . ?
C6_F:5 C11_F:5 1.391(14) . ?
C7_F:5 N8_F:5 1.326(14) . ?
N8_F:5 C9_F:5 1.330(16) . ?
N8_F:5 Ag_M:8 2.09(3) . ?
C9_F:5 C10_F:5 1.384(19) . ?
C10_F:5 C11_F:5 1.388(14) . ?
N_F:6 CA_F:6 1.45(2) . ?
CA_F:6 C_F:6 1.52(3) . ?
CA_F:6 CB_F:6 1.548(19) . ?
CB_F:6 CG1_F:6 1.53(3) . ?
CB_F:6 CG2_F:6 1.55(3) . ?
C_F:6 O_F:6 1.20(3) . ?
C_F:6 O1_F:7 1.35(3) . ?
O1_F:7 C1_F:7 1.453(18) . ?
O1_G:1 C_G:1 1.22(4) . ?
C_G:1 O2_G:1 1.32(3) . ?
C_G:1 N_G:2 1.32(4) . ?
O2_G:1 CT_G:1 1.45(3) . ?
CT_G:1 C2_G:1 1.508(19) . ?
CT_G:1 C1_G:1 1.51(2) . ?
CT_G:1 C3_G:1 1.511(19) . ?
N_G:2 CA_G:2 1.486(14) . ?
CA_G:2 CB_G:2 1.523(15) . ?
CA_G:2 C_G:2 1.526(15) . ?
C_G:2 O_G:2 1.26(2) . ?
C_G:2 N_G:3 1.29(3) . ?
CB_G:2 CG_G:2 1.49(3) . ?
O_G:3 C_G:3 1.24(2) . ?
C_G:3 N_G:4 1.28(3) . ?
C_G:3 CA_G:3 1.530(18) . ?
CA_G:3 N_G:3 1.48(2) . ?
CA_G:3 CB_G:3 1.54(2) . ?
CB_G:3 C3_G:3 1.498(12) . ?
C3_G:3 C7_G:3 1.386(14) . ?
C3_G:3 C4_G:3 1.389(12) . ?
C7_G:3 C6_G:3 1.385(13) . ?
C6_G:3 C5_G:3 1.38(2) . ?
C5_G:3 N1_G:3 1.329(16) . ?
N1_G:3 C4_G:3 1.326(14) . ?
N1_G:3 Ag_M:5 2.15(2) . ?
N_G:4 CA_G:4 1.43(3) . ?
CA_G:4 C_G:4 1.534(17) . ?
C_G:4 O_G:4 1.20(2) . ?
C_G:4 N_G:5 1.35(3) . ?
N_G:5 CA_G:5 1.47(2) . ?
CA_G:5 C_G:5 1.52(3) . ?
CA_G:5 CB_G:5 1.54(2) . ?
C_G:5 O_G:5 1.20(2) . ?
C_G:5 N_G:6 1.32(3) . ?
CB_G:5 C6_G:5 1.508(13) . ?
C6_G:5 C7_G:5 1.386(13) . ?
C6_G:5 C11_G:5 1.392(14) . ?
C7_G:5 N8_G:5 1.328(14) . ?
N8_G:5 C9_G:5 1.320(15) . ?
N8_G:5 Ag_M:6 2.10(3) . ?
C9_G:5 C10_G:5 1.400(19) . ?
C10_G:5 C11_G:5 1.387(14) . ?
N_G:6 CA_G:6 1.46(2) . ?
CA_G:6 C_G:6 1.46(3) . ?
CA_G:6 CB_G:6 1.531(19) . ?
CB_G:6 CG2_G:6 1.46(3) . ?
CB_G:6 CG1_G:6 1.53(3) . ?
C_G:6 O_G:6 1.21(3) . ?
C_G:6 O1_G:7 1.31(3) . ?
O1_G:7 C1_G:7 1.441(18) . ?
O1_H:1 C_H:1 1.24(4) . ?
C_H:1 N_H:2 1.33(4) . ?
C_H:1 O2_H:1 1.36(4) . ?
O2_H:1 CT_H:1 1.50(3) . ?
CT_H:1 C3_H:1 1.52(2) . ?
CT_H:1 C1_H:1 1.52(2) . ?
CT_H:1 C2_H:1 1.520(19) . ?
N_H:2 CA_H:2 1.489(14) . ?
CA_H:2 CB_H:2 1.525(15) . ?
CA_H:2 C_H:2 1.531(15) . ?
C_H:2 O_H:2 1.25(2) . ?
C_H:2 N_H:3 1.28(3) . ?
CB_H:2 CG_H:2 1.58(3) . ?
O_H:3 C_H:3 1.21(2) . ?
C_H:3 N_H:4 1.36(3) . ?
C_H:3 CA_H:3 1.524(18) . ?
CA_H:3 N_H:3 1.45(2) . ?
CA_H:3 CB_H:3 1.53(2) . ?
CB_H:3 C3_H:3 1.507(12) . ?
C3_H:3 C4_H:3 1.386(12) . ?
C3_H:3 C7_H:3 1.387(14) . ?
C7_H:3 C6_H:3 1.385(13) . ?
C6_H:3 C5_H:3 1.39(2) . ?
C5_H:3 N1_H:3 1.319(16) . ?
N1_H:3 C4_H:3 1.325(14) . ?
N1_H:3 Ag_M:7 2.17(3) . ?
N_H:4 CA_H:4 1.45(3) . ?
CA_H:4 C_H:4 1.535(17) . ?
C_H:4 O_H:4 1.19(2) . ?
C_H:4 N_H:5 1.35(3) . ?
N_H:5 CA_H:5 1.46(2) . ?
CA_H:5 C_H:5 1.53(3) . ?
CA_H:5 CB_H:5 1.54(2) . ?
C_H:5 O_H:5 1.22(2) . ?
C_H:5 N_H:6 1.31(3) . ?
CB_H:5 C6_H:5 1.510(13) . ?
C6_H:5 C7_H:5 1.383(13) . ?
C6_H:5 C11_H:5 1.384(14) . ?
C7_H:5 N8_H:5 1.331(14) . ?
N8_H:5 C9_H:5 1.325(16) . ?
N8_H:5 Ag_M:8 2.12(3) . ?
C9_H:5 C10_H:5 1.374(19) . ?
C10_H:5 C11_H:5 1.387(14) . ?
N_H:6 CA_H:6 1.48(3) . ?
CA_H:6 C_H:6 1.54(4) . ?
CA_H:6 CB_H:6 1.551(19) . ?
CB_H:6 CG2_H:6 1.51(3) . ?
CB_H:6 CG1_H:6 1.53(3) . ?
C_H:6 O_H:6 1.21(3) . ?
C_H:6 O1_H:7 1.33(4) . ?
O1_H:7 C1_H:7 1.453(19) . ?
O1_I:1 C_I:1 1.25(4) . ?
C_I:1 O2_I:1 1.34(4) . ?
C_I:1 N_I:2 1.37(4) . ?
O2_I:1 CT_I:1 1.45(3) . ?
CT_I:1 C2_I:1 1.51(2) . ?
CT_I:1 C3_I:1 1.51(2) . ?
CT_I:1 C1_I:1 1.51(2) . ?
N_I:2 CA_I:2 1.478(14) . ?
CA_I:2 CB_I:2 1.522(15) . ?
CA_I:2 C_I:2 1.523(15) . ?
C_I:2 O_I:2 1.25(2) . ?
C_I:2 N_I:3 1.29(3) . ?
CB_I:2 CG_I:2 1.58(4) . ?
O_I:3 C_I:3 1.21(2) . ?
C_I:3 N_I:4 1.31(3) . ?
C_I:3 CA_I:3 1.509(18) . ?
CA_I:3 N_I:3 1.47(2) . ?
CA_I:3 CB_I:3 1.55(2) . ?
CB_I:3 C3_I:3 1.509(12) . ?
C3_I:3 C4_I:3 1.380(12) . ?
C3_I:3 C7_I:3 1.385(14) . ?
C7_I:3 C6_I:3 1.384(13) . ?
C6_I:3 C5_I:3 1.39(2) . ?
C5_I:3 N1_I:3 1.338(17) . ?
N1_I:3 C4_I:3 1.332(14) . ?
N1_I:3 Ag_M:9 2.19(3) . ?
N_I:4 CA_I:4 1.48(3) . ?
CA_I:4 C_I:4 1.527(18) . ?
C_I:4 O_I:4 1.17(2) . ?
C_I:4 N_I:5 1.33(3) . ?
N_I:5 CA_I:5 1.47(2) . ?
CA_I:5 C_I:5 1.53(3) . ?
CA_I:5 CB_I:5 1.55(2) . ?
C_I:5 O_I:5 1.21(2) . ?
C_I:5 N_I:6 1.34(3) . ?
CB_I:5 C6_I:5 1.516(13) . ?
C6_I:5 C7_I:5 1.380(13) . ?
C6_I:5 C11_I:5 1.391(14) . ?
C7_I:5 N8_I:5 1.333(14) . ?
N8_I:5 C9_I:5 1.329(16) . ?
N8_I:5 Ag_M:10 2.13(3) . ?
C9_I:5 C10_I:5 1.383(19) . ?
C10_I:5 C11_I:5 1.385(14) . ?
N_I:6 CA_I:6 1.46(2) . ?
CA_I:6 C_I:6 1.48(3) . ?
CA_I:6 CB_I:6 1.536(19) . ?
CB_I:6 CG1_I:6 1.51(3) . ?
CB_I:6 CG2_I:6 1.52(3) . ?
C_I:6 O_I:6 1.20(3) . ?
C_I:6 O1_I:7 1.32(3) . ?
O1_I:7 C1_I:7 1.452(18) . ?
O1_J:1 C_J:1 1.23(4) . ?
C_J:1 N_J:2 1.34(4) . ?
C_J:1 O2_J:1 1.37(4) . ?
O2_J:1 CT_J:1 1.45(3) . ?
CT_J:1 C1_J:1 1.52(2) . ?
CT_J:1 C2_J:1 1.520(19) . ?
CT_J:1 C3_J:1 1.52(2) . ?
N_J:2 CA_J:2 1.484(14) . ?
CA_J:2 CB_J:2 1.533(15) . ?
CA_J:2 C_J:2 1.540(15) . ?
C_J:2 O_J:2 1.25(2) . ?
C_J:2 N_J:3 1.29(3) . ?
CB_J:2 CG_J:2 1.48(3) . ?
O_J:3 C_J:3 1.24(2) . ?
C_J:3 N_J:4 1.29(3) . ?
C_J:3 CA_J:3 1.511(18) . ?
CA_J:3 N_J:3 1.48(2) . ?
CA_J:3 CB_J:3 1.51(2) . ?
CB_J:3 C3_J:3 1.502(12) . ?
C3_J:3 C4_J:3 1.384(12) . ?
C3_J:3 C7_J:3 1.391(14) . ?
C7_J:3 C6_J:3 1.387(13) . ?
C6_J:3 C5_J:3 1.38(2) . ?
C5_J:3 N1_J:3 1.325(16) . ?
N1_J:3 C4_J:3 1.335(14) . ?
N1_J:3 Ag_M:11 2.17(3) . ?
N_J:4 CA_J:4 1.50(3) . ?
CA_J:4 C_J:4 1.524(17) . ?
C_J:4 O_J:4 1.22(2) . ?
C_J:4 N_J:5 1.28(3) . ?
N_J:5 CA_J:5 1.47(2) . ?
CA_J:5 C_J:5 1.52(3) . ?
CA_J:5 CB_J:5 1.53(2) . ?
C_J:5 O_J:5 1.21(2) . ?
C_J:5 N_J:6 1.31(3) . ?
CB_J:5 C6_J:5 1.505(13) . ?
C6_J:5 C7_J:5 1.380(13) . ?
C6_J:5 C11_J:5 1.383(14) . ?
C7_J:5 N8_J:5 1.330(14) . ?
N8_J:5 C9_J:5 1.327(16) . ?
N8_J:5 Ag_M:12 2.24(3) . ?
C9_J:5 C10_J:5 1.376(19) . ?
C10_J:5 C11_J:5 1.388(14) . ?
N_J:6 CA_J:6 1.47(3) . ?
CA_J:6 C_J:6 1.50(3) . ?
CA_J:6 CB_J:6 1.54(2) . ?
CB_J:6 CG2_J:6 1.52(3) . ?
CB_J:6 CG1_J:6 1.53(3) . ?
C_J:6 O_J:6 1.23(3) . ?
C_J:6 O1_J:7 1.34(4) . ?
O1_J:7 C1_J:7 1.448(19) . ?
O1_K:1 C_K:1 1.20(4) . ?
C_K:1 N_K:2 1.31(4) . ?
C_K:1 O2_K:1 1.35(4) . ?
O2_K:1 CT_K:1 1.47(3) . ?
CT_K:1 C3_K:1 1.510(19) . ?
CT_K:1 C2_K:1 1.514(19) . ?
CT_K:1 C1_K:1 1.52(2) . ?
N_K:2 CA_K:2 1.487(14) . ?
CA_K:2 CB_K:2 1.530(15) . ?
CA_K:2 C_K:2 1.531(15) . ?
C_K:2 O_K:2 1.26(2) . ?
C_K:2 N_K:3 1.31(3) . ?
CB_K:2 CG_K:2 1.51(3) . ?
O_K:3 C_K:3 1.21(2) . ?
C_K:3 N_K:4 1.33(3) . ?
C_K:3 CA_K:3 1.517(18) . ?
CA_K:3 N_K:3 1.45(2) . ?
CA_K:3 CB_K:3 1.54(2) . ?
CB_K:3 C3_K:3 1.504(12) . ?
C3_K:3 C4_K:3 1.380(12) . ?
C3_K:3 C7_K:3 1.387(14) . ?
C7_K:3 C6_K:3 1.390(13) . ?
C6_K:3 C5_K:3 1.38(2) . ?
C5_K:3 N1_K:3 1.328(17) . ?
N1_K:3 C4_K:3 1.331(14) . ?
N1_K:3 Ag_M:9 2.09(3) . ?
N_K:4 CA_K:4 1.46(3) . ?
CA_K:4 C_K:4 1.519(17) . ?
C_K:4 O_K:4 1.22(3) . ?
C_K:4 N_K:5 1.31(3) . ?
N_K:5 CA_K:5 1.48(2) . ?
CA_K:5 CB_K:5 1.51(2) . ?
CA_K:5 C_K:5 1.53(3) . ?
C_K:5 O_K:5 1.23(2) . ?
C_K:5 N_K:6 1.31(3) . ?
CB_K:5 C6_K:5 1.507(13) . ?
C6_K:5 C7_K:5 1.382(13) . ?
C6_K:5 C11_K:5 1.395(14) . ?
C7_K:5 N8_K:5 1.330(14) . ?
N8_K:5 C9_K:5 1.324(15) . ?
N8_K:5 Ag_M:10 2.10(3) . ?
C9_K:5 C10_K:5 1.384(19) . ?
C10_K:5 C11_K:5 1.384(14) . ?
N_K:6 CA_K:6 1.47(2) . ?
CA_K:6 C_K:6 1.52(3) . ?
CA_K:6 CB_K:6 1.551(19) . ?
CB_K:6 CG1_K:6 1.51(3) . ?
CB_K:6 CG2_K:6 1.53(3) . ?
C_K:6 O_K:6 1.21(3) . ?
C_K:6 O1_K:7 1.35(4) . ?
O1_K:7 C1_K:7 1.461(18) . ?
O1_L:1 C_L:1 1.24(4) . ?
C_L:1 N_L:2 1.27(4) . ?
C_L:1 O2_L:1 1.32(4) . ?
O2_L:1 CT_L:1 1.46(3) . ?
CT_L:1 C2_L:1 1.51(2) . ?
CT_L:1 C1_L:1 1.516(19) . ?
CT_L:1 C3_L:1 1.52(2) . ?
N_L:2 CA_L:2 1.486(14) . ?
CA_L:2 CB_L:2 1.530(15) . ?
CA_L:2 C_L:2 1.531(15) . ?
C_L:2 O_L:2 1.26(2) . ?
C_L:2 N_L:3 1.28(3) . ?
CB_L:2 CG_L:2 1.51(3) . ?
O_L:3 C_L:3 1.22(2) . ?
C_L:3 N_L:4 1.31(3) . ?
C_L:3 CA_L:3 1.523(18) . ?
CA_L:3 N_L:3 1.48(2) . ?
CA_L:3 CB_L:3 1.54(2) . ?
CB_L:3 C3_L:3 1.504(12) . ?
C3_L:3 C7_L:3 1.381(14) . ?
C3_L:3 C4_L:3 1.382(13) . ?
C7_L:3 C6_L:3 1.386(13) . ?
C6_L:3 C5_L:3 1.37(2) . ?
C5_L:3 N1_L:3 1.332(17) . ?
N1_L:3 C4_L:3 1.325(14) . ?
N1_L:3 Ag_M:11 2.20(3) . ?
N_L:4 CA_L:4 1.47(3) . ?
CA_L:4 C_L:4 1.531(17) . ?
C_L:4 O_L:4 1.21(2) . ?
C_L:4 N_L:5 1.31(3) . ?
N_L:5 CA_L:5 1.47(2) . ?
CA_L:5 C_L:5 1.50(3) . ?
CA_L:5 CB_L:5 1.56(3) . ?
C_L:5 O_L:5 1.19(2) . ?
C_L:5 N_L:6 1.31(3) . ?
CB_L:5 C6_L:5 1.505(13) . ?
C6_L:5 C7_L:5 1.383(13) . ?
C6_L:5 C11_L:5 1.385(14) . ?
C7_L:5 N8_L:5 1.328(14) . ?
N8_L:5 C9_L:5 1.326(15) . ?
N8_L:5 Ag_M:12 2.14(3) . ?
C9_L:5 C10_L:5 1.385(19) . ?
C10_L:5 C11_L:5 1.388(14) . ?
N_L:6 CA_L:6 1.48(3) . ?
CA_L:6 C_L:6 1.53(4) . ?
CA_L:6 CB_L:6 1.54(2) . ?
CB_L:6 CG2_L:6 1.53(3) . ?
CB_L:6 CG1_L:6 1.55(3) . ?
C_L:6 O_L:6 1.23(3) . ?
C_L:6 O1_L:7 1.29(4) . ?
O1_L:7 C1_L:7 1.453(18) . ?
Ag_M:6 O_X:17 2.48(3) . ?
F5_X:1 C1_X:1 1.32(2) . ?
C1_X:1 F3_X:1 1.30(2) . ?
C1_X:1 F4_X:1 1.31(2) . ?
C1_X:1 S1_X:1 1.832(15) . ?
S1_X:1 O3_X:1 1.422(17) . ?
S1_X:1 O2_X:1 1.431(17) . ?
S1_X:1 N_X:1 1.633(17) . ?
N_X:1 S_X:1 1.628(17) . ?
S_X:1 O_X:1 1.428(17) . ?
S_X:1 O1_X:1 1.428(17) . ?
S_X:1 C_X:1 1.826(15) . ?
C_X:1 F2_X:1 1.30(2) . ?
C_X:1 F1_X:1 1.32(2) . ?
C_X:1 F_X:1 1.33(2) . ?
F5_X:3 C1_X:3 1.30(2) . ?
C1_X:3 F4_X:3 1.32(2) . ?
C1_X:3 F3_X:3 1.33(2) . ?
C1_X:3 S1_X:3 1.819(14) . ?
S1_X:3 O2_X:3 1.423(16) . ?
S1_X:3 O3_X:3 1.435(16) . ?
S1_X:3 N_X:3 1.640(16) . ?
N_X:3 S_X:3 1.646(16) . ?
S_X:3 O1_X:3 1.417(17) . ?
S_X:3 O_X:3 1.429(16) . ?
S_X:3 C_X:3 1.817(15) . ?
C_X:3 F_X:3 1.31(2) . ?
C_X:3 F1_X:3 1.32(2) . ?
C_X:3 F2_X:3 1.33(2) . ?
F5_X:5 C1_X:5 1.31(2) . ?
C1_X:5 F3_X:5 1.30(2) . ?
C1_X:5 F4_X:5 1.32(2) . ?
C1_X:5 S1_X:5 1.835(15) . ?
S1_X:5 O3_X:5 1.425(16) . ?
S1_X:5 O2_X:5 1.430(16) . ?
S1_X:5 N_X:5 1.620(16) . ?
N_X:5 S_X:5 1.631(16) . ?
S_X:5 O_X:5 1.401(15) . ?
S_X:5 O1_X:5 1.447(16) . ?
S_X:5 C_X:5 1.837(14) . ?
C_X:5 F_X:5 1.30(2) . ?
C_X:5 F2_X:5 1.31(2) . ?
C_X:5 F1_X:5 1.31(2) . ?
F5_X:7 C1_X:7 1.32(2) . ?
C1_X:7 F3_X:7 1.30(2) . ?
C1_X:7 F4_X:7 1.38(2) . ?
C1_X:7 S1_X:7 1.822(15) . ?
S1_X:7 O2_X:7 1.413(16) . ?
S1_X:7 O3_X:7 1.434(17) . ?
S1_X:7 N_X:7 1.654(18) . ?
N_X:7 S_X:7 1.638(18) . ?
S_X:7 O_X:7 1.427(18) . ?
S_X:7 O1_X:7 1.440(18) . ?
S_X:7 C_X:7 1.827(15) . ?
C_X:7 F_X:7 1.32(2) . ?
C_X:7 F1_X:7 1.32(2) . ?
C_X:7 F2_X:7 1.34(2) . ?
F5_X:9 C1_X:9 1.32(2) . ?
C1_X:9 F4_X:9 1.30(2) . ?
C1_X:9 F3_X:9 1.31(2) . ?
C1_X:9 S1_X:9 1.832(14) . ?
S1_X:9 O2_X:9 1.422(16) . ?
S1_X:9 O3_X:9 1.423(16) . ?
S1_X:9 N_X:9 1.656(17) . ?
N_X:9 S_X:9 1.655(17) . ?
S_X:9 O_X:9 1.421(17) . ?
S_X:9 O1_X:9 1.433(16) . ?
S_X:9 C_X:9 1.816(14) . ?
C_X:9 F2_X:9 1.28(2) . ?
C_X:9 F_X:9 1.31(2) . ?
C_X:9 F1_X:9 1.33(2) . ?
F5_X:11 C1_X:11 1.30(2) . ?
C1_X:11 F4_X:11 1.30(2) . ?
C1_X:11 F3_X:11 1.33(2) . ?
C1_X:11 S1_X:11 1.827(15) . ?
S1_X:11 O3_X:11 1.414(16) . ?
S1_X:11 O2_X:11 1.423(16) . ?
S1_X:11 N_X:11 1.621(17) . ?
N_X:11 S_X:11 1.625(17) . ?
S_X:11 O_X:11 1.413(17) . ?
S_X:11 O1_X:11 1.424(17) . ?
S_X:11 C_X:11 1.824(15) . ?
C_X:11 F1_X:11 1.32(2) . ?
C_X:11 F2_X:11 1.32(2) . ?
C_X:11 F_X:11 1.34(2) . ?
F5_X:13 C1_X:13 1.32(2) . ?
C1_X:13 F4_X:13 1.31(2) . ?
C1_X:13 F3_X:13 1.32(2) . ?
C1_X:13 S1_X:13 1.837(15) . ?
S1_X:13 O2_X:13 1.410(17) . ?
S1_X:13 O3_X:13 1.430(16) . ?
S1_X:13 N_X:13 1.626(17) . ?
N_X:13 S_X:13 1.653(18) . ?
S_X:13 O1_X:13 1.413(17) . ?
S_X:13 O_X:13 1.427(17) . ?
S_X:13 C_X:13 1.824(15) . ?
C_X:13 F_X:13 1.31(2) . ?
C_X:13 F1_X:13 1.32(2) . ?
C_X:13 F2_X:13 1.33(2) . ?
F5_X:15 C1_X:15 1.33(2) . ?
C1_X:15 F4_X:15 1.31(2) . ?
C1_X:15 F3_X:15 1.33(2) . ?
C1_X:15 S1_X:15 1.828(15) . ?
S1_X:15 O2_X:15 1.436(17) . ?
S1_X:15 O3_X:15 1.440(17) . ?
S1_X:15 N_X:15 1.621(17) . ?
N_X:15 S_X:15 1.636(17) . ?
S_X:15 O1_X:15 1.417(17) . ?
S_X:15 O_X:15 1.432(17) . ?
S_X:15 C_X:15 1.823(15) . ?
C_X:15 F1_X:15 1.32(2) . ?
C_X:15 F2_X:15 1.32(2) . ?
C_X:15 F_X:15 1.32(2) . ?
F5_X:17 C1_X:17 1.31(2) . ?
C1_X:17 F4_X:17 1.32(2) . ?
C1_X:17 F3_X:17 1.32(2) . ?
C1_X:17 S1_X:17 1.834(15) . ?
S1_X:17 O3_X:17 1.428(17) . ?
S1_X:17 O2_X:17 1.433(17) . ?
S1_X:17 N_X:17 1.614(17) . ?
N_X:17 S_X:17 1.630(17) . ?
S_X:17 O1_X:17 1.406(17) . ?
S_X:17 O_X:17 1.451(17) . ?
S_X:17 C_X:17 1.844(15) . ?
C_X:17 F_X:17 1.30(2) . ?
C_X:17 F2_X:17 1.31(2) . ?
C_X:17 F1_X:17 1.34(2) . ?
F5_X:19 C1_X:19 1.33(2) . ?
C1_X:19 F3_X:19 1.32(2) . ?
C1_X:19 F4_X:19 1.32(2) . ?
C1_X:19 S1_X:19 1.823(15) . ?
S1_X:19 O2_X:19 1.424(18) . ?
S1_X:19 O3_X:19 1.426(18) . ?
S1_X:19 N_X:19 1.630(18) . ?
N_X:19 S_X:19 1.632(18) . ?
S_X:19 O_X:19 1.427(18) . ?
S_X:19 O1_X:19 1.428(17) . ?
S_X:19 C_X:19 1.830(15) . ?
C_X:19 F2_X:19 1.32(2) . ?
C_X:19 F1_X:19 1.33(2) . ?
C_X:19 F_X:19 1.33(2) . ?
